data_1548047
loop_
_publ_author_name
'Jesus Ferrando-Soria'
'Eufemio Moreno Pineda'
'Alessandro Chiesa'
'Antonio Fernandez'
'Samantha A. Magee'
'Stefano Carretta'
'Paolo Santini'
'Inigo J. Vitorica-Yrezabal'
'Floriana Tuna'
'Grigore A. Timco'
'Eric J.L. McInnes'
'Richard E.P. Winpenny'

_publ_section_title
;
 A modular design of molecular qubits to implement universal quantum gates
;
_journal_name_full 'Nature Communications'
_journal_page_first 11377
_journal_paper_doi 10.1038/ncomms11377
_journal_volume 7
_journal_year 2016
_chemical_formula_moiety 'C174 H284 Co Cr14 F16 N6 Ni2 O64 S2, 2(C6 H16 N), C3 H6 O'
_chemical_formula_sum 'C189 H322 Co Cr14 F16 N8 Ni2 O65 S2'
_chemical_formula_weight 5019.00
_space_group_crystal_system triclinic
_space_group_IT_number 2
_space_group_name_Hall '-P 1'
_space_group_name_H-M_alt 'P -1'
_symmetry_space_group_name_Hall '-P 1'
_symmetry_space_group_name_H-M 'P -1'
_atom_sites_solution_hydrogens geom
_atom_sites_solution_primary direct
_cell_angle_alpha 70.4222(18)
_cell_angle_beta 83.8761(16)
_cell_angle_gamma 77.9945(18)
_cell_formula_units_Z 2
_cell_length_a 16.6948(3)
_cell_length_b 29.8156(6)
_cell_length_c 31.7036(6)
_cell_measurement_reflns_used 44625
_cell_measurement_temperature 100(2)
_cell_measurement_theta_max 74.4600
_cell_measurement_theta_min 2.6900
_cell_volume 14531.7(5)
_computing_molecular_graphics 'Olex2 (Dolomanov et al., 2009)'
_computing_publication_material 'Olex2 (Dolomanov et al., 2009)'
_computing_structure_refinement 'ShelXL (Sheldrick, 2008)'
_computing_structure_solution 'XS (Sheldrick, 2008)'
_diffrn_ambient_temperature 100(2)
_diffrn_detector 'CCD area detector'
_diffrn_detector_area_resol_mean 0.0350
_diffrn_detector_type 'Rigaku Saturn724+'
_diffrn_measured_fraction_theta_full 0.973
_diffrn_measured_fraction_theta_max 0.940
_diffrn_measurement_details
;
#__ type_ start__ end____ width___ exp.time_
  1 omega   51.87  216.67   1.6000   15.0000
omega____ theta____ kappa____ phi______ frames
    -       80.0000   73.8669   79.2087 103

#__ type_ start__ end____ width___ exp.time_
  2 omega   67.57  230.80   1.6003   25.0000
omega____ theta____ kappa____ phi______ frames
    -       95.0000   73.8669  -70.7906 102

#__ type_ start__ end____ width___ exp.time_
  3 phi    -25.79  326.21   1.6000   25.0000
omega____ theta____ kappa____ phi______ frames
 119.2097  110.0000   73.8669     -     220

#__ type_ start__ end____ width___ exp.time_
  4 omega  101.07  264.30   1.6003   25.0000
omega____ theta____ kappa____ phi______ frames
    -      112.0000   73.8669  149.2088 102

#__ type_ start__ end____ width___ exp.time_
  5 phi   -193.77   52.63   1.6000   25.0000
omega____ theta____ kappa____ phi______ frames
  95.2494  108.0000   73.8669     -     154

#__ type_ start__ end____ width___ exp.time_
  6 omega   22.32  185.52   1.6000   12.0000
omega____ theta____ kappa____ phi______ frames
    -       40.0000   73.8669 -110.7906 102

#__ type_ start__ end____ width___ exp.time_
  7 phi   -154.55  151.17   1.6006   25.0000
omega____ theta____ kappa____ phi______ frames
 146.4094  105.5000   73.8669     -     191

#__ type_ start__ end____ width___ exp.time_
  8 phi     -5.13  263.67   1.6000   25.0000
omega____ theta____ kappa____ phi______ frames
 169.9494  105.0000   73.8669     -     168

#__ type_ start__ end____ width___ exp.time_
  9 omega  -72.05    1.54   1.5997   12.0000
omega____ theta____ kappa____ phi______ frames
    -      -55.0000   73.8669 -140.7912 46

#__ type_ start__ end____ width___ exp.time_
 10 phi     54.80  138.00   1.6000   12.0000
omega____ theta____ kappa____ phi______ frames
 113.7294  -42.0000   73.8669     -     52

#__ type_ start__ end____ width___ exp.time_
 11 omega  134.31  267.14   1.6003   25.0000
omega____ theta____ kappa____ phi______ frames
    -      110.0000   73.8669  -55.7912 83

#__ type_ start__ end____ width___ exp.time_
 12 omega  105.39  233.39   1.6000   25.0000
omega____ theta____ kappa____ phi______ frames
    -      111.0000   73.8669   54.2081 80

#__ type_ start__ end____ width___ exp.time_
 13 phi     67.88  139.88   1.6000   12.0000
omega____ theta____ kappa____ phi______ frames
  96.1594   38.0000   73.8669     -     45

#__ type_ start__ end____ width___ exp.time_
 14 phi    203.76  328.61   1.6006   25.0000
omega____ theta____ kappa____ phi______ frames
-133.6606  110.0000   73.8669     -     78

#__ type_ start__ end____ width___ exp.time_
 15 omega  104.99  178.59   1.6000   25.0000
omega____ theta____ kappa____ phi______ frames
    -      113.0000   73.8669 -165.7912 46

#__ type_ start__ end____ width___ exp.time_
 16 omega  153.84  232.25   1.6003   25.0000
omega____ theta____ kappa____ phi______ frames
    -       95.0000   73.8669 -155.7906 49

#__ type_ start__ end____ width___ exp.time_
 17 phi    -25.32  193.88   1.6000   15.0000
omega____ theta____ kappa____ phi______ frames
  79.8697   85.0000   73.8669     -     137

#__ type_ start__ end____ width___ exp.time_
 18 omega  136.96  210.55   1.5997   25.0000
omega____ theta____ kappa____ phi______ frames
    -       90.0000   73.8669   -0.7900 46

#__ type_ start__ end____ width___ exp.time_
 19 omega  169.51  247.89   1.5997   25.0000
omega____ theta____ kappa____ phi______ frames
    -       95.0000   73.8669 -105.7900 49

#__ type_ start__ end____ width___ exp.time_
 20 omega   76.82  209.62   1.6000   25.0000
omega____ theta____ kappa____ phi______ frames
    -      105.0000   73.8669  174.2088 83

#__ type_ start__ end____ width___ exp.time_
 21 phi     17.23  151.63   1.6000   25.0000
omega____ theta____ kappa____ phi______ frames
 101.7594  110.5000   73.8669     -     84

#__ type_ start__ end____ width___ exp.time_
 22 phi     25.66  312.17   1.6006   25.0000
omega____ theta____ kappa____ phi______ frames
  97.4494   90.0000   73.8669     -     179

#__ type_ start__ end____ width___ exp.time_
 23 omega   82.45  260.08   1.6003   25.0000
omega____ theta____ kappa____ phi______ frames
    -      110.0000   73.8669  109.2094 111

#__ type_ start__ end____ width___ exp.time_
 24 phi   -205.79   90.21   1.6000   25.0000
omega____ theta____ kappa____ phi______ frames
 111.1694  110.5000   73.8669     -     185
;
_diffrn_measurement_device 'CrystalLogic Kappa (4 circle)'
_diffrn_measurement_device_type 'Kappa Rigaku Saturn724+'
_diffrn_measurement_method 'omega rotation'
_diffrn_orient_matrix_UB_11 -0.0141017000
_diffrn_orient_matrix_UB_12 -0.0101648000
_diffrn_orient_matrix_UB_13 0.0509118000
_diffrn_orient_matrix_UB_21 0.0294016000
_diffrn_orient_matrix_UB_22 -0.0545751000
_diffrn_orient_matrix_UB_23 0.0078299000
_diffrn_orient_matrix_UB_31 0.0886076000
_diffrn_orient_matrix_UB_32 0.0055599000
_diffrn_orient_matrix_UB_33 0.0032975000
_diffrn_radiation_collimation '0.3 x 1.5 Double Pinhole'
_diffrn_radiation_monochromator 'Synchrotron '
_diffrn_radiation_probe x-ray
_diffrn_radiation_type 'Cu K\a'
_diffrn_radiation_wavelength 1.5418
_diffrn_reflns_av_R_equivalents 0.1202
_diffrn_reflns_av_unetI/netI 0.1358
_diffrn_reflns_Laue_measured_fraction_full 0.973
_diffrn_reflns_Laue_measured_fraction_max 0.940
_diffrn_reflns_limit_h_max 19
_diffrn_reflns_limit_h_min -17
_diffrn_reflns_limit_k_max 37
_diffrn_reflns_limit_k_min -37
_diffrn_reflns_limit_l_max 39
_diffrn_reflns_limit_l_min -39
_diffrn_reflns_number 238142
_diffrn_reflns_point_group_measured_fraction_full 0.973
_diffrn_reflns_point_group_measured_fraction_max 0.940
_diffrn_reflns_theta_full 67.684
_diffrn_reflns_theta_max 74.5593
_diffrn_reflns_theta_min 2.7081
_diffrn_source Synchrotron
_diffrn_source_type 'Undulator, I19, DLS, RAL'
_exptl_absorpt_coefficient_mu 5.442
_exptl_absorpt_correction_T_max 1.00000
_exptl_absorpt_correction_T_min 0.25223
_exptl_absorpt_correction_type multi-scan
_exptl_absorpt_process_details
;
CrysAlisPro, Agilent Technologies,
Version 1.171.36.32 (release 02-08-2013 CrysAlis171 .NET)
(compiled Aug  2 2013,16:46:58)
Empirical absorption correction using spherical harmonics,
 implemented in SCALE3 ABSPACK scaling algorithm.
;
_exptl_crystal_colour green
_exptl_crystal_density_diffrn 1.147
_exptl_crystal_description needle
_exptl_crystal_F_000 5254
_exptl_crystal_size_max 0.35
_exptl_crystal_size_mid 0.2
_exptl_crystal_size_min 0.05
_refine_diff_density_max 0.865
_refine_diff_density_min -0.691
_refine_diff_density_rms 0.082
_refine_ls_extinction_coef .
_refine_ls_extinction_method none
_refine_ls_goodness_of_fit_ref 1.036
_refine_ls_hydrogen_treatment constr
_refine_ls_matrix_type full
_refine_ls_number_parameters 3030
_refine_ls_number_reflns 55952
_refine_ls_number_restraints 10938
_refine_ls_restrained_S_all 1.078
_refine_ls_R_factor_all 0.0984
_refine_ls_R_factor_gt 0.0697
_refine_ls_shift/su_max 0.003
_refine_ls_shift/su_mean 0.000
_refine_ls_structure_factor_coef Fsqd
_refine_ls_weighting_details 'w=1/[\s^2^(Fo^2^)+(0.1047P)^2^+9.2623P] where P=(Fo^2^+2Fc^2^)/3'
_refine_ls_weighting_scheme calc
_refine_ls_wR_factor_gt 0.1816
_refine_ls_wR_factor_ref 0.1984
_reflns_Friedel_coverage 0.000
_reflns_Friedel_fraction_full .
_reflns_Friedel_fraction_max .
_reflns_number_gt 38649
_reflns_number_total 55952
_reflns_threshold_expression 'I > 2\s(I)'
_cod_data_source_file ncomms11377-110.cif
_cod_data_source_block shelx
_cod_database_code 1548047
_shelx_space_group_comment
;
The symmetry employed for this shelxl refinement is uniquely defined
by the following loop, which should always be used as a source of
symmetry information in preference to the above space-group names.
They are only intended as comments.
;
_shelx_estimated_absorpt_t_max 0.773
_shelx_estimated_absorpt_t_min 0.252
_olex2_refinement_description
;
1. Shared sites
{C24_, C424}
2. Others
 Fixed Sof: Ni1_(0.5) Ni2_(0.5) Cr7_(0.5) Cr8_(0.5) Ni29(0.5) Cr40(0.5)
 Cr1A(0.5) Ni7A(0.5)
 Fixed Uiso: H5A_(0.141) H5B_(0.141) H5C_(0.141) H6A_(0.14) H6B_(0.14)
 H6C_(0.14) H7A_(0.14) H7B_(0.14) H7C_(0.14) H15A(0.166) H15B(0.166)
 H15C(0.166) H16A(0.184) H16B(0.184) H16C(0.184) H17A(0.178) H17B(0.178)
 H17C(0.178) H25A(0.139) H25B(0.139) H25C(0.139) H26A(0.142) H26B(0.142)
 H26C(0.142) H27A(0.127) H27B(0.127) H27C(0.127) H35A(0.264) H35B(0.264)
 H35C(0.264) H36A(0.28) H36B(0.28) H36C(0.28) H37A(0.25) H37B(0.25) H37C(0.25)
 H45A(0.128) H45B(0.128) H45C(0.128) H46A(0.147) H46B(0.147) H46C(0.147)
 H47A(0.153) H47B(0.153) H47C(0.153) H55A(0.148) H55B(0.148) H55C(0.148)
 H56A(0.145) H56B(0.145) H56C(0.145) H57A(0.168) H57B(0.168) H57C(0.168)
 H65A(0.199) H65B(0.199) H65C(0.199) H66A(0.146) H66B(0.146) H66C(0.146)
 H67A(0.184) H67B(0.184) H67C(0.184) H75A(0.143) H75B(0.143) H75C(0.143)
 H76A(0.135) H76B(0.135) H76C(0.135) H77A(0.168) H77B(0.168) H77C(0.168)
 H85A(0.153) H85B(0.153) H85C(0.153) H86A(0.176) H86B(0.176) H86C(0.176)
 H87A(0.135) H87B(0.135) H87C(0.135) H95A(0.256) H95B(0.256) H95C(0.256)
 H96A(0.199) H96B(0.199) H96C(0.199) H97A(0.135) H97B(0.135) H97C(0.135)
 H10A(0.203) H10B(0.203) H10C(0.203) H10D(0.195) H10E(0.195) H10F(0.195)
 H10G(0.13) H10H(0.13) H10I(0.13) H11A(0.189) H11B(0.189) H11C(0.189)
 H11D(0.21) H11E(0.21) H11F(0.21) H11G(0.219) H11H(0.219) H11I(0.219)
 H12A(0.156) H12B(0.156) H12C(0.156) H12D(0.155) H12E(0.155) H12F(0.155)
 H12G(0.184) H12H(0.184) H12I(0.184) H13A(0.154) H13B(0.154) H13C(0.154)
 H13D(0.202) H13E(0.202) H13F(0.202) H13G(0.218) H13H(0.218) H13I(0.218)
 H14A(0.126) H14B(0.126) H14C(0.126) H14D(0.14) H14E(0.14) H14F(0.14)
 H14G(0.094) H14H(0.094) H14I(0.094) H155(0.05) H160(0.05) H162(0.073)
 H163(0.095) H164(0.09) H165(0.077) H169(0.08) H170(0.094) H171(0.088)
 H172(0.073) H20A(0.14) H20B(0.14) H20C(0.14) H20D(0.14) H20E(0.14) H20F(0.14)
 H20G(0.137) H20H(0.137) H20I(0.137) H21A(0.207) H21B(0.207) H21C(0.207)
 H21D(0.23) H21E(0.23) H21F(0.23) H21G(0.217) H21H(0.217) H21I(0.217)
 H22A(0.19) H22B(0.19) H22C(0.19) H22D(0.167) H22E(0.167) H22F(0.167)
 H22G(0.117) H22H(0.117) H22I(0.117) H23A(0.25) H23B(0.25) H23C(0.25)
 H23D(0.214) H23E(0.214) H23F(0.214) H23G(0.169) H23H(0.169) H23I(0.169)
 H24A(0.122) H24B(0.122) H24C(0.122) H24D(0.128) H24E(0.128) H24F(0.128)
 H24G(0.151) H24H(0.151) H24I(0.151) H25D(0.141) H25E(0.141) H25F(0.141)
 H25G(0.12) H25H(0.12) H25I(0.12) H25J(0.125) H25K(0.125) H25L(0.125)
 H26D(0.151) H26E(0.151) H26F(0.151) H26G(0.165) H26H(0.165) H26I(0.165)
 H26J(0.162) H26K(0.162) H26L(0.162) H27D(0.198) H27E(0.198) H27F(0.198)
 H27G(0.231) H27H(0.231) H27I(0.231) H27J(0.242) H27K(0.242) H27L(0.242)
 H28A(0.185) H28B(0.185) H28C(0.185) H28D(0.202) H28E(0.202) H28F(0.202)
 H28G(0.105) H28H(0.105) H28I(0.105) H29A(0.195) H29B(0.195) H29C(0.195)
 H29D(0.146) H29E(0.146) H29F(0.146) H29G(0.184) H29H(0.184) H29I(0.184)
 H30A(0.175) H30B(0.175) H30C(0.175) H30D(0.197) H30E(0.197) H30F(0.197)
 H30G(0.174) H30H(0.174) H30I(0.174) H31A(0.176) H31B(0.176) H31C(0.176)
 H31D(0.129) H31E(0.129) H31F(0.129) H31G(0.176) H31H(0.176) H31I(0.176)
 H32A(0.175) H32B(0.175) H32C(0.175) H32D(0.173) H32E(0.173) H32F(0.173)
 H32G(0.124) H32H(0.124) H32I(0.124) H33A(0.151) H33B(0.151) H33C(0.151)
 H33D(0.159) H33E(0.159) H33F(0.159) H33G(0.148) H33H(0.148) H33I(0.148)
 H34A(0.202) H34B(0.202) H34C(0.202) H34D(0.231) H34E(0.231) H34F(0.231)
 H34G(0.217) H34H(0.217) H34I(0.217) H355(0.051) H356(0.053) H358(0.054)
 H359(0.048) H40A(0.141) H40B(0.141) H40C(0.141) H40D(0.136) H40E(0.136)
 H40F(0.136) H40G(0.14) H40H(0.14) H40I(0.14) H41A(0.177) H41B(0.177)
 H41C(0.177) H41D(0.182) H41E(0.182) H41F(0.182) H41G(0.175) H41H(0.175)
 H41I(0.175) H42A(0.151) H42B(0.151) H42C(0.151) H42D(0.122) H42E(0.122)
 H42F(0.122) H42G(0.134) H42H(0.134) H42I(0.134) H43A(0.156) H43B(0.156)
 H43C(0.156) H43D(0.158) H43E(0.158) H43F(0.158) H43G(0.125) H43H(0.125)
 H43I(0.125) H44A(0.13) H44B(0.13) H44C(0.13) H44D(0.145) H44E(0.145)
 H44F(0.145) H44G(0.139) H44H(0.139) H44I(0.139) H45D(0.154) H45E(0.154)
 H45F(0.154) H45G(0.167) H45H(0.167) H45I(0.167) H45J(0.145) H45K(0.145)
 H45L(0.145) H46D(0.169) H46E(0.169) H46F(0.169) H46G(0.208) H46H(0.208)
 H46I(0.208) H46J(0.173) H46K(0.173) H46L(0.173) H47D(0.17) H47E(0.17)
 H47F(0.17) H47G(0.156) H47H(0.156) H47I(0.156) H47J(0.208) H47K(0.208)
 H47L(0.208) H48A(0.142) H48B(0.142) H48C(0.142) H48D(0.145) H48E(0.145)
 H48F(0.145) H48G(0.142) H48H(0.142) H48I(0.142) H49A(0.117) H49B(0.117)
 H49C(0.117) H49D(0.15) H49E(0.15) H49F(0.15) H49G(0.144) H49H(0.144)
 H49I(0.144) H51A(0.114) H51B(0.114) H50A(0.134) H50B(0.134) H50C(0.134)
 H50D(0.181) H50E(0.181) H50F(0.077) H50G(0.077) H51C(0.081) H51D(0.081)
 H51E(0.133) H51F(0.133) H51G(0.177) H51H(0.177) H51I(0.177) H50H(0.116)
 H50I(0.116) H50J(0.176) H50K(0.176) H50L(0.176) H50M(0.16) H50N(0.16)
 H50O(0.078) H50P(0.078) H50Q(0.075) H50R(0.075) H50S(0.141) H50T(0.141)
 H50U(0.117) H50V(0.117) H50W(0.117) H52A(0.305) H52B(0.305) H52C(0.305)
 H52D(0.293) H52E(0.293) H52F(0.293)
 Fixed X: H5A_(0.9663) H5B_(0.968) H5C_(0.8825) H6A_(0.8499) H6B_(0.9343)
 H6C_(0.9142) H7A_(1.0637) H7B_(1.0446) H7C_(1.0663) H15A(0.485) H15B(0.5588)
 H15C(0.4867) H16A(0.472) H16B(0.4736) H16C(0.5375) H17A(0.6512) H17B(0.5902)
 H17C(0.6638) H25A(0.7244) H25B(0.8016) H25C(0.8081) H26A(0.7214) H26B(0.8032)
 H26C(0.7988) H27A(0.9257) H27B(0.93) H27C(0.9207) H35A(0.5826) H35B(0.5051)
 H35C(0.5537) H36A(0.3709) H36B(0.4244) H36C(0.3765) H37A(0.504) H37B(0.4204)
 H37C(0.424) H45A(0.3432) H45B(0.3323) H45C(0.2928) H46A(0.4272) H46B(0.381)
 H46C(0.4786) H47A(0.37) H47B(0.4112) H47C(0.4677) H55A(0.8003) H55B(0.8581)
 H55C(0.8504) H56A(0.6708) H56B(0.7168) H56C(0.6423) H57A(0.7283) H57B(0.8049)
 H57C(0.8135) H65A(0.4845) H65B(0.4651) H65C(0.3948) H66A(0.3657) H66B(0.4229)
 H66C(0.3336) H67A(0.3407) H67B(0.3017) H67C(0.3706) H75A(0.8196) H75B(0.7708)
 H75C(0.7635) H76A(0.6497) H76B(0.7476) H76C(0.6939) H77A(0.5709) H77B(0.6112)
 H77C(0.6186) H85A(0.6225) H85B(0.5449) H85C(0.532) H86A(0.6669) H86B(0.5784)
 H86C(0.6158) H87A(0.4656) H87B(0.4913) H87C(0.4528) H95A(1.0236) H95B(1.026)
 H95C(1.0144) H96A(0.8128) H96B(0.8949) H96C(0.8847) H97A(0.8104) H97B(0.8822)
 H97C(0.8904) H10A(1.1134) H10B(1.1444) H10C(1.0636) H10D(1.0686) H10E(1.1484)
 H10F(1.1178) H10G(0.9858) H10H(0.9815) H10I(1.0643) H11A(1.2518) H11B(1.2959)
 H11C(1.2316) H11D(1.1564) H11E(1.2511) H11F(1.2109) H11G(1.1155) H11H(1.145)
 H11I(1.2096) H12A(0.8796) H12B(0.9586) H12C(0.8771) H12D(0.762) H12E(0.7549)
 H12F(0.7522) H12G(0.9577) H12H(0.8755) H12I(0.8804) H13A(1.121) H13B(1.1838)
 H13C(1.1943) H13D(1.0215) H13E(1.0928) H13F(1.017) H13G(1.1803) H13H(1.1212)
 H13I(1.195) H14A(1.0397) H14B(1.0415) H14C(1.1138) H14D(1.1457) H14E(1.2074)
 H14F(1.2186) H14G(1.137) H14H(1.2127) H14I(1.2029) H155(0.5835) H160(0.751)
 H162(0.4491) H163(0.3079) H164(0.2265) H165(0.2867) H169(0.5218) H170(0.6433)
 H171(0.7679) H172(0.7642) H20A(0.2684) H20B(0.2195) H20C(0.1824) H20D(0.2126)
 H20E(0.2555) H20F(0.1755) H20G(0.335) H20H(0.2496) H20I(0.3292) H21A(0.3064)
 H21B(0.3514) H21C(0.4041) H21D(0.2961) H21E(0.394) H21F(0.3399) H21G(0.2197)
 H21H(0.2629) H21I(0.2666) H22A(0.4281) H22B(0.4659) H22C(0.4691) H22D(0.6692)
 H22E(0.6274) H22F(0.629) H22G(0.5991) H22H(0.5417) H22I(0.5015) H23A(0.6131)
 H23B(0.5531) H23C(0.5286) H23D(0.5884) H23E(0.5133) H23F(0.5367) H23G(0.7098)
 H23H(0.6614) H23I(0.7256) H24A(0.5524) H24B(0.6073) H24C(0.5956) H24D(0.6151)
 H24E(0.662) H24F(0.7125) H24G(0.8005) H24H(0.7503) H24I(0.762) H25D(0.9329)
 H25E(0.8991) H25F(0.8527) H25G(1.0765) H25H(1.0356) H25I(1.0696) H25J(1.0122)
 H25K(1.0091) H25L(0.9277) H26D(0.9365) H26E(1.0234) H26F(1.0188) H26G(0.8791)
 H26H(0.9608) H26I(0.928) H26J(1.1015) H26K(1.0603) H26L(1.0929) H27D(1.2044)
 H27E(1.2877) H27F(1.2055) H27G(1.2218) H27H(1.3028) H27I(1.2284) H27J(1.2124)
 H27K(1.222) H27L(1.2969) H28A(1.0679) H28B(1.0663) H28C(1.0427) H28D(0.9337)
 H28E(0.9046) H28F(0.8492) H28G(0.8499) H28H(0.9089) H28I(0.9342) H29A(1.1849)
 H29B(1.1702) H29C(1.2211) H29D(1.1094) H29E(1.1478) H29F(1.0508) H29G(1.0723)
 H29H(1.025) H29I(1.1214) H30A(0.9915) H30B(1.0722) H30C(1.0766) H30D(1.1332)
 H30E(1.1313) H30F(1.0859) H30G(0.9198) H30H(0.9544) H30I(0.9997) H31A(0.8975)
 H31B(0.9179) H31C(0.9158) H31D(0.7662) H31E(0.7864) H31F(0.7016) H31G(0.7648)
 H31H(0.6984) H31I(0.7803) H32A(0.6941) H32B(0.7377) H32C(0.7919) H32D(0.8618)
 H32E(0.8061) H32F(0.8085) H32G(0.6129) H32H(0.6565) H32I(0.6541) H33A(0.4567)
 H33B(0.4201) H33C(0.5113) H33D(0.4758) H33E(0.3812) H33F(0.406) H33G(0.3394)
 H33H(0.3206) H33I(0.2995) H34A(0.7425) H34B(0.7444) H34C(0.7335) H34D(0.6244)
 H34E(0.6153) H34F(0.5393) H34G(0.6128) H34H(0.5318) H34I(0.6065) H355(0.4855)
 H356(0.4875) H358(0.4339) H359(0.4349) H40A(1.0375) H40B(0.9788) H40C(1.0469)
 H40D(0.9512) H40E(1.0195) H40F(1.0324) H40G(0.8484) H40H(0.8552) H40I(0.9149)
 H41A(0.6899) H41B(0.6124) H41C(0.6354) H41D(0.5374) H41E(0.5514) H41F(0.6283)
 H41G(0.4602) H41H(0.498) H41I(0.4711) H42A(0.764) H42B(0.853) H42C(0.8441)
 H42D(0.8907) H42E(0.9262) H42F(0.9342) H42G(0.7591) H42H(0.7108) H42I(0.7914)
 H43A(1.0211) H43B(1.0817) H43C(1.0002) H43D(1.0839) H43E(1.1652) H43F(1.1589)
 H43G(1.1271) H43H(1.1875) H43I(1.1919) H44A(1.0639) H44B(1.036) H44C(1.004)
 H44D(0.8286) H44E(0.8563) H44F(0.8902) H44G(1.0174) H44H(0.9252) H44I(0.9882)
 H45D(1.1167) H45E(1.0859) H45F(1.1132) H45G(0.946) H45H(1.0345) H45I(1.0269)
 H45J(0.9029) H45K(0.9576) H45L(0.9901) H46D(0.3643) H46E(0.318) H46F(0.4142)
 H46G(0.3929) H46H(0.2964) H46I(0.3297) H46J(0.2671) H46K(0.252) H46L(0.219)
 H47D(0.5336) H47E(0.4471) H47F(0.5009) H47G(0.6614) H47H(0.635) H47I(0.6667)
 H47J(0.4465) H47K(0.5295) H47L(0.4997) H48A(0.2058) H48B(0.1599) H48C(0.2204)
 H48D(0.3049) H48E(0.209) H48F(0.2518) H48G(0.3413) H48H(0.304) H48I(0.2453)
 H49A(0.4177) H49B(0.4877) H49C(0.5024) H49D(0.3198) H49E(0.3357) H49F(0.3882)
 H49G(0.3443) H49H(0.4277) H49I(0.3596) H51A(0.7597) H51B(0.8252) H50A(0.6184)
 H50B(0.6508) H50C(0.5809) H50D(0.6711) H50E(0.7402) H50F(0.6764) H50G(0.7478)
 H51C(0.8458) H51D(0.7742) H51E(0.9239) H51F(0.8521) H51G(0.9476) H51H(0.865)
 H51I(0.9388) H50H(0.6684) H50I(0.6643) H50J(0.7608) H50K(0.8196) H50L(0.8249)
 H50M(0.6948) H50N(0.6887) H50O(0.7936) H50P(0.7885) H50Q(0.7552) H50R(0.7567)
 H50S(0.6247) H50T(0.6256) H50U(0.6364) H50V(0.7198) H50W(0.7162) H52A(0.2466)
 H52B(0.2972) H52C(0.2032) H52D(0.2806) H52E(0.2629) H52F(0.354)
 Fixed Y: H5A_(0.3903) H5B_(0.4433) H5C_(0.4283) H6A_(0.4988) H6B_(0.5145)
 H6C_(0.5076) H7A_(0.4026) H7B_(0.4495) H7C_(0.4549) H15A(0.3785) H15B(0.3741)
 H15C(0.4206) H16A(0.4374) H16B(0.4805) H16C(0.4722) H17A(0.4679) H17B(0.4754)
 H17C(0.4298) H25A(0.208) H25B(0.1802) H25C(0.1866) H26A(0.2874) H26B(0.2672)
 H26C(0.3136) H27A(0.2688) H27B(0.2226) H27C(0.2172) H35A(0.1827) H35B(0.1599)
 H35C(0.1418) H36A(0.2149) H36B(0.1614) H36C(0.1797) H37A(0.2632) H37B(0.2779)
 H37C(0.2431) H45A(0.2677) H45B(0.316) H45C(0.3174) H46A(0.2569) H46B(0.3069)
 H46C(0.2969) H47A(0.3837) H47B(0.3819) H47C(0.3742) H55A(0.0249) H55B(0.0557)
 H55C(0.0029) H56A(0.0121) H56B(-0.0096) H56C(0.0354) H57A(0.0813) H57B(0.0375)
 H57C(0.0903) H65A(0.0381) H65B(0.0558) H65C(0.0398) H66A(0.1373) H66B(0.0857)
 H66C(0.0888) H67A(0.1708) H67B(0.1248) H67C(0.1409) H75A(-0.0144) H75B(-
 0.0275) H75C(-0.055) H76A(0.0469) H76B(0.033) H76C(-0.0083) H77A(0.0256) H77B(-
 0.0304) H77C(-0.0027) H85A(0.1561) H85B(0.1433) H85C(0.1825) H86A(0.2332)
 H86B(0.2615) H86C(0.2733) H87A(0.2032) H87B(0.2548) H87C(0.2425) H95A(0.1484)
 H95B(0.0936) H95C(0.108) H96A(0.1768) H96B(0.199) H96C(0.1591) H97A(0.0961)
 H97B(0.0742) H97C(0.0607) H10A(0.0816) H10B(0.0379) H10C(0.0382) H10D(0.1338)
 H10E(0.0946) H10F(0.1388) H10G(0.0697) H10H(0.0318) H10I(0.0292) H11A(0.2357)
 H11B(0.2426) H11C(0.2865) H11D(0.1688) H11E(0.1733) H11F(0.1631) H11G(0.2431)
 H11H(0.2914) H11I(0.2479) H12A(0.4182) H12B(0.4014) H12C(0.4327) H12D(0.3823)
 H12E(0.3996) H12F(0.3445) H12G(0.3368) H12H(0.3165) H12I(0.3714) H13A(0.4337)
 H13B(0.3912) H13C(0.4464) H13D(0.4857) H13E(0.5023) H13F(0.4856) H13G(0.3811)
 H13H(0.4188) H13I(0.4356) H14A(0.2689) H14B(0.2189) H14C(0.2245) H14D(0.1944)
 H14E(0.2297) H14F(0.2009) H14G(0.3217) H14H(0.2781) H14I(0.3072) H155(0.4501)
 H160(0.4616) H162(0.4773) H163(0.5034) H164(0.5359) H165(0.5451) H169(0.5504)
 H170(0.5552) H171(0.5268) H172(0.4978) H20A(0.9475) H20B(0.9035) H20C(0.9547)
 H20D(0.8622) H20E(0.879) H20F(0.9127) H20G(0.9734) H20H(0.9811) H20I(0.9479)
 H21A(0.9088) H21B(0.9381) H21C(0.8969) H21D(0.825) H21E(0.812) H21F(0.796)
 H21G(0.8866) H21H(0.8613) H21I(0.9167) H22A(0.9951) H22B(1.0426) H22C(1.0203)
 H22D(0.9713) H22E(1.0042) H22F(1.0268) H22G(0.9653) H22H(1.0177) H22I(0.9701)
 H23A(0.7338) H23B(0.6959) H23C(0.7497) H23D(0.68) H23E(0.7171) H23F(0.6631)
 H23G(0.6542) H23H(0.6359) H23I(0.6709) H24A(0.9056) H24B(0.9459) H24C(0.9275)
 H24D(0.8235) H24E(0.8438) H24F(0.8082) H24G(0.8676) H24H(0.9031) H24I(0.9222)
 H25D(0.9583) H25E(0.9188) H25F(0.9386) H25G(0.8503) H25H(0.8659) H25I(0.9049)
 H25J(0.8786) H25K(0.9327) H25L(0.9167) H26D(0.7712) H26E(0.7757) H26F(0.7395)
 H26G(0.6984) H26H(0.6666) H26I(0.6535) H26J(0.7035) H26K(0.6568) H26L(0.6693)
 H27D(0.7759) H27E(0.7378) H27F(0.7298) H27G(0.6481) H27H(0.6569) H27I(0.6428)
 H27J(0.7681) H27K(0.7167) H27L(0.7302) H28A(0.5874) H28B(0.5669) H28C(0.5359)
 H28D(0.6181) H28E(0.5674) H28F(0.6165) H28G(0.5805) H28H(0.5317) H28I(0.5618)
 H29A(0.6354) H29B(0.6676) H29C(0.6135) H29D(0.5674) H29E(0.5432) H29F(0.5524)
 H29G(0.6464) H29H(0.6023) H29I(0.5918) H30A(0.8619) H30B(0.8719) H30C(0.8252)
 H30D(0.771) H30E(0.8181) H30F(0.7757) H30G(0.8681) H30H(0.8357) H30I(0.8781)
 H31A(0.7089) H31B(0.6809) H31C(0.738) H31D(0.7682) H31E(0.795) H31F(0.7759)
 H31G(0.6793) H31H(0.6896) H31I(0.6503) H32A(0.5953) H32B(0.5421) H32C(0.5816)
 H32D(0.5685) H32E(0.5299) H32F(0.5756) H32G(0.6059) H32H(0.5988) H32I(0.5528)
 H33A(0.7493) H33B(0.7006) H33C(0.6986) H33D(0.6569) H33E(0.6611) H33F(0.6837)
 H33G(0.7886) H33H(0.7584) H33I(0.7413) H34A(0.8609) H34B(0.8915) H34C(0.9185)
 H34D(0.8614) H34E(0.9188) H34F(0.8961) H34G(0.9422) H34H(0.9457) H34I(0.9696)
 H355(0.6726) H356(0.5919) H358(0.6213) H359(0.7024) H40A(0.425) H40B(0.386)
 H40C(0.389) H40D(0.5019) H40E(0.4971) H40F(0.4613) H40G(0.4976) H40H(0.4537)
 H40I(0.4921) H41A(0.4181) H41B(0.4399) H41C(0.3827) H41D(0.4738) H41E(0.4947)
 H41F(0.4755) H41G(0.4158) H41H(0.3799) H41I(0.4366) H42A(0.187) H42B(0.1842)
 H42C(0.1718) H42D(0.2936) H42E(0.2397) H42F(0.2537) H42G(0.2881) H42H(0.2463)
 H42I(0.2335) H43A(0.5604) H43B(0.5561) H43C(0.5967) H43D(0.6622) H43E(0.6216)
 H43F(0.6659) H43G(0.5701) H43H(0.6076) H43I(0.5617) H44A(0.8704) H44B(0.9277)
 H44C(0.8915) H44D(0.9324) H44E(0.9313) H44F(0.9663) H44G(0.8764) H44H(0.901)
 H44I(0.9337) H45D(0.7206) H45E(0.767) H45F(0.7148) H45G(0.663) H45H(0.6546)
 H45I(0.6553) H45J(0.7429) H45K(0.7839) H45L(0.7365) H46D(0.8284) H46E(0.876)
 H46F(0.8692) H46G(0.9483) H46H(0.956) H46I(0.9575) H46J(0.8428) H46K(0.893)
 H46L(0.891) H47D(0.9969) H47E(1.0029) H47F(1.0446) H47G(0.9788) H47H(1.0278)
 H47I(0.9778) H47J(0.9957) H47K(0.987) H47L(1.0376) H48A(0.8684) H48B(0.9238)
 H48C(0.904) H48D(0.9203) H48E(0.9352) H48F(0.8793) H48G(0.9697) H48H(0.9689)
 H48I(0.988) H49A(0.6878) H49B(0.6695) H49C(0.7073) H49D(0.7121) H49E(0.7506)
 H49F(0.6967) H49G(0.7705) H49H(0.7915) H49I(0.8081) H51A(0.2839) H51B(0.2846)
 H50A(0.3804) H50B(0.3323) H50C(0.3327) H50D(0.3457) H50E(0.3441) H50F(0.2674)
 H50G(0.2665) H51C(0.2061) H51D(0.2053) H51E(0.2273) H51F(0.23) H51G(0.1661)
 H51H(0.1488) H51I(0.1467) H50H(0.7954) H50I(0.7834) H50J(0.9247) H50K(0.8779)
 H50L(0.8913) H50M(0.8771) H50N(0.8642) H50O(0.811) H50P(0.7983) H50Q(0.7155)
 H50R(0.7285) H50S(0.706) H50T(0.7195) H50U(0.6372) H50V(0.6479) H50W(0.6343)
 H52A(0.4307) H52B(0.474) H52C(0.4836) H52D(0.3773) H52E(0.391) H52F(0.3855)
 Fixed Z: H5A_(0.0476) H5B_(0.0127) H5C_(0.0345) H6A_(0.0623) H6B_(0.0393)
 H6C_(0.0914) H7A_(0.0949) H7B_(0.1107) H7C_(0.0591) H15A(0.0708) H15B(0.0349)
 H15C(0.0236) H16A(0.1106) H16B(0.0641) H16C(0.1014) H17A(0.0475) H17B(0.009)
 H17C(0.0208) H25A(0.1032) H25B(0.1336) H25C(0.0812) H26A(0.0495) H26B(0.0253)
 H26C(0.0407) H27A(0.0901) H27B(0.0745) H27C(0.1267) H35A(0.108) H35B(0.1055)
 H35C(0.1509) H36A(0.1756) H36B(0.192) H36C(0.1464) H37A(0.0834) H37B(0.1095)
 H37C(0.0801) H45A(0.2716) H45B(0.2293) H45C(0.2772) H46A(0.3324) H46B(0.3391)
 H46C(0.3317) H47A(0.2726) H47B(0.2251) H47C(0.2656) H55A(0.346) H55B(0.3089)
 H55C(0.3093) H56A(0.3254) H56B(0.2877) H56C(0.2748) H57A(0.2169) H57B(0.2292)
 H57C(0.2283) H65A(0.3661) H65B(0.3141) H65C(0.3514) H66A(0.3924) H66B(0.4134)
 H66C(0.3973) H67A(0.3161) H67B(0.3201) H67C(0.2819) H75A(0.4862) H75B(0.4524)
 H75C(0.5051) H76A(0.5344) H76B(0.5333) H76C(0.5557) H77A(0.4831) H77B(0.5029)
 H77C(0.4502) H85A(0.5258) H85B(0.5098) H85C(0.5353) H86A(0.4868) H86B(0.4971)
 H86C(0.4467) H87A(0.447) H87B(0.4224) H87C(0.4725) H95A(0.5341) H95B(0.5369)
 H95C(0.5817) H96A(0.5631) H96B(0.55) H96C(0.5978) H97A(0.5665) H97B(0.6014)
 H97C(0.5562) H10A(0.4336) H10B(0.4138) H10C(0.4458) H10D(0.3194) H10E(0.3386)
 H10F(0.3577) H10G(0.3374) H10H(0.3868) H10I(0.3565) H11A(0.3651) H11B(0.4043)
 H11C(0.3745) H11D(0.4649) H11E(0.4604) H11F(0.4216) H11G(0.4771) H11H(0.445)
 H11I(0.475) H12A(0.3579) H12B(0.3878) H12C(0.4023) H12D(0.3818) H12E(0.425)
 H12F(0.4309) H12G(0.4599) H12H(0.4801) H12I(0.474) H13A(0.189) H13B(0.2214)
 H13C(0.209) H13D(0.2159) H13E(0.2338) H13F(0.2666) H13G(0.2996) H13H(0.3203)
 H13I(0.2859) H14A(0.1587) H14B(0.1988) H14C(0.1611) H14D(0.2582) H14E(0.2561)
 H14F(0.2207) H14G(0.1546) H14H(0.1573) H14I(0.1923) H155(0.2008) H160(0.2789)
 H162(0.1823) H163(0.1707) H164(0.2233) H165(0.2802) H169(0.3979) H170(0.4225)
 H171(0.39) H172(0.3295) H20A(0.1765) H20B(0.1899) H20C(0.1549) H20D(0.1341)
 H20E(0.0852) H20F(0.0982) H20G(0.1012) H20H(0.0787) H20I(0.0648) H21A(0.3769)
 H21B(0.332) H21C(0.3708) H21D(0.3918) H21E(0.3881) H21F(0.3587) H21G(0.3299)
 H21H(0.2939) H21I(0.2863) H22A(0.1923) H22B(0.1662) H22C(0.2196) H22D(0.1861)
 H22E(0.2162) H22F(0.1627) H22G(0.124) H22H(0.1111) H22I(0.128) H23A(0.4447)
 H23B(0.4534) H23C(0.4196) H23D(0.346) H23E(0.3584) H23F(0.3922) H23G(0.3825)
 H23H(0.4296) H23I(0.4234) H24A(0.3978) H24B(0.3737) H24C(0.4272) H24D(0.4424)
 H24E(0.4716) H24F(0.4459) H24G(0.4087) H24H(0.4346) H24I(0.3811) H25D(0.2542)
 H25E(0.2965) H25F(0.2504) H25G(0.2602) H25H(0.3023) H25I(0.2596) H25J(0.1904)
 H25K(0.1902) H25L(0.1822) H26D(0.4306) H26E(0.4044) H26F(0.4546) H26G(0.4464)
 H26H(0.471) H26I(0.4318) H26J(0.3814) H26K(0.3925) H26L(0.4321) H27D(0.2402)
 H27E(0.2542) H27F(0.2845) H27G(0.2762) H27H(0.245) H27I(0.2273) H27J(0.1679)
 H27K(0.1606) H27L(0.1783) H28A(0.3279) H28B(0.2874) H28C(0.3374) H28D(0.3636)
 H28E(0.3743) H28F(0.3451) H28G(0.2859) H28H(0.3126) H28I(0.2626) H29A(0.1247)
 H29B(0.0735) H29C(0.0855) H29D(0.1616) H29E(0.1241) H29F(0.1339) H29G(0.0313)
 H29H(0.0553) H29I(0.0438) H30A(0.1014) H30B(0.0703) H30C(0.1142) H30D(0.0682)
 H30E(0.0249) H30F(0.0252) H30G(0.0382) H30H(0.0066) H30I(0.0064) H31A(-0.077)
 H31B(-0.0255) H31C(-0.046) H31D(-0.0961) H31E(-0.0634) H31F(-0.0569) H31G(-
 0.0667) H31H(-0.0292) H31I(-0.0148) H32A(0.0845) H32B(0.1129) H32C(0.0852)
 H32D(0.1555) H32E(0.1834) H32F(0.1986) H32G(0.1507) H32H(0.1956) H32I(0.1809)
 H33A(-0.0136) H33B(0.0003) H33C(0.0129) H33D(0.0922) H33E(0.0838) H33F(0.1187)
 H33G(0.0299) H33H(0.0809) H33I(0.0413) H34A(-0.0094) H34B(0.0233) H34C(-
 0.0292) H34D(-0.0415) H34E(-0.0644) H34F(-0.0367) H34G(0.0402) H34H(0.0156)
 H34I(-0.0125) H355(0.1825) H356(0.2232) H358(0.3353) H359(0.2994) H40A(0.0356)
 H40B(0.0556) H40C(0.086) H40D(0.0998) H40E(0.0613) H40F(0.1116) H40G(0.0553)
 H40H(0.036) H40I(0.0163) H41A(0.0259) H41B(-0.0052) H41C(0.0195) H41D(0.0906)
 H41E(0.0374) H41F(0.069) H41G(0.0837) H41H(0.0558) H41I(0.0303) H42A(0.1348)
 H42B(0.151) H42C(0.1066) H42D(0.0609) H42E(0.0602) H42F(0.1039) H42G(0.0392)
 H42H(0.0689) H42I(0.0398) H43A(0.1184) H43B(0.0768) H43C(0.0691) H43D(0.0337)
 H43E(0.0404) H43F(0.0591) H43G(0.1596) H43H(0.1369) H43I(0.1208) H44A(0.2306)
 H44B(0.2085) H44C(0.1895) H44D(0.2533) H44E(0.2037) H44F(0.2235) H44G(0.3039)
 H44H(0.3128) H44I(0.2827) H45D(0.4194) H45E(0.3775) H45F(0.3712) H45G(0.4271)
 H45H(0.4465) H45I(0.3964) H45J(0.4431) H45K(0.4225) H45L(0.4632) H46D(0.3833)
 H46E(0.3945) H46F(0.3819) H46G(0.3197) H46H(0.3314) H46I(0.2818) H46J(0.3262)
 H46K(0.286) H46L(0.3358) H47D(0.2506) H47E(0.23) H47F(0.2104) H47G(0.2111)
 H47H(0.1709) H47I(0.1607) H47J(0.1542) H47K(0.1254) H47L(0.1347) H48A(0.1605)
 H48B(0.1452) H48C(0.186) H48D(0.0572) H48E(0.0676) H48F(0.0823) H48G(0.096)
 H48H(0.1448) H48I(0.1032) H49A(0.0165) H49B(0.0524) H49C(0.004) H49D(0.0718)
 H49E(0.0936) H49F(0.1083) H49G(-0.0051) H49H(-0.016) H49I(0.018) H51A(0.2555)
 H51B(0.2819) H50A(0.3323) H50B(0.3723) H50C(0.3413) H50D(0.2814) H50E(0.3127)
 H50F(0.3143) H50G(0.344) H51C(0.3124) H51D(0.2836) H51E(0.2518) H51F(0.2215)
 H51G(0.2248) H51H(0.249) H51I(0.2784) H50H(0.2163) H50I(0.1757) H50J(0.1136)
 H50K(0.1064) H50L(0.1507) H50M(0.1727) H50N(0.1284) H50O(0.1969) H50P(0.1525)
 H50Q(0.2009) H50R(0.2455) H50S(0.2171) H50T(0.2616) H50U(0.2795) H50V(0.2914)
 H50W(0.247) H52A(0.0429) H52B(0.0269) H52C(0.0437) H52D(0.1031) H52E(0.1484)
 H52F(0.1267)
;
_olex2_submission_special_instructions 'No special instructions were received'

loop_
_space_group_symop_operation_xyz
'x, y, z'
'-x, -y, -z'

loop_
_atom_site_label
_atom_site_type_symbol
_atom_site_fract_x
_atom_site_fract_y
_atom_site_fract_z
_atom_site_U_iso_or_equiv
_atom_site_adp_type
_atom_site_occupancy
_atom_site_site_symmetry_order
_atom_site_calc_flag
_atom_site_refinement_flags_posn
_atom_site_refinement_flags_adp
_atom_site_refinement_flags_occupancy
_atom_site_disorder_assembly
_atom_site_disorder_group
Co0H Co 0.45941(5) 0.52140(3) 0.32118(3) 0.0544(2) Uani 1 1 d . . . . .
Ni1_a Ni 0.9176(11) 0.3713(6) 0.2190(5) 0.0328(5) Uani 0.5 1 d . . P A 1
Ni2_b Ni 0.4680(10) 0.8459(6) 0.2176(6) 0.0350(8) Uani 0.5 1 d . . P B 2
Cr1 Cr 1.00141(4) 0.29879(2) 0.31802(2) 0.03435(14) Uani 1 1 d . . . . .
Cr2 Cr 0.93494(4) 0.21645(2) 0.40960(2) 0.03643(15) Uani 1 1 d . . . . .
Cr3 Cr 0.80284(4) 0.13970(2) 0.42453(2) 0.03711(15) Uani 1 1 d . . . . .
Cr4 Cr 0.64068(4) 0.13992(2) 0.36888(2) 0.03330(14) Uani 1 1 d . . . . .
Cr5 Cr 0.58794(4) 0.19094(2) 0.26099(2) 0.03346(14) Uani 1 1 d . . . . .
Cr6 Cr 0.61939(4) 0.29396(3) 0.17918(2) 0.04145(17) Uani 1 1 d . . . . .
Cr7_a Cr 0.7644(7) 0.3601(5) 0.1556(4) 0.0317(11) Uani 0.5 1 d . . P A 1
Cr8_a Cr 0.5051(8) 0.8165(4) 0.1240(4) 0.0326(10) Uani 0.5 1 d . . P B 1
Cr9 Cr 0.65965(4) 0.74557(2) 0.08074(2) 0.03659(15) Uani 1 1 d . . . . .
Cr10 Cr 0.86471(4) 0.71447(2) 0.09486(2) 0.03484(15) Uani 1 1 d . . . . .
Cr11 Cr 0.98231(4) 0.69964(3) 0.18075(2) 0.03878(16) Uani 1 1 d . . . . .
Cr12 Cr 0.95531(4) 0.74543(3) 0.26655(2) 0.03832(15) Uani 1 1 d . . . . .
Cr13 Cr 0.79211(5) 0.79252(3) 0.32093(2) 0.03990(16) Uani 1 1 d . . . . .
Cr14 Cr 0.59753(5) 0.84861(3) 0.29310(2) 0.04090(17) Uani 1 1 d . . . . .
S401_a S 0.4711(9) 0.3664(3) 0.4365(4) 0.175(3) Uani 0.351(6) 1 d . U P C 1
S516_b S 0.4046(4) 0.36183(12) 0.4047(2) 0.163(3) Uani 0.649(6) 1 d . U P C 2
S519 S 0.2168(2) 0.58907(17) 0.38736(15) 0.196(2) Uani 1 1 d . . . . .
F1 F 0.85070(15) 0.33127(8) 0.20477(7) 0.0382(5) Uani 1 1 d . . . . .
F2 F 0.90691(14) 0.32801(8) 0.28234(7) 0.0364(5) Uani 1 1 d . . . . .
F3 F 0.94843(15) 0.24378(8) 0.34579(7) 0.0371(5) Uani 1 1 d . . . . .
F4 F 0.83170(15) 0.20301(8) 0.39964(7) 0.0375(5) Uani 1 1 d . . . . .
F5 F 0.74984(14) 0.15048(8) 0.37059(7) 0.0364(5) Uani 1 1 d . . . . .
F6 F 0.62533(14) 0.19423(8) 0.31531(7) 0.0349(5) Uani 1 1 d . . . . .
F7 F 0.65752(14) 0.23503(8) 0.22741(7) 0.0381(5) Uani 1 1 d . . . . .
F8 F 0.69269(15) 0.32274(8) 0.19904(7) 0.0402(5) Uani 1 1 d . . . . .
F9 F 0.54301(15) 0.83463(8) 0.16712(8) 0.0391(5) Uani 1 1 d . . . . .
F10 F 0.60638(14) 0.76486(8) 0.12952(7) 0.0367(5) Uani 1 1 d . . . . .
F11 F 0.76105(15) 0.75497(8) 0.09883(8) 0.0384(5) Uani 1 1 d . . . . .
F12 F 0.87890(14) 0.70436(8) 0.15708(7) 0.0377(5) Uani 1 1 d . . . . .
F13 F 0.93000(14) 0.74718(8) 0.20820(7) 0.0378(5) Uani 1 1 d . . . . .
F14 F 0.83981(15) 0.75558(9) 0.28227(8) 0.0398(5) Uani 1 1 d . . . . .
F15 F 0.71088(15) 0.82832(8) 0.27698(7) 0.0398(5) Uani 1 1 d . . . . .
F16 F 0.57047(15) 0.81800(8) 0.25408(8) 0.0396(5) Uani 1 1 d . . . . .
O1 O 0.92937(19) 0.41242(11) 0.15761(10) 0.0440(7) Uani 1 1 d . . . . .
O2 O 0.8501(2) 0.39536(13) 0.11460(10) 0.0541(9) Uani 1 1 d . . . . .
O11 O 0.5800(2) 0.35383(14) 0.13178(12) 0.0640(11) Uani 1 1 d . . . . .
O12 O 0.6889(2) 0.38830(12) 0.10953(10) 0.0499(8) Uani 1 1 d . . . . .
O21 O 0.7005(2) 0.27178(12) 0.13847(10) 0.0479(7) Uani 1 1 d . U . . .
O22 O 0.8122(2) 0.30316(13) 0.13473(11) 0.0482(7) Uani 1 1 d . U . . .
O31 O 0.5517(2) 0.18706(12) 0.20644(10) 0.0508(8) Uani 1 1 d . . . . .
O32 O 0.5416(2) 0.26320(14) 0.16041(10) 0.0540(9) Uani 1 1 d . . . . .
O41 O 0.49768(18) 0.24379(10) 0.26198(10) 0.0421(7) Uani 1 1 d . . . . .
O42 O 0.5337(2) 0.31419(11) 0.22095(11) 0.0521(8) Uani 1 1 d . . . . .
O51 O 0.6851(2) 0.09549(10) 0.33519(9) 0.0408(7) Uani 1 1 d . . . . .
O52 O 0.6778(2) 0.13651(10) 0.26198(9) 0.0424(7) Uani 1 1 d . . . . .
O61 O 0.52984(19) 0.12914(12) 0.36694(10) 0.0453(7) Uani 1 1 d . U . . .
O62 O 0.51500(19) 0.14594(11) 0.29386(10) 0.0426(7) Uani 1 1 d . U . . .
O71 O 0.7747(2) 0.07547(11) 0.45024(11) 0.0494(8) Uani 1 1 d . . . . .
O72 O 0.6524(2) 0.08407(11) 0.42336(9) 0.0447(7) Uani 1 1 d . . . . .
O81 O 0.7016(2) 0.16803(12) 0.45020(9) 0.0464(7) Uani 1 1 d . . . . .
O82 O 0.5987(2) 0.18256(12) 0.40490(9) 0.0449(7) Uani 1 1 d . . . . .
O91 O 0.9193(2) 0.18744(13) 0.47438(10) 0.0522(8) Uani 1 1 d . . . . .
O92 O 0.8559(2) 0.12658(12) 0.48077(10) 0.0515(8) Uani 1 1 d . . . . .
O101 O 0.99449(19) 0.15391(11) 0.40447(10) 0.0453(7) Uani 1 1 d . U . . .
O102 O 0.9045(2) 0.11117(11) 0.39828(11) 0.0485(7) Uani 1 1 d . U . . .
O111 O 1.09627(19) 0.26697(12) 0.35586(9) 0.0449(7) Uani 1 1 d . . . . .
O112 O 1.0394(2) 0.22854(12) 0.42128(9) 0.0476(7) Uani 1 1 d . . . . .
O121 O 0.9494(2) 0.33005(11) 0.36237(10) 0.0445(7) Uani 1 1 d . U . . .
O122 O 0.8794(2) 0.27939(12) 0.41421(10) 0.0489(8) Uani 1 1 d . U . . .
O131 O 0.9803(2) 0.40894(11) 0.23770(11) 0.0459(7) Uani 1 1 d . . . . .
O132 O 1.0585(2) 0.35266(11) 0.29131(10) 0.0456(7) Uani 1 1 d . . . . .
O141 O 1.01780(19) 0.32556(11) 0.20907(9) 0.0416(7) Uani 1 1 d . . . . .
O142 O 1.05442(19) 0.26850(11) 0.27403(9) 0.0410(7) Uani 1 1 d . . . . .
O151 O 0.7254(2) 0.41375(11) 0.18206(10) 0.0450(7) Uani 1 1 d . . . . .
O152 O 0.81411(19) 0.41267(11) 0.23155(10) 0.0425(7) Uani 1 1 d . . . . .
O201 O 0.37335(19) 0.87092(12) 0.18223(11) 0.0483(7) Uani 1 1 d . U . . .
O202 O 0.4021(2) 0.86383(12) 0.11390(11) 0.0540(8) Uani 1 1 d . U . . .
O211 O 0.4850(2) 0.87000(14) 0.31045(12) 0.0590(9) Uani 1 1 d . . . . .
O212 O 0.4019(2) 0.85193(13) 0.27010(12) 0.0546(8) Uani 1 1 d . . . . .
O221 O 0.5963(2) 0.90928(11) 0.24395(11) 0.0503(8) Uani 1 1 d . . . . .
O222 O 0.4957(2) 0.91089(11) 0.20206(11) 0.0451(7) Uani 1 1 d . . . . .
O231 O 0.5973(2) 0.78787(12) 0.34336(10) 0.0510(8) Uani 1 1 d . . . . .
O232 O 0.7233(2) 0.74369(12) 0.34894(10) 0.0496(8) Uani 1 1 d . . . . .
O241 O 0.6302(2) 0.87755(13) 0.33454(11) 0.0578(9) Uani 1 1 d . . . . .
O242 O 0.7457(2) 0.82796(13) 0.36170(11) 0.0537(8) Uani 1 1 d . . . . .
O251 O 0.8618(2) 0.84115(12) 0.29341(12) 0.0525(8) Uani 1 1 d . U . . .
O252 O 0.9513(2) 0.81539(12) 0.24471(12) 0.0521(8) Uani 1 1 d . U . . .
O261 O 0.8723(2) 0.75515(15) 0.36609(11) 0.0581(9) Uani 1 1 d . . . . .
O262 O 0.9862(2) 0.74110(14) 0.32548(12) 0.0559(9) Uani 1 1 d . . . . .
O271 O 1.0706(2) 0.73804(14) 0.24992(13) 0.0556(9) Uani 1 1 d . . . . .
O272 O 1.0882(2) 0.69439(14) 0.20380(12) 0.0541(9) Uani 1 1 d . . . . .
O281 O 0.9596(2) 0.67551(11) 0.29017(10) 0.0505(8) Uani 1 1 d . . . . .
O282 O 0.9557(2) 0.64727(11) 0.23396(10) 0.0494(8) Uani 1 1 d . . . . .
O291 O 1.0350(2) 0.65135(13) 0.15279(11) 0.0529(9) Uani 1 1 d . . . . .
O292 O 0.97069(19) 0.67389(12) 0.08876(10) 0.0434(7) Uani 1 1 d . . . . .
O301 O 1.0113(2) 0.75158(13) 0.12814(11) 0.0493(7) Uani 1 1 d . U . . .
O302 O 0.9165(2) 0.77156(12) 0.07695(10) 0.0467(7) Uani 1 1 d . U . . .
O311 O 0.8502(2) 0.72461(13) 0.03213(10) 0.0470(7) Uani 1 1 d . . . . .
O312 O 0.7166(2) 0.72532(13) 0.03042(11) 0.0502(8) Uani 1 1 d . . . . .
O321 O 0.81722(19) 0.65564(10) 0.11289(10) 0.0405(6) Uani 1 1 d . . . . .
O322 O 0.68118(19) 0.67763(11) 0.12062(10) 0.0451(7) Uani 1 1 d . . . . .
O331 O 0.5596(2) 0.73205(14) 0.06511(12) 0.0536(8) Uani 1 1 d . U . . .
O332 O 0.4615(2) 0.78983(14) 0.07777(11) 0.0562(8) Uani 1 1 d . U . . .
O341 O 0.6432(2) 0.81183(12) 0.03948(9) 0.0487(8) Uani 1 1 d . U . . .
O342 O 0.5603(2) 0.86069(11) 0.07292(11) 0.0522(8) Uani 1 1 d . U . . .
O351 O 0.45534(19) 0.76216(10) 0.17003(10) 0.0416(7) Uani 1 1 d . . . . .
O352 O 0.45579(19) 0.77605(10) 0.23523(10) 0.0397(6) Uani 1 1 d . . . . .
N6_a N 0.4700(14) 0.4521(7) 0.3643(7) 0.0727(13) Uani 0.351(6) 1 d . U P C 1
N158 N 0.5544(2) 0.49743(12) 0.28048(13) 0.0420(8) Uani 1 1 d . . . . .
N166 N 0.3997(2) 0.51686(13) 0.26676(16) 0.0517(10) Uani 1 1 d . . . . .
N168 N 0.5684(3) 0.52339(14) 0.34947(14) 0.0542(11) Uani 1 1 d . . . . .
N357 N 0.4608(2) 0.59886(12) 0.28274(13) 0.0415(8) Uani 1 1 d . . . . .
N514_b N 0.4503(7) 0.4482(4) 0.3548(4) 0.0727(13) Uani 0.649(6) 1 d . U P C 2
N517 N 0.3632(3) 0.54572(17) 0.35730(18) 0.0727(13) Uani 1 1 d . . . . .
C3 C 0.9052(3) 0.41453(15) 0.12027(14) 0.0435(10) Uani 1 1 d D . . . .
C4 C 0.9486(3) 0.44313(18) 0.07850(15) 0.0571(13) Uani 1 1 d D . . . .
C5_a C 0.9406(12) 0.4246(6) 0.0398(4) 0.094(3) Uani 0.360(7) 1 d D U P D 1
H5A_a H 0.9663 0.3903 0.0476 0.141 Uiso 0.360(7) 1 calc R U P D 1
H5B_a H 0.9680 0.4433 0.0127 0.141 Uiso 0.360(7) 1 calc R U P D 1
H5C_a H 0.8825 0.4283 0.0345 0.141 Uiso 0.360(7) 1 calc R U P D 1
C6_a C 0.9082(11) 0.4955(4) 0.0669(5) 0.093(3) Uani 0.360(7) 1 d D U P D 1
H6A_a H 0.8499 0.4988 0.0623 0.140 Uiso 0.360(7) 1 calc R U P D 1
H6B_a H 0.9343 0.5145 0.0393 0.140 Uiso 0.360(7) 1 calc R U P D 1
H6C_a H 0.9142 0.5076 0.0914 0.140 Uiso 0.360(7) 1 calc R U P D 1
C7_a C 1.0388(6) 0.4370(7) 0.0865(5) 0.093(3) Uani 0.360(7) 1 d D U P D 1
H7A_a H 1.0637 0.4026 0.0949 0.140 Uiso 0.360(7) 1 calc R U P D 1
H7B_a H 1.0446 0.4495 0.1107 0.140 Uiso 0.360(7) 1 calc R U P D 1
H7C_a H 1.0663 0.4549 0.0591 0.140 Uiso 0.360(7) 1 calc R U P D 1
C13 C 0.6186(3) 0.38458(19) 0.10559(15) 0.0538(13) Uani 1 1 d . . . . .
C14_a C 0.5681(8) 0.4221(5) 0.0674(5) 0.088(3) Uani 0.703(10) 1 d D U P E 1
C15_a C 0.5205(9) 0.3966(5) 0.0474(5) 0.111(4) Uani 0.703(10) 1 d D U P E 1
H15A_a H 0.4850 0.3785 0.0708 0.166 Uiso 0.703(10) 1 calc R U P E 1
H15B_a H 0.5588 0.3741 0.0349 0.166 Uiso 0.703(10) 1 calc R U P E 1
H15C_a H 0.4867 0.4206 0.0236 0.166 Uiso 0.703(10) 1 calc R U P E 1
C16_a C 0.5073(9) 0.4561(5) 0.0877(4) 0.123(3) Uani 0.703(10) 1 d D U P E 1
H16A_a H 0.4720 0.4374 0.1106 0.184 Uiso 0.703(10) 1 calc R U P E 1
H16B_a H 0.4736 0.4805 0.0641 0.184 Uiso 0.703(10) 1 calc R U P E 1
H16C_a H 0.5375 0.4722 0.1014 0.184 Uiso 0.703(10) 1 calc R U P E 1
C17_a C 0.6231(7) 0.4513(5) 0.0332(4) 0.118(4) Uani 0.703(10) 1 d D U P E 1
H17A_a H 0.6512 0.4679 0.0475 0.178 Uiso 0.703(10) 1 calc R U P E 1
H17B_a H 0.5902 0.4754 0.0090 0.178 Uiso 0.703(10) 1 calc R U P E 1
H17C_a H 0.6638 0.4298 0.0208 0.178 Uiso 0.703(10) 1 calc R U P E 1
C23 C 0.7735(3) 0.27664(17) 0.12562(14) 0.0434(9) Uani 1 1 d . U . . .
C24_a C 0.8136(11) 0.2494(7) 0.0938(6) 0.070(3) Uani 0.47(2) 1 d D U P F 1
C25_a C 0.7844(12) 0.2018(6) 0.1038(8) 0.093(4) Uani 0.47(2) 1 d D U P F 1
H25A_a H 0.7244 0.2080 0.1032 0.139 Uiso 0.47(2) 1 calc R U P F 1
H25B_a H 0.8016 0.1802 0.1336 0.139 Uiso 0.47(2) 1 calc R U P F 1
H25C_a H 0.8081 0.1866 0.0812 0.139 Uiso 0.47(2) 1 calc R U P F 1
C26_a C 0.7814(13) 0.2824(8) 0.0482(5) 0.095(4) Uani 0.47(2) 1 d D U P F 1
H26A_a H 0.7214 0.2874 0.0495 0.142 Uiso 0.47(2) 1 calc R U P F 1
H26B_a H 0.8032 0.2672 0.0253 0.142 Uiso 0.47(2) 1 calc R U P F 1
H26C_a H 0.7988 0.3136 0.0407 0.142 Uiso 0.47(2) 1 calc R U P F 1
C27_a C 0.9055(9) 0.2385(8) 0.0965(7) 0.085(4) Uani 0.47(2) 1 d D U P F 1
H27A_a H 0.9257 0.2688 0.0901 0.127 Uiso 0.47(2) 1 calc R U P F 1
H27B_a H 0.9300 0.2226 0.0745 0.127 Uiso 0.47(2) 1 calc R U P F 1
H27C_a H 0.9207 0.2172 0.1267 0.127 Uiso 0.47(2) 1 calc R U P F 1
C33 C 0.5284(3) 0.22090(19) 0.17095(14) 0.0496(11) Uani 1 1 d D . . . .
C34 C 0.4798(4) 0.2081(3) 0.14040(17) 0.0731(18) Uani 1 1 d D . . . .
C35 C 0.5351(7) 0.1698(5) 0.1249(4) 0.176(6) Uani 1 1 d D . . . .
H35A H 0.5826 0.1827 0.1080 0.264 Uiso 1 1 calc R U . . .
H35B H 0.5051 0.1599 0.1055 0.264 Uiso 1 1 calc R U . . .
H35C H 0.5537 0.1418 0.1509 0.264 Uiso 1 1 calc R U . . .
C36 C 0.4066(6) 0.1894(6) 0.1658(3) 0.187(8) Uani 1 1 d D . . . .
H36A H 0.3709 0.2149 0.1756 0.280 Uiso 1 1 calc R U . . .
H36B H 0.4244 0.1614 0.1920 0.280 Uiso 1 1 calc R U . . .
H36C H 0.3765 0.1797 0.1464 0.280 Uiso 1 1 calc R U . . .
C37 C 0.4548(8) 0.2519(4) 0.0997(3) 0.167(6) Uani 1 1 d D . . . .
H37A H 0.5040 0.2632 0.0834 0.250 Uiso 1 1 calc R U . . .
H37B H 0.4204 0.2779 0.1095 0.250 Uiso 1 1 calc R U . . .
H37C H 0.4240 0.2431 0.0801 0.250 Uiso 1 1 calc R U . . .
C43 C 0.4889(3) 0.28945(15) 0.24968(13) 0.0401(9) Uani 1 1 d D . . . .
C44 C 0.4181(3) 0.31449(18) 0.27241(19) 0.0609(14) Uani 1 1 d D . . . .
C45 C 0.3396(3) 0.3029(3) 0.2617(3) 0.085(2) Uani 1 1 d D . . . .
H45A H 0.3432 0.2677 0.2716 0.128 Uiso 1 1 calc R U . . .
H45B H 0.3323 0.3160 0.2293 0.128 Uiso 1 1 calc R U . . .
H45C H 0.2928 0.3174 0.2772 0.128 Uiso 1 1 calc R U . . .
C46 C 0.4271(5) 0.2917(3) 0.3236(2) 0.098(3) Uani 1 1 d D . . . .
H46A H 0.4272 0.2569 0.3324 0.147 Uiso 1 1 calc R U . . .
H46B H 0.3810 0.3069 0.3391 0.147 Uiso 1 1 calc R U . . .
H46C H 0.4786 0.2969 0.3317 0.147 Uiso 1 1 calc R U . . .
C47 C 0.4166(5) 0.3683(2) 0.2576(3) 0.102(3) Uani 1 1 d D . . . .
H47A H 0.3700 0.3837 0.2726 0.153 Uiso 1 1 calc R U . . .
H47B H 0.4112 0.3819 0.2251 0.153 Uiso 1 1 calc R U . . .
H47C H 0.4677 0.3742 0.2656 0.153 Uiso 1 1 calc R U . . .
C53 C 0.7019(3) 0.09950(14) 0.29458(15) 0.0415(10) Uani 1 1 d D . . . .
C54 C 0.7496(3) 0.05481(16) 0.28402(17) 0.0542(12) Uani 1 1 d D . . . .
C55 C 0.8209(5) 0.0326(3) 0.3147(3) 0.099(3) Uani 1 1 d D . . . .
H55A H 0.8003 0.0249 0.3460 0.148 Uiso 1 1 calc R U . . .
H55B H 0.8581 0.0557 0.3089 0.148 Uiso 1 1 calc R U . . .
H55C H 0.8504 0.0029 0.3093 0.148 Uiso 1 1 calc R U . . .
C56 C 0.6895(5) 0.0201(2) 0.2939(3) 0.097(3) Uani 1 1 d D . . . .
H56A H 0.6708 0.0121 0.3254 0.145 Uiso 1 1 calc R U . . .
H56B H 0.7168 -0.0096 0.2877 0.145 Uiso 1 1 calc R U . . .
H56C H 0.6423 0.0354 0.2748 0.145 Uiso 1 1 calc R U . . .
C57 C 0.7764(6) 0.0671(3) 0.2354(2) 0.112(3) Uani 1 1 d D . . . .
H57A H 0.7283 0.0813 0.2169 0.168 Uiso 1 1 calc R U . . .
H57B H 0.8049 0.0375 0.2292 0.168 Uiso 1 1 calc R U . . .
H57C H 0.8135 0.0903 0.2283 0.168 Uiso 1 1 calc R U . . .
C63 C 0.4939(3) 0.12908(15) 0.33436(14) 0.0420(9) Uani 1 1 d D U . . .
C64 C 0.4179(3) 0.1060(2) 0.34450(18) 0.0668(13) Uani 1 1 d D U . . .
C65 C 0.4427(6) 0.0557(3) 0.3440(4) 0.133(3) Uani 1 1 d D U . . .
H65A H 0.4845 0.0381 0.3661 0.199 Uiso 1 1 calc R U . . .
H65B H 0.4651 0.0558 0.3141 0.199 Uiso 1 1 calc R U . . .
H65C H 0.3948 0.0398 0.3514 0.199 Uiso 1 1 calc R U . . .
C66 C 0.3818(5) 0.1043(3) 0.3911(2) 0.097(2) Uani 1 1 d D U . . .
H66A H 0.3657 0.1373 0.3924 0.146 Uiso 1 1 calc R U . . .
H66B H 0.4229 0.0857 0.4134 0.146 Uiso 1 1 calc R U . . .
H66C H 0.3336 0.0888 0.3973 0.146 Uiso 1 1 calc R U . . .
C67 C 0.3519(5) 0.1385(4) 0.3129(3) 0.123(3) Uani 1 1 d D U . . .
H67A H 0.3407 0.1708 0.3161 0.184 Uiso 1 1 calc R U . . .
H67B H 0.3017 0.1248 0.3201 0.184 Uiso 1 1 calc R U . . .
H67C H 0.3706 0.1409 0.2819 0.184 Uiso 1 1 calc R U . . .
C73 C 0.7090(3) 0.06194(15) 0.45023(13) 0.0427(10) Uani 1 1 d D . . . .
C74 C 0.6964(4) 0.01431(18) 0.48641(16) 0.0603(14) Uani 1 1 d D . . . .
C75 C 0.7689(5) -0.0240(2) 0.4822(2) 0.096(3) Uani 1 1 d D . . . .
H75A H 0.8196 -0.0144 0.4862 0.143 Uiso 1 1 calc R U . . .
H75B H 0.7708 -0.0275 0.4524 0.143 Uiso 1 1 calc R U . . .
H75C H 0.7635 -0.0550 0.5051 0.143 Uiso 1 1 calc R U . . .
C76 C 0.6969(5) 0.0222(3) 0.53149(18) 0.090(2) Uani 1 1 d D . . . .
H76A H 0.6497 0.0469 0.5344 0.135 Uiso 1 1 calc R U . . .
H76B H 0.7476 0.0330 0.5333 0.135 Uiso 1 1 calc R U . . .
H76C H 0.6939 -0.0083 0.5557 0.135 Uiso 1 1 calc R U . . .
C77 C 0.6173(5) 0.0005(3) 0.4801(3) 0.112(3) Uani 1 1 d D . . . .
H77A H 0.5709 0.0256 0.4831 0.168 Uiso 1 1 calc R U . . .
H77B H 0.6112 -0.0304 0.5029 0.168 Uiso 1 1 calc R U . . .
H77C H 0.6186 -0.0027 0.4502 0.168 Uiso 1 1 calc R U . . .
C83 C 0.6284(3) 0.18523(15) 0.43860(13) 0.0418(10) Uani 1 1 d D . . . .
C84 C 0.5726(3) 0.20919(18) 0.46913(15) 0.0568(13) Uani 1 1 d D . . . .
C85 C 0.5675(5) 0.1692(3) 0.51401(18) 0.102(3) Uani 1 1 d D . . . .
H85A H 0.6225 0.1561 0.5258 0.153 Uiso 1 1 calc R U . . .
H85B H 0.5449 0.1433 0.5098 0.153 Uiso 1 1 calc R U . . .
H85C H 0.5320 0.1825 0.5353 0.153 Uiso 1 1 calc R U . . .
C86 C 0.6119(6) 0.2477(3) 0.4755(3) 0.117(3) Uani 1 1 d D . . . .
H86A H 0.6669 0.2332 0.4868 0.176 Uiso 1 1 calc R U . . .
H86B H 0.5784 0.2615 0.4971 0.176 Uiso 1 1 calc R U . . .
H86C H 0.6158 0.2733 0.4467 0.176 Uiso 1 1 calc R U . . .
C87 C 0.4883(4) 0.2291(3) 0.4512(2) 0.090(2) Uani 1 1 d D . . . .
H87A H 0.4656 0.2032 0.4470 0.135 Uiso 1 1 calc R U . . .
H87B H 0.4913 0.2548 0.4224 0.135 Uiso 1 1 calc R U . . .
H87C H 0.4528 0.2425 0.4725 0.135 Uiso 1 1 calc R U . . .
C93 C 0.8940(3) 0.14915(17) 0.49616(13) 0.0443(10) Uani 1 1 d D . . . .
C94 C 0.9108(4) 0.1295(2) 0.54590(15) 0.0690(17) Uani 1 1 d D . . . .
C95 C 1.0015(5) 0.1190(5) 0.5500(3) 0.170(7) Uani 1 1 d D . . . .
H95A H 1.0236 0.1484 0.5341 0.256 Uiso 1 1 calc R U . . .
H95B H 1.0260 0.0936 0.5369 0.256 Uiso 1 1 calc R U . . .
H95C H 1.0144 0.1080 0.5817 0.256 Uiso 1 1 calc R U . . .
C96 C 0.8723(7) 0.1698(3) 0.5660(2) 0.133(4) Uani 1 1 d D . . . .
H96A H 0.8128 0.1768 0.5631 0.199 Uiso 1 1 calc R U . . .
H96B H 0.8949 0.1990 0.5500 0.199 Uiso 1 1 calc R U . . .
H96C H 0.8847 0.1591 0.5978 0.199 Uiso 1 1 calc R U . . .
C97 C 0.8699(5) 0.0863(3) 0.56961(19) 0.090(2) Uani 1 1 d D . . . .
H97A H 0.8104 0.0961 0.5665 0.135 Uiso 1 1 calc R U . . .
H97B H 0.8822 0.0742 0.6014 0.135 Uiso 1 1 calc R U . . .
H97C H 0.8904 0.0607 0.5562 0.135 Uiso 1 1 calc R U . . .
C103 C 0.9745(3) 0.11953(16) 0.39614(16) 0.0485(9) Uani 1 1 d D U . . .
C104 C 1.0455(4) 0.0850(2) 0.3827(3) 0.0833(16) Uani 1 1 d D U . . .
C105 C 1.0960(6) 0.0584(3) 0.4223(3) 0.135(3) Uani 1 1 d D U . . .
H10A H 1.1134 0.0816 0.4336 0.203 Uiso 1 1 calc R U . . .
H10B H 1.1444 0.0379 0.4138 0.203 Uiso 1 1 calc R U . . .
H10C H 1.0636 0.0382 0.4458 0.203 Uiso 1 1 calc R U . . .
C106 C 1.1001(6) 0.1159(3) 0.3462(4) 0.130(3) Uani 1 1 d D U . . .
H10D H 1.0686 0.1338 0.3194 0.195 Uiso 1 1 calc R U . . .
H10E H 1.1484 0.0946 0.3386 0.195 Uiso 1 1 calc R U . . .
H10F H 1.1178 0.1388 0.3577 0.195 Uiso 1 1 calc R U . . .
C107 C 1.0168(4) 0.0509(2) 0.3642(3) 0.0865(19) Uani 1 1 d D U . . .
H10G H 0.9858 0.0697 0.3374 0.130 Uiso 1 1 calc R U . . .
H10H H 0.9815 0.0318 0.3868 0.130 Uiso 1 1 calc R U . . .
H10I H 1.0643 0.0292 0.3565 0.130 Uiso 1 1 calc R U . . .
C113 C 1.0985(3) 0.24438(17) 0.39709(14) 0.0439(10) Uani 1 1 d D . . . .
C114 C 1.1779(3) 0.2346(2) 0.42020(16) 0.0634(15) Uani 1 1 d D . . . .
C115 C 1.2449(4) 0.2512(4) 0.3884(2) 0.126(4) Uani 1 1 d D . . . .
H11A H 1.2518 0.2357 0.3651 0.189 Uiso 1 1 calc R U . . .
H11B H 1.2959 0.2426 0.4043 0.189 Uiso 1 1 calc R U . . .
H11C H 1.2316 0.2865 0.3745 0.189 Uiso 1 1 calc R U . . .
C116 C 1.2012(5) 0.1801(3) 0.4439(4) 0.140(5) Uani 1 1 d D . . . .
H11D H 1.1564 0.1688 0.4649 0.210 Uiso 1 1 calc R U . . .
H11E H 1.2511 0.1733 0.4604 0.210 Uiso 1 1 calc R U . . .
H11F H 1.2109 0.1631 0.4216 0.210 Uiso 1 1 calc R U . . .
C117 C 1.1605(6) 0.2561(5) 0.4576(3) 0.146(5) Uani 1 1 d D . . . .
H11G H 1.1155 0.2431 0.4771 0.219 Uiso 1 1 calc R U . . .
H11H H 1.1450 0.2914 0.4450 0.219 Uiso 1 1 calc R U . . .
H11I H 1.2096 0.2479 0.4750 0.219 Uiso 1 1 calc R U . . .
C123 C 0.9015(3) 0.32016(16) 0.39581(14) 0.0438(9) Uani 1 1 d D U . . .
C124 C 0.8675(4) 0.3602(2) 0.41634(19) 0.0655(13) Uani 1 1 d D U . . .
C125 C 0.8986(6) 0.4075(2) 0.3885(3) 0.104(2) Uani 1 1 d D U . . .
H12A H 0.8796 0.4182 0.3579 0.156 Uiso 1 1 calc R U . . .
H12B H 0.9586 0.4014 0.3878 0.156 Uiso 1 1 calc R U . . .
H12C H 0.8771 0.4327 0.4023 0.156 Uiso 1 1 calc R U . . .
C126 C 0.7763(4) 0.3727(3) 0.4132(3) 0.104(2) Uani 1 1 d D U . . .
H12D H 0.7620 0.3823 0.3818 0.155 Uiso 1 1 calc R U . . .
H12E H 0.7549 0.3996 0.4250 0.155 Uiso 1 1 calc R U . . .
H12F H 0.7522 0.3445 0.4309 0.155 Uiso 1 1 calc R U . . .
C127 C 0.8977(7) 0.3450(3) 0.4612(3) 0.123(3) Uani 1 1 d D U . . .
H12G H 0.9577 0.3368 0.4599 0.184 Uiso 1 1 calc R U . . .
H12H H 0.8755 0.3165 0.4801 0.184 Uiso 1 1 calc R U . . .
H12I H 0.8804 0.3714 0.4740 0.184 Uiso 1 1 calc R U . . .
C133 C 1.0397(3) 0.39462(15) 0.26266(15) 0.0441(10) Uani 1 1 d D . . . .
C134 C 1.0991(4) 0.42928(18) 0.2560(2) 0.0644(15) Uani 1 1 d D . . . .
C135 C 1.1546(5) 0.4247(3) 0.2151(3) 0.103(3) Uani 1 1 d D . . . .
H13A H 1.1210 0.4337 0.1890 0.154 Uiso 1 1 calc R U . . .
H13B H 1.1838 0.3912 0.2214 0.154 Uiso 1 1 calc R U . . .
H13C H 1.1943 0.4464 0.2090 0.154 Uiso 1 1 calc R U . . .
C136 C 1.0538(5) 0.4800(2) 0.2419(4) 0.135(4) Uani 1 1 d D . . . .
H13D H 1.0215 0.4857 0.2159 0.202 Uiso 1 1 calc R U . . .
H13E H 1.0928 0.5023 0.2338 0.202 Uiso 1 1 calc R U . . .
H13F H 1.0170 0.4856 0.2666 0.202 Uiso 1 1 calc R U . . .
C137 C 1.1534(7) 0.4150(4) 0.2936(3) 0.145(5) Uani 1 1 d D . . . .
H13G H 1.1803 0.3811 0.2996 0.218 Uiso 1 1 calc R U . . .
H13H H 1.1212 0.4188 0.3203 0.218 Uiso 1 1 calc R U . . .
H13I H 1.1950 0.4356 0.2859 0.218 Uiso 1 1 calc R U . . .
C143 C 1.0597(2) 0.28671(14) 0.23200(13) 0.0334(8) Uani 1 1 d D . . . .
C144 C 1.1225(3) 0.25930(16) 0.20659(14) 0.0477(11) Uani 1 1 d D . . . .
C145 C 1.0751(4) 0.2413(3) 0.1788(2) 0.084(2) Uani 1 1 d D . . . .
H14A H 1.0397 0.2689 0.1587 0.126 Uiso 1 1 calc R U . . .
H14B H 1.0415 0.2189 0.1988 0.126 Uiso 1 1 calc R U . . .
H14C H 1.1138 0.2245 0.1611 0.126 Uiso 1 1 calc R U . . .
C146 C 1.1785(4) 0.2174(3) 0.2382(2) 0.093(3) Uani 1 1 d D . . . .
H14D H 1.1457 0.1944 0.2582 0.140 Uiso 1 1 calc R U . . .
H14E H 1.2074 0.2297 0.2561 0.140 Uiso 1 1 calc R U . . .
H14F H 1.2186 0.2009 0.2207 0.140 Uiso 1 1 calc R U . . .
C147 C 1.1733(3) 0.2947(2) 0.17486(18) 0.0629(15) Uani 1 1 d D . . . .
H14G H 1.1370 0.3217 0.1546 0.094 Uiso 1 1 calc R U . . .
H14H H 1.2127 0.2781 0.1573 0.094 Uiso 1 1 calc R U . . .
H14I H 1.2029 0.3072 0.1923 0.094 Uiso 1 1 calc R U . . .
C153 C 0.7445(3) 0.42381(14) 0.21459(14) 0.0392(10) Uani 1 1 d . . . . .
C154 C 0.6772(3) 0.45117(14) 0.23724(14) 0.0386(9) Uani 1 1 d . . . . .
C155 C 0.5966(3) 0.45993(14) 0.22445(15) 0.0421(10) Uani 1 1 d . . . . .
H155 H 0.5835 0.4501 0.2008 0.050 Uiso 1 1 calc R U . . .
C156 C 0.5357(3) 0.48359(14) 0.24738(16) 0.0432(10) Uani 1 1 d . . . . .
C159 C 0.6312(3) 0.48975(14) 0.29255(15) 0.0421(10) Uani 1 1 d . . . . .
C160 C 0.6960(3) 0.46652(15) 0.27078(15) 0.0419(10) Uani 1 1 d . . . . .
H160 H 0.7510 0.4616 0.2789 0.050 Uiso 1 1 calc R U . . .
C161 C 0.4477(3) 0.49673(14) 0.23766(17) 0.0459(11) Uani 1 1 d . . . . .
C162 C 0.4148(3) 0.49134(18) 0.2022(2) 0.0606(14) Uani 1 1 d . . . . .
H162 H 0.4491 0.4773 0.1823 0.073 Uiso 1 1 calc R U . . .
C163 C 0.3317(4) 0.5064(2) 0.1954(3) 0.0788(19) Uani 1 1 d . . . . .
H163 H 0.3079 0.5034 0.1707 0.095 Uiso 1 1 calc R U . . .
C164 C 0.2841(4) 0.5260(2) 0.2262(3) 0.0754(19) Uani 1 1 d . . . . .
H164 H 0.2265 0.5359 0.2233 0.090 Uiso 1 1 calc R U . . .
C165 C 0.3201(3) 0.53091(19) 0.2601(2) 0.0640(16) Uani 1 1 d . . . . .
H165 H 0.2867 0.5451 0.2802 0.077 Uiso 1 1 calc R U . . .
C167 C 0.6407(3) 0.50746(16) 0.33005(16) 0.0478(11) Uani 1 1 d . . . . .
C169 C 0.5717(4) 0.5399(2) 0.38362(18) 0.0668(17) Uani 1 1 d . . . . .
H169 H 0.5218 0.5504 0.3979 0.080 Uiso 1 1 calc R U . . .
C170 C 0.6438(5) 0.5424(2) 0.3987(2) 0.0782(19) Uani 1 1 d . . . . .
H170 H 0.6433 0.5552 0.4225 0.094 Uiso 1 1 calc R U . . .
C171 C 0.7172(5) 0.5261(2) 0.3794(2) 0.0737(17) Uani 1 1 d . . . . .
H171 H 0.7679 0.5268 0.3900 0.088 Uiso 1 1 calc R U . . .
C172 C 0.7148(4) 0.50869(19) 0.3439(2) 0.0608(14) Uani 1 1 d . . . . .
H172 H 0.7642 0.4978 0.3295 0.073 Uiso 1 1 calc R U . . .
C203 C 0.3581(3) 0.87987(16) 0.14228(16) 0.0465(9) Uani 1 1 d . U . . .
C204 C 0.2788(4) 0.9149(2) 0.1258(2) 0.0701(14) Uani 1 1 d . U . . .
C205_a C 0.2329(8) 0.9317(5) 0.1655(4) 0.094(2) Uani 0.603(8) 1 d D U P G 1
H20A_a H 0.2684 0.9475 0.1765 0.140 Uiso 0.603(8) 1 calc R U P G 1
H20B_a H 0.2195 0.9035 0.1899 0.140 Uiso 0.603(8) 1 calc R U P G 1
H20C_a H 0.1824 0.9547 0.1549 0.140 Uiso 0.603(8) 1 calc R U P G 1
C206_a C 0.2261(7) 0.8901(4) 0.1095(5) 0.093(2) Uani 0.603(8) 1 d D U P G 1
H20D_a H 0.2126 0.8622 0.1341 0.140 Uiso 0.603(8) 1 calc R U P G 1
H20E_a H 0.2555 0.8790 0.0852 0.140 Uiso 0.603(8) 1 calc R U P G 1
H20F_a H 0.1755 0.9127 0.0982 0.140 Uiso 0.603(8) 1 calc R U P G 1
C207_a C 0.3000(7) 0.9580(4) 0.0895(5) 0.092(2) Uani 0.603(8) 1 d D U P G 1
H20G_a H 0.3350 0.9734 0.1012 0.137 Uiso 0.603(8) 1 calc R U P G 1
H20H_a H 0.2496 0.9811 0.0787 0.137 Uiso 0.603(8) 1 calc R U P G 1
H20I_a H 0.3292 0.9479 0.0648 0.137 Uiso 0.603(8) 1 calc R U P G 1
C213 C 0.4161(3) 0.8662(2) 0.30063(17) 0.0608(15) Uani 1 1 d . U . . .
C214_a C 0.3452(12) 0.8689(8) 0.3339(6) 0.116(6) Uani 0.481(16) 1 d D U P H 1
C215_a C 0.3524(11) 0.9065(9) 0.3553(8) 0.138(8) Uani 0.481(16) 1 d D U P H 1
H21A_a H 0.3064 0.9088 0.3769 0.207 Uiso 0.481(16) 1 calc R U P H 1
H21B_a H 0.3514 0.9381 0.3320 0.207 Uiso 0.481(16) 1 calc R U P H 1
H21C_a H 0.4041 0.8969 0.3708 0.207 Uiso 0.481(16) 1 calc R U P H 1
C216_a C 0.3437(14) 0.8213(9) 0.3715(7) 0.154(8) Uani 0.481(16) 1 d D U P H 1
H21D_a H 0.2961 0.8250 0.3918 0.230 Uiso 0.481(16) 1 calc R U P H 1
H21E_a H 0.3940 0.8120 0.3881 0.230 Uiso 0.481(16) 1 calc R U P H 1
H21F_a H 0.3399 0.7960 0.3587 0.230 Uiso 0.481(16) 1 calc R U P H 1
C217_a C 0.2667(18) 0.8848(13) 0.3088(11) 0.145(10) Uani 0.481(16) 1 d D U P H 1
H21G_a H 0.2197 0.8866 0.3299 0.217 Uiso 0.481(16) 1 calc R U P H 1
H21H_a H 0.2629 0.8613 0.2939 0.217 Uiso 0.481(16) 1 calc R U P H 1
H21I_a H 0.2666 0.9167 0.2863 0.217 Uiso 0.481(16) 1 calc R U P H 1
C223 C 0.5461(3) 0.92980(15) 0.21271(16) 0.0448(10) Uani 1 1 d . . . . .
C224 C 0.5476(4) 0.9837(2) 0.1876(2) 0.0769(19) Uani 1 1 d D . . . .
C225_a C 0.472(2) 1.0126(9) 0.1917(14) 0.127(17) Uani 0.32(3) 1 d D . P I 1
H22A_a H 0.4281 0.9951 0.1923 0.190 Uiso 0.32(3) 1 calc R U P I 1
H22B_a H 0.4659 1.0426 0.1662 0.190 Uiso 0.32(3) 1 calc R U P I 1
H22C_a H 0.4691 1.0203 0.2196 0.190 Uiso 0.32(3) 1 calc R U P I 1
C226_a C 0.624(2) 0.9976(19) 0.1882(15) 0.111(19) Uani 0.32(3) 1 d D . P I 1
H22D_a H 0.6692 0.9713 0.1861 0.167 Uiso 0.32(3) 1 calc R U P I 1
H22E_a H 0.6274 1.0042 0.2162 0.167 Uiso 0.32(3) 1 calc R U P I 1
H22F_a H 0.6290 1.0268 0.1627 0.167 Uiso 0.32(3) 1 calc R U P I 1
C227_a C 0.5475(19) 0.9842(11) 0.1314(7) 0.078(8) Uani 0.32(3) 1 d D . P I 1
H22G_a H 0.5991 0.9653 0.1240 0.117 Uiso 0.32(3) 1 calc R U P I 1
H22H_a H 0.5417 1.0177 0.1111 0.117 Uiso 0.32(3) 1 calc R U P I 1
H22I_a H 0.5015 0.9701 0.1280 0.117 Uiso 0.32(3) 1 calc R U P I 1
C233 C 0.6484(3) 0.74913(16) 0.35926(14) 0.0444(10) Uani 1 1 d D . . . .
C234 C 0.6162(3) 0.70700(18) 0.39341(16) 0.0565(13) Uani 1 1 d D . . . .
C235 C 0.5742(8) 0.7230(3) 0.4310(3) 0.166(6) Uani 1 1 d D . . . .
H23A H 0.6131 0.7338 0.4447 0.250 Uiso 1 1 calc R U . . .
H23B H 0.5531 0.6959 0.4534 0.250 Uiso 1 1 calc R U . . .
H23C H 0.5286 0.7497 0.4196 0.250 Uiso 1 1 calc R U . . .
C236 C 0.5586(7) 0.6903(4) 0.3705(3) 0.143(5) Uani 1 1 d D . . . .
H23D H 0.5884 0.6800 0.3460 0.214 Uiso 1 1 calc R U . . .
H23E H 0.5133 0.7171 0.3584 0.214 Uiso 1 1 calc R U . . .
H23F H 0.5367 0.6631 0.3922 0.214 Uiso 1 1 calc R U . . .
C237 C 0.6843(5) 0.6631(3) 0.4086(3) 0.112(3) Uani 1 1 d D . . . .
H23G H 0.7098 0.6542 0.3825 0.169 Uiso 1 1 calc R U . . .
H23H H 0.6614 0.6359 0.4296 0.169 Uiso 1 1 calc R U . . .
H23I H 0.7256 0.6709 0.4234 0.169 Uiso 1 1 calc R U . . .
C243 C 0.6846(3) 0.86040(16) 0.36302(14) 0.0434(10) Uani 1 1 d D . . . .
C244 C 0.6763(3) 0.87837(18) 0.40313(16) 0.0565(13) Uani 1 1 d D . . . .
C245 C 0.6012(4) 0.9178(2) 0.4002(2) 0.081(2) Uani 1 1 d D . . . .
H24A H 0.5524 0.9056 0.3978 0.122 Uiso 1 1 calc R U . . .
H24B H 0.6073 0.9459 0.3737 0.122 Uiso 1 1 calc R U . . .
H24C H 0.5956 0.9275 0.4272 0.122 Uiso 1 1 calc R U . . .
C246 C 0.6655(5) 0.8345(2) 0.44451(18) 0.085(2) Uani 1 1 d D . . . .
H24D H 0.6151 0.8235 0.4424 0.128 Uiso 1 1 calc R U . . .
H24E H 0.6620 0.8438 0.4716 0.128 Uiso 1 1 calc R U . . .
H24F H 0.7125 0.8082 0.4459 0.128 Uiso 1 1 calc R U . . .
C247 C 0.7540(5) 0.8942(3) 0.4072(3) 0.100(3) Uani 1 1 d D . . . .
H24G H 0.8005 0.8676 0.4087 0.151 Uiso 1 1 calc R U . . .
H24H H 0.7503 0.9031 0.4346 0.151 Uiso 1 1 calc R U . . .
H24I H 0.7620 0.9222 0.3811 0.151 Uiso 1 1 calc R U . . .
C253 C 0.9181(3) 0.84636(18) 0.26291(19) 0.0534(11) Uani 1 1 d . U . . .
C254_a C 0.9588(10) 0.8902(8) 0.2489(6) 0.075(2) Uani 0.383(7) 1 d D U P J 1
C255_a C 0.9064(12) 0.9299(7) 0.2638(7) 0.094(2) Uani 0.383(7) 1 d D U P J 1
H25D_a H 0.9329 0.9583 0.2542 0.141 Uiso 0.383(7) 1 calc R U P J 1
H25E_a H 0.8991 0.9188 0.2965 0.141 Uiso 0.383(7) 1 calc R U P J 1
H25F_a H 0.8527 0.9386 0.2504 0.141 Uiso 0.383(7) 1 calc R U P J 1
C256_a C 1.0426(10) 0.8766(6) 0.2696(6) 0.0798(16) Uani 0.383(7) 1 d D U P J 1
H25G_a H 1.0765 0.8503 0.2602 0.120 Uiso 0.383(7) 1 calc R U P J 1
H25H_a H 1.0356 0.8659 0.3023 0.120 Uiso 0.383(7) 1 calc R U P J 1
H25I_a H 1.0696 0.9049 0.2596 0.120 Uiso 0.383(7) 1 calc R U P J 1
C257_a C 0.9787(12) 0.9059(7) 0.1984(5) 0.084(2) Uani 0.383(7) 1 d D U P J 1
H25J_a H 1.0122 0.8786 0.1904 0.125 Uiso 0.383(7) 1 calc R U P J 1
H25K_a H 1.0091 0.9327 0.1902 0.125 Uiso 0.383(7) 1 calc R U P J 1
H25L_a H 0.9277 0.9167 0.1822 0.125 Uiso 0.383(7) 1 calc R U P J 1
C263 C 0.9471(3) 0.7401(2) 0.36225(18) 0.0579(14) Uani 1 1 d . . . . .
C264_a C 0.9842(12) 0.7130(7) 0.4082(8) 0.0798(16) Uani 0.379(9) 1 d D U P K 1
C265_a C 0.9914(15) 0.7534(8) 0.4260(9) 0.101(3) Uani 0.379(9) 1 d D U P K 1
H26D_a H 0.9365 0.7712 0.4306 0.151 Uiso 0.379(9) 1 calc R U P K 1
H26E_a H 1.0234 0.7757 0.4044 0.151 Uiso 0.379(9) 1 calc R U P K 1
H26F_a H 1.0188 0.7395 0.4546 0.151 Uiso 0.379(9) 1 calc R U P K 1
C266_a C 0.9335(12) 0.6799(8) 0.4424(6) 0.110(4) Uani 0.379(9) 1 d D U P K 1
H26G_a H 0.8791 0.6984 0.4464 0.165 Uiso 0.379(9) 1 calc R U P K 1
H26H_a H 0.9608 0.6666 0.4710 0.165 Uiso 0.379(9) 1 calc R U P K 1
H26I_a H 0.9280 0.6535 0.4318 0.165 Uiso 0.379(9) 1 calc R U P K 1
C267_a C 1.0670(12) 0.6830(9) 0.4031(7) 0.108(3) Uani 0.379(9) 1 d D U P K 1
H26J_a H 1.1015 0.7035 0.3814 0.162 Uiso 0.379(9) 1 calc R U P K 1
H26K_a H 1.0603 0.6568 0.3925 0.162 Uiso 0.379(9) 1 calc R U P K 1
H26L_a H 1.0929 0.6693 0.4321 0.162 Uiso 0.379(9) 1 calc R U P K 1
C273 C 1.1150(3) 0.71547(18) 0.22654(15) 0.0474(11) Uani 1 1 d D . . . .
C274 C 1.2071(3) 0.7125(2) 0.22626(19) 0.0628(14) Uani 1 1 d D . . . .
C275 C 1.2281(5) 0.7416(4) 0.2538(4) 0.132(4) Uani 1 1 d D . . . .
H27D H 1.2044 0.7759 0.2402 0.198 Uiso 1 1 calc R U . . .
H27E H 1.2877 0.7378 0.2542 0.198 Uiso 1 1 calc R U . . .
H27F H 1.2055 0.7298 0.2845 0.198 Uiso 1 1 calc R U . . .
C276 C 1.2430(5) 0.6607(3) 0.2453(5) 0.154(5) Uani 1 1 d D . . . .
H27G H 1.2218 0.6481 0.2762 0.231 Uiso 1 1 calc R U . . .
H27H H 1.3028 0.6569 0.2450 0.231 Uiso 1 1 calc R U . . .
H27I H 1.2284 0.6428 0.2273 0.231 Uiso 1 1 calc R U . . .
C277 C 1.2372(5) 0.7337(5) 0.1793(3) 0.162(6) Uani 1 1 d D . . . .
H27J H 1.2124 0.7681 0.1679 0.242 Uiso 1 1 calc R U . . .
H27K H 1.2220 0.7167 0.1606 0.242 Uiso 1 1 calc R U . . .
H27L H 1.2969 0.7302 0.1783 0.242 Uiso 1 1 calc R U . . .
C283 C 0.9549(3) 0.64257(15) 0.27489(15) 0.0448(10) Uani 1 1 d D . . . .
C284 C 0.9508(4) 0.59312(19) 0.30903(19) 0.0731(17) Uani 1 1 d D . . . .
C285 C 1.0398(5) 0.5686(2) 0.3160(3) 0.123(4) Uani 1 1 d D . . . .
H28A H 1.0679 0.5874 0.3279 0.185 Uiso 1 1 calc R U . . .
H28B H 1.0663 0.5669 0.2874 0.185 Uiso 1 1 calc R U . . .
H28C H 1.0427 0.5359 0.3374 0.185 Uiso 1 1 calc R U . . .
C286 C 0.9055(7) 0.5994(3) 0.3519(2) 0.135(4) Uani 1 1 d D . . . .
H28D H 0.9337 0.6181 0.3636 0.202 Uiso 1 1 calc R U . . .
H28E H 0.9046 0.5674 0.3743 0.202 Uiso 1 1 calc R U . . .
H28F H 0.8492 0.6165 0.3451 0.202 Uiso 1 1 calc R U . . .
C287 C 0.9071(4) 0.56425(19) 0.2909(2) 0.0699(16) Uani 1 1 d D . . . .
H28G H 0.8499 0.5805 0.2859 0.105 Uiso 1 1 calc R U . . .
H28H H 0.9089 0.5317 0.3126 0.105 Uiso 1 1 calc R U . . .
H28I H 0.9342 0.5618 0.2626 0.105 Uiso 1 1 calc R U . . .
C293 C 1.0273(3) 0.64999(16) 0.11398(15) 0.0432(10) Uani 1 1 d . . . . .
C294 C 1.0934(3) 0.6153(2) 0.09708(18) 0.0601(14) Uani 1 1 d . . . . .
C295_a C 1.1751(7) 0.6348(6) 0.0950(7) 0.130(9) Uani 0.644(17) 1 d D . P L 1
H29A_a H 1.1849 0.6354 0.1247 0.195 Uiso 0.644(17) 1 calc R U P L 1
H29B_a H 1.1702 0.6676 0.0735 0.195 Uiso 0.644(17) 1 calc R U P L 1
H29C_a H 1.2211 0.6135 0.0855 0.195 Uiso 0.644(17) 1 calc R U P L 1
C296_a C 1.1010(10) 0.5650(4) 0.1323(4) 0.097(5) Uani 0.644(17) 1 d D . P L 1
H29D_a H 1.1094 0.5674 0.1616 0.146 Uiso 0.644(17) 1 calc R U P L 1
H29E_a H 1.1478 0.5432 0.1241 0.146 Uiso 0.644(17) 1 calc R U P L 1
H29F_a H 1.0508 0.5524 0.1339 0.146 Uiso 0.644(17) 1 calc R U P L 1
C297_a C 1.0767(9) 0.6138(6) 0.0532(4) 0.123(8) Uani 0.644(17) 1 d D . P L 1
H29G_a H 1.0723 0.6464 0.0313 0.184 Uiso 0.644(17) 1 calc R U P L 1
H29H_a H 1.0250 0.6023 0.0553 0.184 Uiso 0.644(17) 1 calc R U P L 1
H29I_a H 1.1214 0.5918 0.0438 0.184 Uiso 0.644(17) 1 calc R U P L 1
C303 C 0.9794(3) 0.77786(17) 0.09163(15) 0.0445(9) Uani 1 1 d D U . . .
C304 C 1.0229(4) 0.8178(2) 0.06194(19) 0.0681(14) Uani 1 1 d D U . . .
C305 C 1.0425(6) 0.8467(3) 0.0894(3) 0.116(3) Uani 1 1 d D U . . .
H30A H 0.9915 0.8619 0.1014 0.175 Uiso 1 1 calc R U . . .
H30B H 1.0722 0.8719 0.0703 0.175 Uiso 1 1 calc R U . . .
H30C H 1.0766 0.8252 0.1142 0.175 Uiso 1 1 calc R U . . .
C306 C 1.1000(5) 0.7936(3) 0.0435(3) 0.132(3) Uani 1 1 d D U . . .
H30D H 1.1332 0.7710 0.0682 0.197 Uiso 1 1 calc R U . . .
H30E H 1.1313 0.8181 0.0249 0.197 Uiso 1 1 calc R U . . .
H30F H 1.0859 0.7757 0.0252 0.197 Uiso 1 1 calc R U . . .
C307 C 0.9695(5) 0.8530(3) 0.0250(3) 0.116(3) Uani 1 1 d D U . . .
H30G H 0.9198 0.8681 0.0382 0.174 Uiso 1 1 calc R U . . .
H30H H 0.9544 0.8357 0.0066 0.174 Uiso 1 1 calc R U . . .
H30I H 0.9997 0.8781 0.0064 0.174 Uiso 1 1 calc R U . . .
C313 C 0.7887(3) 0.72384(18) 0.01334(14) 0.0460(11) Uani 1 1 d D . . . .
C314 C 0.8002(3) 0.7207(2) -0.03358(16) 0.0645(15) Uani 1 1 d D . . . .
C315 C 0.8909(4) 0.7113(4) -0.0467(2) 0.118(4) Uani 1 1 d D . . . .
H31A H 0.8975 0.7089 -0.0770 0.176 Uiso 1 1 calc R U . . .
H31B H 0.9179 0.6809 -0.0255 0.176 Uiso 1 1 calc R U . . .
H31C H 0.9158 0.7380 -0.0460 0.176 Uiso 1 1 calc R U . . .
C316 C 0.7600(5) 0.7693(3) -0.06536(18) 0.086(2) Uani 1 1 d D . . . .
H31D H 0.7662 0.7682 -0.0961 0.129 Uiso 1 1 calc R U . . .
H31E H 0.7864 0.7950 -0.0634 0.129 Uiso 1 1 calc R U . . .
H31F H 0.7016 0.7759 -0.0569 0.129 Uiso 1 1 calc R U . . .
C317 C 0.7571(6) 0.6815(3) -0.0363(3) 0.118(3) Uani 1 1 d D . . . .
H31G H 0.7648 0.6793 -0.0667 0.176 Uiso 1 1 calc R U . . .
H31H H 0.6984 0.6896 -0.0292 0.176 Uiso 1 1 calc R U . . .
H31I H 0.7803 0.6503 -0.0148 0.176 Uiso 1 1 calc R U . . .
C323 C 0.7466(3) 0.64645(15) 0.12486(14) 0.0420(10) Uani 1 1 d D . . . .
C324 C 0.7392(3) 0.59313(16) 0.14359(18) 0.0578(13) Uani 1 1 d D . . . .
C325 C 0.7409(6) 0.5765(3) 0.1029(3) 0.117(3) Uani 1 1 d D . . . .
H32A H 0.6941 0.5953 0.0845 0.175 Uiso 1 1 calc R U . . .
H32B H 0.7377 0.5421 0.1129 0.175 Uiso 1 1 calc R U . . .
H32C H 0.7919 0.5816 0.0852 0.175 Uiso 1 1 calc R U . . .
C326 C 0.8101(5) 0.5643(2) 0.1729(3) 0.116(3) Uani 1 1 d D . . . .
H32D H 0.8618 0.5685 0.1555 0.173 Uiso 1 1 calc R U . . .
H32E H 0.8061 0.5299 0.1834 0.173 Uiso 1 1 calc R U . . .
H32F H 0.8085 0.5756 0.1986 0.173 Uiso 1 1 calc R U . . .
C327 C 0.6585(4) 0.5871(2) 0.1700(3) 0.083(2) Uani 1 1 d D . . . .
H32G H 0.6129 0.6059 0.1507 0.124 Uiso 1 1 calc R U . . .
H32H H 0.6565 0.5988 0.1956 0.124 Uiso 1 1 calc R U . . .
H32I H 0.6541 0.5528 0.1809 0.124 Uiso 1 1 calc R U . . .
C333 C 0.4865(3) 0.7542(2) 0.06524(15) 0.0522(10) Uani 1 1 d . U . . .
C334_a C 0.4233(10) 0.7251(6) 0.0530(5) 0.081(3) Uani 0.472(10) 1 d D U P M 1
C335_a C 0.4556(12) 0.7178(8) 0.0094(6) 0.101(5) Uani 0.472(10) 1 d D U P M 1
H33A_a H 0.4567 0.7493 -0.0136 0.151 Uiso 0.472(10) 1 calc R U P M 1
H33B_a H 0.4201 0.7006 0.0003 0.151 Uiso 0.472(10) 1 calc R U P M 1
H33C_a H 0.5113 0.6986 0.0129 0.151 Uiso 0.472(10) 1 calc R U P M 1
C336_a C 0.4214(11) 0.6775(6) 0.0902(5) 0.106(4) Uani 0.472(10) 1 d D U P M 1
H33D_a H 0.4758 0.6569 0.0922 0.159 Uiso 0.472(10) 1 calc R U P M 1
H33E_a H 0.3812 0.6611 0.0838 0.159 Uiso 0.472(10) 1 calc R U P M 1
H33F_a H 0.4060 0.6837 0.1187 0.159 Uiso 0.472(10) 1 calc R U P M 1
C337_a C 0.3381(8) 0.7561(7) 0.0511(6) 0.099(4) Uani 0.472(10) 1 d D U P M 1
H33G_a H 0.3394 0.7886 0.0299 0.148 Uiso 0.472(10) 1 calc R U P M 1
H33H_a H 0.3206 0.7584 0.0809 0.148 Uiso 0.472(10) 1 calc R U P M 1
H33I_a H 0.2995 0.7413 0.0413 0.148 Uiso 0.472(10) 1 calc R U P M 1
C343 C 0.6079(3) 0.85281(17) 0.04208(15) 0.0513(11) Uani 1 1 d D U . . .
C344 C 0.6272(5) 0.8968(2) 0.0039(2) 0.096(2) Uani 1 1 d D U . . .
C345 C 0.7202(5) 0.8914(4) -0.0035(3) 0.135(3) Uani 1 1 d D U . . .
H34A H 0.7425 0.8609 -0.0094 0.202 Uiso 1 1 calc R U . . .
H34B H 0.7444 0.8915 0.0233 0.202 Uiso 1 1 calc R U . . .
H34C H 0.7335 0.9185 -0.0292 0.202 Uiso 1 1 calc R U . . .
C346 C 0.5991(8) 0.8929(4) -0.0384(3) 0.154(3) Uani 1 1 d D U . . .
H34D H 0.6244 0.8614 -0.0415 0.231 Uiso 1 1 calc R U . . .
H34E H 0.6153 0.9188 -0.0644 0.231 Uiso 1 1 calc R U . . .
H34F H 0.5393 0.8961 -0.0367 0.231 Uiso 1 1 calc R U . . .
C347 C 0.5916(7) 0.9423(3) 0.0125(3) 0.145(4) Uani 1 1 d D U . . .
H34G H 0.6128 0.9422 0.0402 0.217 Uiso 1 1 calc R U . . .
H34H H 0.5318 0.9457 0.0156 0.217 Uiso 1 1 calc R U . . .
H34I H 0.6065 0.9696 -0.0125 0.217 Uiso 1 1 calc R U . . .
C353 C 0.4563(2) 0.74987(15) 0.21169(14) 0.0367(9) Uani 1 1 d . . . . .
C354 C 0.4575(2) 0.69700(14) 0.23689(14) 0.0351(8) Uani 1 1 d . . . . .
C355 C 0.4747(3) 0.66288(15) 0.21403(15) 0.0424(10) Uani 1 1 d . . . . .
H355 H 0.4855 0.6726 0.1825 0.051 Uiso 1 1 calc R U . . .
C356 C 0.4756(3) 0.61492(15) 0.23866(16) 0.0438(10) Uani 1 1 d . . . . .
H356 H 0.4875 0.5919 0.2232 0.053 Uiso 1 1 calc R U . . .
C358 C 0.4451(3) 0.63196(16) 0.30386(15) 0.0451(10) Uani 1 1 d . . . . .
H358 H 0.4339 0.6213 0.3353 0.054 Uiso 1 1 calc R U . . .
C359 C 0.4444(3) 0.68048(15) 0.28267(14) 0.0404(9) Uani 1 1 d . . . . .
H359 H 0.4349 0.7024 0.2994 0.048 Uiso 1 1 calc R U . . .
C405_b C 1.0079(8) 0.4079(4) 0.0626(4) 0.094(3) Uani 0.640(7) 1 d D U P D 2
H40A_b H 1.0375 0.4250 0.0356 0.141 Uiso 0.640(7) 1 calc R U P D 2
H40B_b H 0.9788 0.3860 0.0556 0.141 Uiso 0.640(7) 1 calc R U P D 2
H40C_b H 1.0469 0.3890 0.0860 0.141 Uiso 0.640(7) 1 calc R U P D 2
C406_b C 0.9919(8) 0.4792(4) 0.0887(3) 0.091(2) Uani 0.640(7) 1 d D U P D 2
H40D_b H 0.9512 0.5019 0.0998 0.136 Uiso 0.640(7) 1 calc R U P D 2
H40E_b H 1.0195 0.4971 0.0613 0.136 Uiso 0.640(7) 1 calc R U P D 2
H40F_b H 1.0324 0.4613 0.1116 0.136 Uiso 0.640(7) 1 calc R U P D 2
C407_b C 0.8861(7) 0.4744(4) 0.0434(3) 0.093(3) Uani 0.640(7) 1 d D U P D 2
H40G_b H 0.8484 0.4976 0.0553 0.140 Uiso 0.640(7) 1 calc R U P D 2
H40H_b H 0.8552 0.4537 0.0360 0.140 Uiso 0.640(7) 1 calc R U P D 2
H40I_b H 0.9149 0.4921 0.0163 0.140 Uiso 0.640(7) 1 calc R U P D 2
C414_b C 0.5802(18) 0.4201(11) 0.0620(11) 0.088(3) Uani 0.297(10) 1 d D U P E 2
C415_b C 0.6342(16) 0.4147(11) 0.0220(7) 0.118(5) Uani 0.297(10) 1 d D U P E 2
H41A_b H 0.6899 0.4181 0.0259 0.177 Uiso 0.297(10) 1 calc R U P E 2
H41B_b H 0.6124 0.4399 -0.0052 0.177 Uiso 0.297(10) 1 calc R U P E 2
H41C_b H 0.6354 0.3827 0.0195 0.177 Uiso 0.297(10) 1 calc R U P E 2
C416_b C 0.574(2) 0.4705(9) 0.0650(9) 0.122(4) Uani 0.297(10) 1 d D U P E 2
H41D_b H 0.5374 0.4738 0.0906 0.182 Uiso 0.297(10) 1 calc R U P E 2
H41E_b H 0.5514 0.4947 0.0374 0.182 Uiso 0.297(10) 1 calc R U P E 2
H41F_b H 0.6283 0.4755 0.0690 0.182 Uiso 0.297(10) 1 calc R U P E 2
C417_b C 0.4948(17) 0.4124(12) 0.0575(12) 0.117(4) Uani 0.297(10) 1 d D U P E 2
H41G_b H 0.4602 0.4158 0.0837 0.175 Uiso 0.297(10) 1 calc R U P E 2
H41H_b H 0.4980 0.3799 0.0558 0.175 Uiso 0.297(10) 1 calc R U P E 2
H41I_b H 0.4711 0.4366 0.0303 0.175 Uiso 0.297(10) 1 calc R U P E 2
C424_b C 0.8176(10) 0.2449(6) 0.0972(6) 0.071(3) Uani 0.53(2) 1 d D U P F 2
C425_b C 0.8198(13) 0.1923(5) 0.1248(6) 0.101(4) Uani 0.53(2) 1 d D U P F 2
H42A_b H 0.7640 0.1870 0.1348 0.151 Uiso 0.53(2) 1 calc R U P F 2
H42B_b H 0.8530 0.1842 0.1510 0.151 Uiso 0.53(2) 1 calc R U P F 2
H42C_b H 0.8441 0.1718 0.1066 0.151 Uiso 0.53(2) 1 calc R U P F 2
C426_b C 0.8994(8) 0.2592(7) 0.0790(6) 0.081(4) Uani 0.53(2) 1 d D U P F 2
H42D_b H 0.8907 0.2936 0.0609 0.122 Uiso 0.53(2) 1 calc R U P F 2
H42E_b H 0.9262 0.2397 0.0602 0.122 Uiso 0.53(2) 1 calc R U P F 2
H42F_b H 0.9342 0.2537 0.1039 0.122 Uiso 0.53(2) 1 calc R U P F 2
C427_b C 0.7650(8) 0.2540(8) 0.0577(5) 0.090(4) Uani 0.53(2) 1 d D U P F 2
H42G_b H 0.7591 0.2881 0.0392 0.134 Uiso 0.53(2) 1 calc R U P F 2
H42H_b H 0.7108 0.2463 0.0689 0.134 Uiso 0.53(2) 1 calc R U P F 2
H42I_b H 0.7914 0.2335 0.0398 0.134 Uiso 0.53(2) 1 calc R U P F 2
C435_b C 1.0444(13) 0.5786(8) 0.0896(9) 0.104(10) Uani 0.356(17) 1 d D . P L 2
H43A_b H 1.0211 0.5604 0.1184 0.156 Uiso 0.356(17) 1 calc R U P L 2
H43B_b H 1.0817 0.5561 0.0768 0.156 Uiso 0.356(17) 1 calc R U P L 2
H43C_b H 1.0002 0.5967 0.0691 0.156 Uiso 0.356(17) 1 calc R U P L 2
C436_b C 1.1283(14) 0.6436(7) 0.0540(8) 0.105(13) Uani 0.356(17) 1 d D . P L 2
H43D_b H 1.0839 0.6622 0.0337 0.158 Uiso 0.356(17) 1 calc R U P L 2
H43E_b H 1.1652 0.6216 0.0404 0.158 Uiso 0.356(17) 1 calc R U P L 2
H43F_b H 1.1589 0.6659 0.0591 0.158 Uiso 0.356(17) 1 calc R U P L 2
C437_b C 1.1554(13) 0.5862(8) 0.1316(7) 0.084(8) Uani 0.356(17) 1 d D . P L 2
H43G_b H 1.1271 0.5701 0.1596 0.125 Uiso 0.356(17) 1 calc R U P L 2
H43H_b H 1.1875 0.6076 0.1369 0.125 Uiso 0.356(17) 1 calc R U P L 2
H43I_b H 1.1919 0.5617 0.1208 0.125 Uiso 0.356(17) 1 calc R U P L 2
C444_b C 0.9453(7) 0.8952(5) 0.2491(4) 0.078(2) Uani 0.617(7) 1 d D U P J 2
C445_b C 1.0188(7) 0.8963(5) 0.2166(4) 0.087(2) Uani 0.617(7) 1 d D U P J 2
H44A_b H 1.0639 0.8704 0.2306 0.130 Uiso 0.617(7) 1 calc R U P J 2
H44B_b H 1.0360 0.9277 0.2085 0.130 Uiso 0.617(7) 1 calc R U P J 2
H44C_b H 1.0040 0.8915 0.1895 0.130 Uiso 0.617(7) 1 calc R U P J 2
C446_b C 0.8739(7) 0.9347(4) 0.2308(5) 0.097(2) Uani 0.617(7) 1 d D U P J 2
H44D_b H 0.8286 0.9324 0.2533 0.145 Uiso 0.617(7) 1 calc R U P J 2
H44E_b H 0.8563 0.9313 0.2037 0.145 Uiso 0.617(7) 1 calc R U P J 2
H44F_b H 0.8902 0.9663 0.2235 0.145 Uiso 0.617(7) 1 calc R U P J 2
C447_b C 0.9713(8) 0.9022(5) 0.2908(4) 0.0926(18) Uani 0.617(7) 1 d D U P J 2
H44G_b H 1.0174 0.8764 0.3039 0.139 Uiso 0.617(7) 1 calc R U P J 2
H44H_b H 0.9252 0.9010 0.3128 0.139 Uiso 0.617(7) 1 calc R U P J 2
H44I_b H 0.9882 0.9337 0.2827 0.139 Uiso 0.617(7) 1 calc R U P J 2
C454_b C 0.9998(7) 0.7236(4) 0.4027(4) 0.0746(18) Uani 0.621(9) 1 d D U P K 2
C455_b C 1.0864(6) 0.7323(6) 0.3918(4) 0.103(3) Uani 0.621(9) 1 d D U P K 2
H45D_b H 1.1167 0.7206 0.4194 0.154 Uiso 0.621(9) 1 calc R U P K 2
H45E_b H 1.0859 0.7670 0.3775 0.154 Uiso 0.621(9) 1 calc R U P K 2
H45F_b H 1.1132 0.7148 0.3712 0.154 Uiso 0.621(9) 1 calc R U P K 2
C456_b C 1.0020(10) 0.6693(4) 0.4197(4) 0.112(3) Uani 0.621(9) 1 d D U P K 2
H45G_b H 0.9460 0.6630 0.4271 0.167 Uiso 0.621(9) 1 calc R U P K 2
H45H_b H 1.0345 0.6546 0.4465 0.167 Uiso 0.621(9) 1 calc R U P K 2
H45I_b H 1.0269 0.6553 0.3964 0.167 Uiso 0.621(9) 1 calc R U P K 2
C457_b C 0.9590(8) 0.7490(6) 0.4358(5) 0.097(3) Uani 0.621(9) 1 d D U P K 2
H45J_b H 0.9029 0.7429 0.4431 0.145 Uiso 0.621(9) 1 calc R U P K 2
H45K_b H 0.9576 0.7839 0.4225 0.145 Uiso 0.621(9) 1 calc R U P K 2
H45L_b H 0.9901 0.7365 0.4632 0.145 Uiso 0.621(9) 1 calc R U P K 2
C464_b C 0.3435(10) 0.8885(6) 0.3267(5) 0.085(4) Uani 0.519(16) 1 d D U P H 2
C465_b C 0.3616(10) 0.8633(9) 0.3760(4) 0.113(6) Uani 0.519(16) 1 d D U P H 2
H46D_b H 0.3643 0.8284 0.3833 0.169 Uiso 0.519(16) 1 calc R U P H 2
H46E_b H 0.3180 0.8760 0.3945 0.169 Uiso 0.519(16) 1 calc R U P H 2
H46F_b H 0.4142 0.8692 0.3819 0.169 Uiso 0.519(16) 1 calc R U P H 2
C466_b C 0.3403(12) 0.9423(6) 0.3138(8) 0.139(7) Uani 0.519(16) 1 d D U P H 2
H46G_b H 0.3929 0.9483 0.3197 0.208 Uiso 0.519(16) 1 calc R U P H 2
H46H_b H 0.2964 0.9560 0.3314 0.208 Uiso 0.519(16) 1 calc R U P H 2
H46I_b H 0.3297 0.9575 0.2818 0.208 Uiso 0.519(16) 1 calc R U P H 2
C467_b C 0.2634(16) 0.8779(11) 0.3179(9) 0.115(7) Uani 0.519(16) 1 d D U P H 2
H46J_b H 0.2671 0.8428 0.3262 0.173 Uiso 0.519(16) 1 calc R U P H 2
H46K_b H 0.2520 0.8930 0.2860 0.173 Uiso 0.519(16) 1 calc R U P H 2
H46L_b H 0.2190 0.8910 0.3358 0.173 Uiso 0.519(16) 1 calc R U P H 2
C475_b C 0.5029(11) 1.0095(4) 0.2231(9) 0.113(7) Uani 0.68(3) 1 d D . P I 2
H47D_b H 0.5336 0.9969 0.2506 0.170 Uiso 0.68(3) 1 calc R U P I 2
H47E_b H 0.4471 1.0029 0.2300 0.170 Uiso 0.68(3) 1 calc R U P I 2
H47F_b H 0.5009 1.0446 0.2104 0.170 Uiso 0.68(3) 1 calc R U P I 2
C476_b C 0.6356(9) 0.9929(8) 0.1821(7) 0.104(8) Uani 0.68(3) 1 d D . P I 2
H47G_b H 0.6614 0.9788 0.2111 0.156 Uiso 0.68(3) 1 calc R U P I 2
H47H_b H 0.6350 1.0278 0.1709 0.156 Uiso 0.68(3) 1 calc R U P I 2
H47I_b H 0.6667 0.9778 0.1607 0.156 Uiso 0.68(3) 1 calc R U P I 2
C477_b C 0.5022(18) 1.0025(6) 0.1472(8) 0.139(13) Uani 0.68(3) 1 d D . P I 2
H47J_b H 0.4465 0.9957 0.1542 0.208 Uiso 0.68(3) 1 calc R U P I 2
H47K_b H 0.5295 0.9870 0.1254 0.208 Uiso 0.68(3) 1 calc R U P I 2
H47L_b H 0.4997 1.0376 0.1347 0.208 Uiso 0.68(3) 1 calc R U P I 2
C485_b C 0.2107(11) 0.9017(7) 0.1569(7) 0.095(2) Uani 0.397(8) 1 d D U P G 2
H48A_b H 0.2058 0.8684 0.1605 0.142 Uiso 0.397(8) 1 calc R U P G 2
H48B_b H 0.1599 0.9238 0.1452 0.142 Uiso 0.397(8) 1 calc R U P G 2
H48C_b H 0.2204 0.9040 0.1860 0.142 Uiso 0.397(8) 1 calc R U P G 2
C486_b C 0.2593(12) 0.9122(7) 0.0787(6) 0.097(3) Uani 0.397(8) 1 d D U P G 2
H48D_b H 0.3049 0.9203 0.0572 0.145 Uiso 0.397(8) 1 calc R U P G 2
H48E_b H 0.2090 0.9352 0.0676 0.145 Uiso 0.397(8) 1 calc R U P G 2
H48F_b H 0.2518 0.8793 0.0823 0.145 Uiso 0.397(8) 1 calc R U P G 2
C487_b C 0.2936(11) 0.9646(6) 0.1167(8) 0.094(3) Uani 0.397(8) 1 d D U P G 2
H48G_b H 0.3413 0.9697 0.0960 0.142 Uiso 0.397(8) 1 calc R U P G 2
H48H_b H 0.3040 0.9689 0.1448 0.142 Uiso 0.397(8) 1 calc R U P G 2
H48I_b H 0.2453 0.9880 0.1032 0.142 Uiso 0.397(8) 1 calc R U P G 2
C494_b C 0.4254(8) 0.7393(5) 0.0461(4) 0.073(3) Uani 0.528(10) 1 d D U P M 2
C495_b C 0.4616(9) 0.6972(5) 0.0282(4) 0.078(3) Uani 0.528(10) 1 d D U P M 2
H49A_b H 0.4177 0.6878 0.0165 0.117 Uiso 0.528(10) 1 calc R U P M 2
H49B_b H 0.4877 0.6695 0.0524 0.117 Uiso 0.528(10) 1 calc R U P M 2
H49C_b H 0.5024 0.7073 0.0040 0.117 Uiso 0.528(10) 1 calc R U P M 2
C496_b C 0.3616(9) 0.7232(7) 0.0833(5) 0.100(4) Uani 0.528(10) 1 d D U P M 2
H49D_b H 0.3198 0.7121 0.0718 0.150 Uiso 0.528(10) 1 calc R U P M 2
H49E_b H 0.3357 0.7506 0.0936 0.150 Uiso 0.528(10) 1 calc R U P M 2
H49F_b H 0.3882 0.6967 0.1083 0.150 Uiso 0.528(10) 1 calc R U P M 2
C497_b C 0.3857(9) 0.7811(5) 0.0073(4) 0.096(4) Uani 0.528(10) 1 d D U P M 2
H49G_b H 0.3443 0.7705 -0.0051 0.144 Uiso 0.528(10) 1 calc R U P M 2
H49H_b H 0.4277 0.7915 -0.0160 0.144 Uiso 0.528(10) 1 calc R U P M 2
H49I_b H 0.3596 0.8081 0.0180 0.144 Uiso 0.528(10) 1 calc R U P M 2
C515_b C 0.4300(9) 0.4136(4) 0.3741(4) 0.086(3) Uani 0.649(6) 1 d . U P C 2
C518 C 0.3026(4) 0.5633(3) 0.3702(2) 0.0812(19) Uani 1 1 d . . . . .
C575_a C 0.4734(16) 0.4157(7) 0.3955(8) 0.087(3) Uani 0.351(6) 1 d . U P C 1
N510 N 0.7829(4) 0.2694(2) 0.2826(2) 0.095(2) Uani 1 1 d . U . . .
H51A H 0.7597 0.2839 0.2555 0.114 Uiso 1 1 calc R U . . .
H51B H 0.8252 0.2846 0.2819 0.114 Uiso 1 1 calc R U . . .
C507 C 0.6308(5) 0.3450(3) 0.3418(3) 0.089(2) Uani 1 1 d . U . . .
H50A H 0.6184 0.3804 0.3323 0.134 Uiso 1 1 calc R U . . .
H50B H 0.6508 0.3323 0.3723 0.134 Uiso 1 1 calc R U . . .
H50C H 0.5809 0.3327 0.3413 0.134 Uiso 1 1 calc R U . . .
C508 C 0.6925(7) 0.3295(3) 0.3118(4) 0.151(5) Uani 1 1 d . U . . .
H50D H 0.6711 0.3457 0.2814 0.181 Uiso 1 1 calc R U . . .
H50E H 0.7402 0.3441 0.3127 0.181 Uiso 1 1 calc R U . . .
C509 C 0.7238(4) 0.2826(2) 0.3142(2) 0.0645(13) Uani 1 1 d . U . . .
H50F H 0.6764 0.2674 0.3143 0.077 Uiso 1 1 calc R U . . .
H50G H 0.7478 0.2665 0.3440 0.077 Uiso 1 1 calc R U . . .
C511 C 0.8196(4) 0.2222(2) 0.2832(2) 0.0671(14) Uani 1 1 d . U . . .
H51C H 0.8458 0.2061 0.3124 0.081 Uiso 1 1 calc R U . . .
H51D H 0.7742 0.2053 0.2836 0.081 Uiso 1 1 calc R U . . .
C512 C 0.8769(6) 0.2123(3) 0.2510(3) 0.111(3) Uani 1 1 d . U . . .
H51E H 0.9239 0.2273 0.2518 0.133 Uiso 1 1 calc R U . . .
H51F H 0.8521 0.2300 0.2215 0.133 Uiso 1 1 calc R U . . .
C513 C 0.9095(6) 0.1649(3) 0.2508(3) 0.118(3) Uani 1 1 d . U . . .
H51G H 0.9476 0.1661 0.2248 0.177 Uiso 1 1 calc R U . . .
H51H H 0.8650 0.1488 0.2490 0.177 Uiso 1 1 calc R U . . .
H51I H 0.9388 0.1467 0.2784 0.177 Uiso 1 1 calc R U . . .
N503 N 0.6989(3) 0.7815(2) 0.1968(2) 0.097(2) Uani 1 1 d . . . . .
H50H H 0.6684 0.7954 0.2163 0.116 Uiso 1 1 calc R U . . .
H50I H 0.6643 0.7834 0.1757 0.116 Uiso 1 1 calc R U . . .
C500 C 0.7880(6) 0.8914(3) 0.1286(3) 0.117(3) Uani 1 1 d . . . . .
H50J H 0.7608 0.9247 0.1136 0.176 Uiso 1 1 calc R U . . .
H50K H 0.8196 0.8779 0.1064 0.176 Uiso 1 1 calc R U . . .
H50L H 0.8249 0.8913 0.1507 0.176 Uiso 1 1 calc R U . . .
C501 C 0.7269(6) 0.8623(4) 0.1511(4) 0.133(4) Uani 1 1 d . . . . .
H50M H 0.6948 0.8771 0.1727 0.160 Uiso 1 1 calc R U . . .
H50N H 0.6887 0.8642 0.1284 0.160 Uiso 1 1 calc R U . . .
C502 C 0.7556(4) 0.8125(2) 0.1744(2) 0.0652(15) Uani 1 1 d . . . . .
H50O H 0.7936 0.8110 0.1969 0.078 Uiso 1 1 calc R U . . .
H50P H 0.7885 0.7983 0.1525 0.078 Uiso 1 1 calc R U . . .
C504 C 0.7211(4) 0.7313(2) 0.2214(2) 0.0625(14) Uani 1 1 d . . . . .
H50Q H 0.7552 0.7155 0.2009 0.075 Uiso 1 1 calc R U . . .
H50R H 0.7567 0.7285 0.2455 0.075 Uiso 1 1 calc R U . . .
C505 C 0.6601(5) 0.7038(3) 0.2412(4) 0.118(3) Uani 1 1 d . . . . .
H50S H 0.6247 0.7060 0.2171 0.141 Uiso 1 1 calc R U . . .
H50T H 0.6256 0.7195 0.2616 0.141 Uiso 1 1 calc R U . . .
C506 C 0.6853(4) 0.6513(2) 0.2670(2) 0.0782(18) Uani 1 1 d . . . . .
H50U H 0.6364 0.6372 0.2795 0.117 Uiso 1 1 calc R U . . .
H50V H 0.7198 0.6479 0.2914 0.117 Uiso 1 1 calc R U . . .
H50W H 0.7162 0.6343 0.2470 0.117 Uiso 1 1 calc R U . . .
O527 O 0.2910(7) 0.4783(4) 0.1058(4) 0.201(5) Uani 1 1 d . . . . .
C524 C 0.2547(9) 0.4600(7) 0.0481(5) 0.203(8) Uani 1 1 d . . . . .
H52A H 0.2466 0.4307 0.0429 0.305 Uiso 1 1 calc R U . . .
H52B H 0.2972 0.4740 0.0269 0.305 Uiso 1 1 calc R U . . .
H52C H 0.2032 0.4836 0.0437 0.305 Uiso 1 1 calc R U . . .
C525 C 0.2802(7) 0.4477(4) 0.0938(4) 0.113(3) Uani 1 1 d . . . . .
C526 C 0.2957(10) 0.3961(5) 0.1202(5) 0.195(7) Uani 1 1 d . . . . .
H52D H 0.2806 0.3773 0.1031 0.293 Uiso 1 1 calc R U . . .
H52E H 0.2629 0.3910 0.1484 0.293 Uiso 1 1 calc R U . . .
H52F H 0.3540 0.3855 0.1267 0.293 Uiso 1 1 calc R U . . .
Ni29_b Ni 0.4999(9) 0.8120(4) 0.1189(4) 0.0326(10) Uani 0.5 1 d . . P B 2
Cr40_a Cr 0.4758(10) 0.8424(5) 0.2174(6) 0.0350(8) Uani 0.5 1 d . . P B 1
Cr1A_b Cr 0.9151(11) 0.3691(6) 0.2197(5) 0.0328(5) Uani 0.5 1 d . . P A 2
Ni7A_b Ni 0.7785(7) 0.3588(5) 0.1581(4) 0.0317(11) Uani 0.5 1 d . . P A 2

loop_
_atom_site_aniso_label
_atom_site_aniso_U_11
_atom_site_aniso_U_22
_atom_site_aniso_U_33
_atom_site_aniso_U_23
_atom_site_aniso_U_13
_atom_site_aniso_U_12
Co0H 0.0487(5) 0.0370(4) 0.0647(5) -0.0081(3) 0.0074(4) 0.0012(3)
Ni1_a 0.0278(8) 0.0330(10) 0.0298(4) -0.0012(6) 0.0052(4) -0.0069(6)
Ni2_b 0.025(2) 0.0334(16) 0.0408(4) -0.0091(9) 0.0040(11) -0.0004(13)
Cr1 0.0355(4) 0.0400(3) 0.0254(3) -0.0056(2) 0.0026(2) -0.0123(3)
Cr2 0.0359(4) 0.0449(3) 0.0249(3) -0.0034(2) 0.0013(2) -0.0139(3)
Cr3 0.0369(4) 0.0415(3) 0.0277(3) -0.0001(2) -0.0040(3) -0.0129(3)
Cr4 0.0331(4) 0.0371(3) 0.0243(3) -0.0021(2) -0.0009(2) -0.0079(3)
Cr5 0.0301(4) 0.0371(3) 0.0261(3) 0.0003(2) -0.0025(2) -0.0073(3)
Cr6 0.0324(4) 0.0504(4) 0.0274(3) 0.0076(3) 0.0005(3) -0.0115(3)
Cr7_a 0.023(3) 0.0372(6) 0.0265(11) 0.0014(7) -0.0022(16) -0.0074(18)
Cr8_a 0.0301(13) 0.0379(17) 0.0291(19) -0.0106(10) -0.0027(12) -0.0043(11)
Cr9 0.0283(4) 0.0448(4) 0.0328(3) -0.0102(3) 0.0014(3) -0.0038(3)
Cr10 0.0279(4) 0.0440(3) 0.0307(3) -0.0120(3) 0.0025(2) -0.0045(3)
Cr11 0.0294(4) 0.0516(4) 0.0340(3) -0.0180(3) 0.0004(3) 0.0016(3)
Cr12 0.0302(4) 0.0463(4) 0.0405(3) -0.0202(3) -0.0029(3) -0.0002(3)
Cr13 0.0331(4) 0.0526(4) 0.0349(3) -0.0190(3) -0.0013(3) -0.0016(3)
Cr14 0.0374(4) 0.0469(4) 0.0337(3) -0.0138(3) -0.0002(3) 0.0033(3)
S401_a 0.261(7) 0.064(3) 0.145(4) 0.004(3) 0.088(4) -0.019(3)
S516_b 0.250(6) 0.0590(15) 0.157(4) -0.0220(19) 0.095(4) -0.049(2)
S519 0.110(2) 0.225(4) 0.208(4) -0.071(3) 0.073(3) 0.027(2)
F1 0.0384(14) 0.0358(11) 0.0322(11) -0.0016(9) 0.0041(9) -0.0073(9)
F2 0.0287(13) 0.0410(11) 0.0358(11) -0.0065(9) 0.0044(9) -0.0107(9)
F3 0.0433(14) 0.0386(11) 0.0276(10) -0.0068(9) 0.0016(9) -0.0120(10)
F4 0.0373(14) 0.0419(12) 0.0290(10) -0.0042(9) -0.0002(9) -0.0110(10)
F5 0.0350(13) 0.0411(11) 0.0286(10) -0.0044(9) -0.0006(9) -0.0091(9)
F6 0.0365(13) 0.0347(11) 0.0291(10) -0.0047(8) -0.0014(9) -0.0063(9)
F7 0.0308(13) 0.0462(12) 0.0273(10) 0.0019(9) 0.0001(9) -0.0087(9)
F8 0.0371(14) 0.0443(12) 0.0290(11) 0.0004(9) 0.0064(9) -0.0096(10)
F9 0.0317(13) 0.0399(12) 0.0402(12) -0.0083(9) 0.0047(9) -0.0057(9)
F10 0.0314(13) 0.0408(11) 0.0316(11) -0.0070(9) 0.0001(9) -0.0013(9)
F11 0.0319(13) 0.0426(12) 0.0389(12) -0.0122(9) 0.0002(9) -0.0048(9)
F12 0.0318(13) 0.0489(13) 0.0315(11) -0.0147(9) 0.0028(9) -0.0044(10)
F13 0.0318(13) 0.0448(12) 0.0352(11) -0.0138(9) 0.0002(9) -0.0027(9)
F14 0.0347(14) 0.0472(13) 0.0390(12) -0.0184(10) -0.0004(10) -0.0035(10)
F15 0.0363(14) 0.0458(12) 0.0337(11) -0.0111(9) 0.0000(9) -0.0031(10)
F16 0.0362(14) 0.0367(11) 0.0397(12) -0.0104(9) 0.0019(10) 0.0021(9)
O1 0.0374(18) 0.0471(16) 0.0366(15) 0.0027(12) 0.0014(12) -0.0126(13)
O2 0.063(2) 0.063(2) 0.0327(15) -0.0019(14) 0.0064(14) -0.0298(18)
O11 0.039(2) 0.071(2) 0.0518(19) 0.0237(17) -0.0065(15) -0.0143(16)
O12 0.052(2) 0.0534(18) 0.0344(15) 0.0059(13) -0.0075(14) -0.0189(15)
O21 0.0473(17) 0.0655(19) 0.0329(14) -0.0125(13) 0.0049(12) -0.0233(14)
O22 0.0392(18) 0.0650(18) 0.0449(16) -0.0230(14) 0.0092(13) -0.0161(14)
O31 0.057(2) 0.0589(19) 0.0334(15) -0.0065(13) -0.0102(14) -0.0142(16)
O32 0.043(2) 0.073(2) 0.0345(15) 0.0050(14) -0.0093(13) -0.0197(16)
O41 0.0258(16) 0.0433(15) 0.0404(15) 0.0049(12) 0.0025(11) -0.0024(12)
O42 0.0405(19) 0.0434(16) 0.0521(18) 0.0052(13) 0.0094(14) -0.0038(13)
O51 0.0471(19) 0.0379(14) 0.0348(14) -0.0084(11) -0.0092(12) -0.0036(12)
O52 0.0471(19) 0.0400(15) 0.0338(14) -0.0072(12) -0.0003(12) -0.0030(13)
O61 0.0339(17) 0.0581(18) 0.0365(14) -0.0009(12) 0.0006(11) -0.0173(13)
O62 0.0372(17) 0.0494(16) 0.0365(13) -0.0007(11) -0.0066(11) -0.0172(13)
O71 0.051(2) 0.0417(16) 0.0479(17) 0.0024(13) -0.0123(14) -0.0152(14)
O72 0.051(2) 0.0451(16) 0.0302(14) 0.0033(12) -0.0066(13) -0.0144(14)
O81 0.046(2) 0.0632(19) 0.0311(14) -0.0145(13) 0.0065(13) -0.0173(15)
O82 0.0403(18) 0.0573(18) 0.0317(14) -0.0137(13) 0.0003(12) 0.0009(14)
O91 0.055(2) 0.071(2) 0.0309(15) -0.0059(14) -0.0028(13) -0.0290(17)
O92 0.056(2) 0.0589(19) 0.0331(15) 0.0042(13) -0.0083(14) -0.0247(16)
O101 0.0369(17) 0.0430(14) 0.0462(16) -0.0030(12) -0.0016(13) -0.0047(12)
O102 0.0430(17) 0.0436(15) 0.0539(18) -0.0094(13) -0.0078(13) -0.0047(12)
O111 0.0379(18) 0.0617(18) 0.0298(14) -0.0057(13) -0.0006(12) -0.0134(14)
O112 0.0412(19) 0.068(2) 0.0307(14) -0.0064(13) -0.0023(12) -0.0183(15)
O121 0.0540(19) 0.0426(15) 0.0369(14) -0.0129(12) 0.0048(12) -0.0117(13)
O122 0.051(2) 0.0570(16) 0.0410(15) -0.0205(13) 0.0140(14) -0.0144(14)
O131 0.0410(19) 0.0390(15) 0.0512(18) -0.0049(13) 0.0024(14) -0.0117(13)
O132 0.046(2) 0.0454(16) 0.0429(16) -0.0044(13) -0.0023(13) -0.0193(14)
O141 0.0397(18) 0.0473(16) 0.0287(13) -0.0053(11) 0.0043(12) -0.0030(13)
O142 0.0426(18) 0.0457(15) 0.0283(13) -0.0071(11) 0.0034(12) -0.0049(13)
O151 0.0447(19) 0.0402(15) 0.0405(16) -0.0057(12) -0.0035(13) 0.0020(13)
O152 0.0339(18) 0.0430(15) 0.0472(16) -0.0132(13) 0.0032(13) -0.0045(12)
O201 0.0285(17) 0.0524(17) 0.0599(16) -0.0164(14) -0.0012(13) -0.0016(13)
O202 0.0419(19) 0.0567(18) 0.0496(16) -0.0081(14) -0.0032(13) 0.0064(14)
O211 0.040(2) 0.080(2) 0.0504(19) -0.0270(17) 0.0018(15) 0.0107(17)
O212 0.038(2) 0.067(2) 0.054(2) -0.0180(16) 0.0130(15) -0.0081(15)
O221 0.056(2) 0.0427(16) 0.0478(17) -0.0107(13) -0.0132(15) -0.0011(14)
O222 0.0403(19) 0.0386(15) 0.0517(17) -0.0103(13) -0.0058(14) -0.0017(13)
O231 0.044(2) 0.0603(19) 0.0355(15) -0.0037(13) 0.0035(13) -0.0037(15)
O232 0.043(2) 0.0519(17) 0.0437(16) -0.0083(13) 0.0034(14) -0.0012(14)
O241 0.066(2) 0.057(2) 0.0491(18) -0.0260(16) -0.0057(17) 0.0074(17)
O242 0.047(2) 0.069(2) 0.0477(18) -0.0288(16) -0.0018(15) 0.0006(16)
O251 0.0404(18) 0.0536(17) 0.072(2) -0.0341(15) 0.0046(14) -0.0075(13)
O252 0.046(2) 0.0483(16) 0.065(2) -0.0252(15) 0.0122(15) -0.0120(13)
O261 0.048(2) 0.085(2) 0.0406(17) -0.0284(17) -0.0078(14) 0.0065(18)
O262 0.042(2) 0.076(2) 0.059(2) -0.0385(18) -0.0162(15) 0.0061(16)
O271 0.0282(18) 0.072(2) 0.072(2) -0.0369(19) -0.0043(15) 0.0025(15)
O272 0.0327(18) 0.075(2) 0.0560(19) -0.0340(17) -0.0073(14) 0.0109(15)
O281 0.062(2) 0.0474(17) 0.0376(15) -0.0150(13) -0.0006(14) 0.0020(15)
O282 0.065(2) 0.0424(16) 0.0386(16) -0.0152(13) -0.0062(14) 0.0015(14)
O291 0.048(2) 0.063(2) 0.0432(17) -0.0258(15) -0.0050(14) 0.0142(15)
O292 0.0326(17) 0.0588(18) 0.0387(15) -0.0212(13) 0.0006(12) 0.0000(13)
O301 0.0373(18) 0.0678(19) 0.0451(15) -0.0179(13) 0.0035(12) -0.0179(14)
O302 0.0389(17) 0.0527(17) 0.0440(16) -0.0072(13) 0.0012(12) -0.0138(13)
O311 0.0361(18) 0.069(2) 0.0337(15) -0.0165(14) 0.0011(13) -0.0065(14)
O312 0.0387(19) 0.074(2) 0.0431(17) -0.0293(15) 0.0012(14) -0.0049(15)
O321 0.0367(18) 0.0399(14) 0.0457(16) -0.0156(12) 0.0003(13) -0.0062(12)
O322 0.0364(18) 0.0451(16) 0.0479(17) -0.0103(13) 0.0069(13) -0.0067(13)
O331 0.0362(16) 0.072(2) 0.0578(19) -0.0263(16) -0.0016(13) -0.0121(14)
O332 0.0395(19) 0.080(2) 0.0450(17) -0.0194(15) -0.0085(14) 0.0007(15)
O341 0.0465(19) 0.0538(15) 0.0279(13) 0.0047(11) 0.0027(12) -0.0026(13)
O342 0.052(2) 0.0451(16) 0.0446(16) 0.0000(12) 0.0060(13) -0.0040(14)
O351 0.0380(18) 0.0411(15) 0.0415(16) -0.0086(12) 0.0003(12) -0.0071(12)
O352 0.0388(17) 0.0346(14) 0.0427(15) -0.0092(12) 0.0076(12) -0.0103(12)
N6_a 0.074(3) 0.0474(16) 0.082(3) -0.0090(16) 0.022(2) -0.0112(17)
N158 0.034(2) 0.0312(16) 0.051(2) -0.0041(14) 0.0008(16) -0.0012(14)
N166 0.031(2) 0.0322(17) 0.085(3) -0.0110(18) 0.0054(19) -0.0074(14)
N168 0.060(3) 0.042(2) 0.049(2) -0.0084(17) 0.0037(19) 0.0044(18)
N357 0.031(2) 0.0359(17) 0.051(2) -0.0071(15) 0.0056(15) -0.0063(14)
N514_b 0.074(3) 0.0474(16) 0.082(3) -0.0090(16) 0.022(2) -0.0112(17)
N517 0.074(3) 0.0474(16) 0.082(3) -0.0090(16) 0.022(2) -0.0112(17)
C3 0.042(3) 0.042(2) 0.036(2) -0.0009(17) 0.0085(18) -0.0086(19)
C4 0.065(4) 0.055(3) 0.037(2) 0.001(2) 0.022(2) -0.018(2)
C5_a 0.099(6) 0.097(5) 0.062(4) 0.000(4) 0.033(4) -0.027(4)
C6_a 0.102(5) 0.091(5) 0.064(4) 0.005(4) 0.027(4) -0.034(4)
C7_a 0.097(5) 0.097(5) 0.064(4) 0.001(4) 0.038(4) -0.035(4)
C13 0.045(3) 0.057(3) 0.038(2) 0.011(2) -0.007(2) -0.005(2)
C14_a 0.059(6) 0.097(5) 0.065(5) 0.038(4) -0.025(4) -0.015(4)
C15_a 0.115(7) 0.112(7) 0.077(6) 0.007(5) -0.043(5) -0.001(6)
C16_a 0.121(7) 0.113(6) 0.086(5) 0.021(4) -0.031(5) 0.010(5)
C17_a 0.116(7) 0.111(6) 0.070(5) 0.045(5) -0.024(4) -0.006(6)
C23 0.044(2) 0.055(2) 0.0301(17) -0.0074(15) -0.0017(14) -0.0152(15)
C24_a 0.064(5) 0.098(6) 0.063(5) -0.046(5) 0.011(4) -0.020(4)
C25_a 0.084(8) 0.101(6) 0.109(9) -0.055(6) 0.006(6) -0.022(5)
C26_a 0.109(9) 0.120(8) 0.065(5) -0.044(5) 0.000(4) -0.019(6)
C27_a 0.068(5) 0.112(9) 0.090(9) -0.055(7) 0.010(4) -0.017(4)
C33 0.042(3) 0.071(3) 0.032(2) -0.005(2) -0.0019(18) -0.023(2)
C34 0.067(4) 0.108(5) 0.040(3) 0.001(3) -0.019(3) -0.041(4)
C35 0.190(14) 0.247(16) 0.144(10) -0.122(11) -0.065(9) -0.028(12)
C36 0.120(9) 0.37(2) 0.105(7) -0.035(10) -0.020(6) -0.171(12)
C37 0.222(13) 0.191(11) 0.082(6) 0.036(6) -0.102(7) -0.112(10)
C43 0.027(2) 0.047(2) 0.036(2) -0.0002(17) -0.0021(16) -0.0058(17)
C44 0.040(3) 0.051(3) 0.078(4) -0.011(2) 0.016(3) -0.005(2)
C45 0.038(3) 0.084(4) 0.117(6) -0.019(4) 0.001(3) 0.001(3)
C46 0.098(6) 0.120(6) 0.073(4) -0.036(4) 0.044(4) -0.029(5)
C47 0.083(5) 0.061(4) 0.144(7) -0.031(4) 0.047(5) -0.006(3)
C53 0.040(3) 0.035(2) 0.047(2) -0.0096(17) -0.0044(18) -0.0054(17)
C54 0.061(3) 0.041(2) 0.061(3) -0.023(2) 0.005(2) -0.002(2)
C55 0.087(6) 0.072(4) 0.135(7) -0.048(4) -0.037(5) 0.031(4)
C56 0.104(6) 0.065(4) 0.142(7) -0.057(5) 0.005(5) -0.027(4)
C57 0.160(9) 0.066(4) 0.080(5) -0.024(3) 0.037(5) 0.020(5)
C63 0.037(2) 0.0406(19) 0.0388(16) 0.0020(14) -0.0021(13) -0.0107(16)
C64 0.053(3) 0.082(3) 0.061(3) 0.001(2) -0.0012(19) -0.043(2)
C65 0.104(6) 0.105(4) 0.203(8) -0.051(4) 0.025(5) -0.061(4)
C66 0.076(4) 0.117(5) 0.087(3) -0.007(3) 0.019(3) -0.048(4)
C67 0.067(4) 0.162(6) 0.108(5) 0.017(4) -0.015(3) -0.049(4)
C73 0.052(3) 0.039(2) 0.033(2) -0.0007(16) -0.0113(18) -0.0124(19)
C74 0.075(4) 0.051(3) 0.047(3) 0.010(2) -0.020(2) -0.027(3)
C75 0.145(8) 0.040(3) 0.092(5) 0.000(3) -0.039(5) -0.014(4)
C76 0.131(7) 0.086(4) 0.043(3) 0.005(3) 0.002(3) -0.045(5)
C77 0.122(7) 0.098(5) 0.097(5) 0.047(4) -0.054(5) -0.083(5)
C83 0.048(3) 0.041(2) 0.031(2) -0.0051(16) 0.0083(18) -0.0123(19)
C84 0.067(4) 0.060(3) 0.037(2) -0.018(2) 0.014(2) -0.004(2)
C85 0.109(6) 0.129(6) 0.039(3) -0.016(3) 0.033(3) 0.007(5)
C86 0.128(8) 0.116(7) 0.147(8) -0.100(7) 0.032(6) -0.029(6)
C87 0.078(5) 0.111(5) 0.064(4) -0.036(4) 0.008(3) 0.029(4)
C93 0.042(3) 0.057(3) 0.030(2) -0.0048(18) -0.0028(17) -0.017(2)
C94 0.085(5) 0.088(4) 0.030(2) 0.004(2) -0.012(2) -0.037(3)
C95 0.085(7) 0.295(17) 0.070(5) 0.038(7) -0.043(5) -0.045(9)
C96 0.245(13) 0.136(8) 0.042(3) -0.036(4) 0.018(5) -0.092(8)
C97 0.134(7) 0.090(5) 0.038(3) 0.009(3) -0.014(3) -0.045(5)
C103 0.042(2) 0.0433(19) 0.050(2) -0.0045(16) -0.0094(16) -0.0012(15)
C104 0.043(3) 0.083(3) 0.133(4) -0.059(3) -0.014(2) 0.013(2)
C105 0.119(6) 0.112(5) 0.178(6) -0.071(4) -0.069(5) 0.042(4)
C106 0.098(5) 0.126(5) 0.181(6) -0.082(5) 0.037(5) -0.018(4)
C107 0.069(4) 0.077(3) 0.117(5) -0.049(4) -0.016(3) 0.014(3)
C113 0.042(3) 0.058(3) 0.032(2) -0.0147(18) 0.0002(18) -0.012(2)
C114 0.041(3) 0.100(4) 0.045(3) -0.012(3) -0.007(2) -0.022(3)
C115 0.058(5) 0.232(12) 0.063(4) 0.006(5) -0.012(3) -0.057(6)
C116 0.075(6) 0.134(8) 0.157(9) 0.038(7) -0.057(6) -0.015(5)
C117 0.086(7) 0.286(16) 0.115(7) -0.123(10) -0.021(5) -0.033(8)
C123 0.045(2) 0.0512(19) 0.0355(17) -0.0153(14) 0.0011(15) -0.0094(16)
C124 0.072(3) 0.067(2) 0.065(3) -0.039(2) 0.006(2) -0.003(2)
C125 0.124(6) 0.072(3) 0.120(5) -0.045(3) 0.010(4) -0.011(3)
C126 0.088(3) 0.096(5) 0.127(6) -0.051(4) 0.006(3) 0.003(3)
C127 0.179(7) 0.099(5) 0.094(3) -0.059(3) -0.038(4) 0.028(5)
C133 0.041(3) 0.042(2) 0.048(2) -0.0133(19) 0.012(2) -0.0147(19)
C134 0.058(4) 0.047(3) 0.091(4) -0.017(3) -0.005(3) -0.021(2)
C135 0.086(6) 0.119(6) 0.110(6) -0.033(5) 0.035(5) -0.061(5)
C136 0.093(6) 0.048(4) 0.274(14) -0.058(6) -0.008(7) -0.026(4)
C137 0.181(12) 0.145(9) 0.135(8) -0.015(7) -0.048(8) -0.113(9)
C143 0.026(2) 0.0378(19) 0.0334(19) -0.0095(15) 0.0037(15) -0.0063(15)
C144 0.042(3) 0.051(2) 0.041(2) -0.0135(19) 0.0139(19) -0.002(2)
C145 0.077(5) 0.117(6) 0.086(5) -0.068(4) 0.033(4) -0.039(4)
C146 0.081(5) 0.093(5) 0.064(4) -0.006(3) 0.017(3) 0.033(4)
C147 0.049(3) 0.077(4) 0.056(3) -0.022(3) 0.023(2) -0.009(3)
C153 0.037(3) 0.0288(18) 0.040(2) 0.0005(15) 0.0050(17) -0.0037(16)
C154 0.035(2) 0.0310(18) 0.041(2) -0.0015(15) 0.0012(17) -0.0043(16)
C155 0.040(3) 0.0295(18) 0.050(2) -0.0046(16) 0.0005(19) -0.0073(16)
C156 0.037(3) 0.0294(18) 0.055(3) -0.0046(17) 0.0048(19) -0.0073(16)
C159 0.040(3) 0.0322(19) 0.048(2) -0.0077(17) 0.0006(19) -0.0024(16)
C160 0.033(2) 0.036(2) 0.048(2) -0.0062(17) 0.0004(18) 0.0002(16)
C161 0.035(3) 0.0272(18) 0.069(3) -0.0063(18) 0.000(2) -0.0072(16)
C162 0.045(3) 0.047(3) 0.093(4) -0.027(3) -0.012(3) -0.002(2)
C163 0.055(4) 0.061(3) 0.124(6) -0.031(4) -0.026(4) -0.006(3)
C164 0.034(3) 0.059(3) 0.134(6) -0.032(4) -0.009(3) -0.007(2)
C165 0.032(3) 0.052(3) 0.104(5) -0.020(3) 0.014(3) -0.013(2)
C167 0.051(3) 0.038(2) 0.049(2) -0.0103(18) -0.004(2) -0.0017(19)
C169 0.085(5) 0.052(3) 0.051(3) -0.015(2) 0.007(3) 0.008(3)
C170 0.104(6) 0.065(4) 0.065(4) -0.027(3) -0.007(4) -0.001(3)
C171 0.082(5) 0.069(4) 0.079(4) -0.034(3) -0.020(3) -0.008(3)
C172 0.062(4) 0.053(3) 0.069(3) -0.024(2) -0.004(3) -0.007(2)
C203 0.031(2) 0.042(2) 0.0568(19) -0.0068(15) -0.0030(15) 0.0003(16)
C204 0.041(2) 0.057(2) 0.095(3) -0.010(2) -0.017(2) 0.0137(19)
C205_a 0.060(4) 0.082(4) 0.117(4) -0.021(3) -0.014(3) 0.021(3)
C206_a 0.060(3) 0.082(4) 0.123(4) -0.017(3) -0.029(3) 0.005(3)
C207_a 0.063(4) 0.071(3) 0.115(4) -0.005(3) -0.022(3) 0.010(3)
C213 0.041(3) 0.080(3) 0.044(3) -0.014(2) 0.007(2) 0.010(2)
C214_a 0.056(8) 0.205(15) 0.073(8) -0.054(8) 0.028(6) 0.010(8)
C215_a 0.073(10) 0.218(17) 0.118(14) -0.091(13) 0.014(9) 0.037(10)
C216_a 0.108(14) 0.221(16) 0.095(10) -0.034(9) 0.047(9) -0.003(10)
C217_a 0.058(9) 0.26(2) 0.095(16) -0.062(13) 0.023(9) 0.010(9)
C223 0.044(3) 0.037(2) 0.050(2) -0.0133(18) -0.002(2) -0.0003(18)
C224 0.083(5) 0.042(3) 0.093(5) 0.002(3) -0.030(4) -0.011(3)
C225_a 0.17(4) 0.045(12) 0.14(3) -0.030(15) -0.02(3) 0.038(16)
C226_a 0.11(3) 0.053(17) 0.18(4) -0.03(2) -0.08(3) -0.007(17)
C227_a 0.11(2) 0.056(14) 0.047(11) 0.017(9) -0.021(11) -0.022(12)
C233 0.049(3) 0.051(2) 0.032(2) -0.0131(18) 0.0045(18) -0.010(2)
C234 0.066(4) 0.053(3) 0.044(3) -0.007(2) 0.011(2) -0.019(2)
C235 0.307(17) 0.082(5) 0.095(6) -0.033(5) 0.124(9) -0.063(8)
C236 0.223(13) 0.135(8) 0.092(6) -0.009(6) -0.010(7) -0.125(9)
C237 0.107(7) 0.071(4) 0.116(7) 0.021(4) -0.002(5) -0.009(4)
C243 0.042(3) 0.051(2) 0.037(2) -0.0173(18) -0.0030(18) -0.0040(19)
C244 0.070(4) 0.056(3) 0.048(3) -0.027(2) -0.001(2) -0.005(2)
C245 0.100(5) 0.071(4) 0.076(4) -0.045(3) 0.002(4) 0.009(3)
C246 0.113(6) 0.090(5) 0.046(3) -0.024(3) 0.010(3) -0.009(4)
C247 0.100(6) 0.116(6) 0.121(7) -0.078(6) -0.004(5) -0.030(5)
C253 0.042(2) 0.0496(19) 0.072(3) -0.0277(18) 0.0018(18) -0.0049(16)
C254_a 0.072(4) 0.063(4) 0.100(5) -0.033(3) 0.007(3) -0.025(3)
C255_a 0.095(4) 0.072(3) 0.119(4) -0.039(3) 0.011(3) -0.020(3)
C256_a 0.079(3) 0.078(3) 0.096(3) -0.042(3) 0.000(3) -0.021(3)
C257_a 0.082(5) 0.076(4) 0.101(4) -0.032(3) 0.006(3) -0.031(4)
C263 0.053(3) 0.068(3) 0.057(3) -0.036(3) -0.015(2) 0.011(2)
C264_a 0.079(3) 0.078(3) 0.096(3) -0.042(3) 0.000(3) -0.021(3)
C265_a 0.084(7) 0.155(7) 0.071(5) -0.057(5) -0.035(5) 0.010(6)
C266_a 0.098(7) 0.148(8) 0.080(6) -0.035(6) -0.043(6) 0.004(7)
C267_a 0.089(6) 0.152(7) 0.078(5) -0.042(5) -0.038(5) 0.012(6)
C273 0.035(3) 0.061(3) 0.042(2) -0.015(2) -0.0056(18) 0.000(2)
C274 0.029(3) 0.090(4) 0.071(3) -0.035(3) -0.005(2) 0.002(2)
C275 0.047(5) 0.181(10) 0.221(12) -0.135(10) -0.008(6) -0.018(5)
C276 0.041(4) 0.079(5) 0.321(17) -0.029(7) -0.070(7) 0.007(4)
C277 0.054(5) 0.296(17) 0.106(7) 0.000(8) 0.006(5) -0.081(8)
C283 0.044(3) 0.044(2) 0.043(2) -0.0163(19) -0.0040(19) 0.0023(19)
C284 0.101(5) 0.047(3) 0.063(3) -0.005(2) -0.012(3) -0.011(3)
C285 0.113(7) 0.055(4) 0.180(9) 0.013(5) -0.098(7) -0.003(4)
C286 0.247(14) 0.110(6) 0.054(4) -0.021(4) 0.040(6) -0.079(8)
C287 0.071(4) 0.045(3) 0.082(4) -0.009(3) -0.005(3) -0.003(3)
C293 0.039(3) 0.049(2) 0.042(2) -0.0205(19) 0.0058(18) -0.0029(19)
C294 0.054(3) 0.066(3) 0.055(3) -0.031(2) 0.002(2) 0.018(2)
C295_a 0.040(7) 0.166(16) 0.23(2) -0.141(18) 0.041(10) -0.018(8)
C296_a 0.132(14) 0.051(6) 0.102(9) -0.039(6) -0.019(8) 0.031(7)
C297_a 0.131(14) 0.154(15) 0.062(7) -0.065(9) 0.000(8) 0.068(12)
C303 0.034(2) 0.055(2) 0.0462(18) -0.0194(15) 0.0087(14) -0.0118(16)
C304 0.056(3) 0.073(3) 0.070(3) -0.007(2) 0.013(2) -0.035(2)
C305 0.134(7) 0.101(5) 0.122(5) -0.026(4) -0.005(4) -0.056(5)
C306 0.098(4) 0.124(5) 0.146(6) -0.019(5) 0.065(4) -0.037(4)
C307 0.108(5) 0.103(4) 0.113(4) 0.019(4) -0.011(4) -0.053(4)
C313 0.040(3) 0.061(3) 0.036(2) -0.0174(19) 0.0007(19) -0.005(2)
C314 0.048(3) 0.101(4) 0.045(3) -0.033(3) -0.001(2) 0.000(3)
C315 0.065(5) 0.229(11) 0.061(4) -0.083(6) -0.002(3) 0.028(6)
C316 0.101(6) 0.106(5) 0.039(3) -0.014(3) -0.008(3) -0.005(4)
C317 0.182(10) 0.129(7) 0.075(5) -0.063(5) 0.009(6) -0.058(7)
C323 0.039(3) 0.043(2) 0.041(2) -0.0146(17) 0.0018(18) -0.0040(18)
C324 0.050(3) 0.039(2) 0.076(3) -0.012(2) 0.010(3) -0.010(2)
C325 0.167(10) 0.084(5) 0.131(7) -0.064(5) 0.035(7) -0.063(6)
C326 0.076(5) 0.053(4) 0.167(9) 0.023(4) -0.006(5) -0.001(3)
C327 0.063(4) 0.049(3) 0.112(5) 0.000(3) 0.021(4) -0.014(3)
C333 0.037(2) 0.081(3) 0.038(2) -0.0202(19) -0.0048(15) -0.0075(17)
C334_a 0.052(4) 0.123(6) 0.088(6) -0.051(5) -0.006(4) -0.027(4)
C335_a 0.080(8) 0.150(11) 0.095(7) -0.064(7) -0.006(6) -0.031(8)
C336_a 0.086(9) 0.134(7) 0.110(8) -0.038(6) -0.017(6) -0.043(6)
C337_a 0.057(5) 0.142(9) 0.114(10) -0.059(7) -0.012(5) -0.024(5)
C343 0.046(2) 0.0513(19) 0.0386(19) 0.0039(15) 0.0018(16) -0.0023(16)
C344 0.122(5) 0.063(3) 0.060(3) 0.020(2) 0.032(3) -0.010(3)
C345 0.136(5) 0.100(5) 0.136(6) -0.005(5) 0.048(4) -0.031(4)
C346 0.229(9) 0.114(6) 0.077(3) 0.020(3) -0.006(4) -0.027(6)
C347 0.192(8) 0.069(3) 0.126(6) 0.006(3) 0.057(6) -0.015(4)
C353 0.022(2) 0.041(2) 0.042(2) -0.0094(17) 0.0018(16) -0.0017(15)
C354 0.022(2) 0.0357(19) 0.047(2) -0.0132(16) -0.0001(16) -0.0045(14)
C355 0.038(3) 0.042(2) 0.047(2) -0.0135(18) 0.0067(18) -0.0096(17)
C356 0.035(2) 0.037(2) 0.057(3) -0.0147(19) 0.0080(19) -0.0077(17)
C358 0.046(3) 0.041(2) 0.042(2) -0.0078(17) 0.0019(19) -0.0038(18)
C359 0.041(3) 0.036(2) 0.042(2) -0.0120(17) 0.0010(18) -0.0055(17)
C405_b 0.097(5) 0.097(5) 0.063(4) -0.003(4) 0.044(4) -0.025(4)
C406_b 0.100(5) 0.091(5) 0.066(4) 0.001(4) 0.029(4) -0.043(4)
C407_b 0.100(5) 0.094(5) 0.062(4) 0.006(4) 0.024(4) -0.030(4)
C414_b 0.059(6) 0.097(5) 0.065(5) 0.039(4) -0.025(4) -0.015(4)
C415_b 0.116(8) 0.113(7) 0.068(6) 0.043(6) -0.025(6) -0.007(7)
C416_b 0.119(7) 0.112(6) 0.079(5) 0.033(5) -0.028(5) 0.003(6)
C417_b 0.117(7) 0.113(7) 0.082(5) 0.014(5) -0.038(5) 0.003(6)
C424_b 0.056(4) 0.099(5) 0.077(5) -0.056(4) 0.012(3) -0.020(3)
C425_b 0.105(10) 0.100(5) 0.111(7) -0.052(5) 0.005(6) -0.022(4)
C426_b 0.063(5) 0.118(9) 0.082(7) -0.059(7) 0.017(4) -0.024(5)
C427_b 0.073(6) 0.139(10) 0.082(5) -0.067(6) 0.009(4) -0.027(6)
C435_b 0.096(18) 0.094(16) 0.13(3) -0.074(17) 0.025(15) 0.002(13)
C436_b 0.079(19) 0.083(14) 0.12(2) -0.021(13) 0.069(17) 0.005(12)
C437_b 0.081(16) 0.076(14) 0.093(14) -0.052(12) -0.023(11) 0.038(12)
C444_b 0.078(4) 0.057(3) 0.108(4) -0.038(3) 0.020(3) -0.023(3)
C445_b 0.081(4) 0.079(4) 0.105(4) -0.034(3) 0.011(3) -0.026(3)
C446_b 0.096(4) 0.069(3) 0.123(5) -0.033(3) 0.011(4) -0.015(3)
C447_b 0.094(4) 0.080(3) 0.114(4) -0.041(3) 0.005(3) -0.028(3)
C454_b 0.076(4) 0.077(4) 0.088(4) -0.047(3) -0.004(3) -0.018(3)
C455_b 0.084(6) 0.154(6) 0.075(5) -0.053(5) -0.036(4) 0.011(6)
C456_b 0.097(7) 0.149(7) 0.082(5) -0.036(5) -0.041(5) 0.006(6)
C457_b 0.081(7) 0.156(7) 0.064(6) -0.062(5) -0.032(5) 0.012(6)
C464_b 0.052(6) 0.140(9) 0.053(6) -0.046(6) 0.009(4) 0.023(6)
C465_b 0.072(9) 0.198(16) 0.059(6) -0.045(7) 0.016(5) -0.008(10)
C466_b 0.104(12) 0.141(9) 0.155(15) -0.067(8) 0.028(10) 0.029(7)
C467_b 0.060(8) 0.216(18) 0.061(9) -0.052(10) 0.021(6) -0.006(8)
C475_b 0.119(12) 0.041(5) 0.18(2) -0.052(8) -0.004(11) 0.006(6)
C476_b 0.128(16) 0.066(12) 0.108(12) -0.002(8) 0.018(12) -0.050(10)
C477_b 0.22(3) 0.059(8) 0.131(18) 0.018(10) -0.10(2) -0.047(12)
C485_b 0.058(4) 0.084(4) 0.120(5) -0.017(4) -0.019(4) 0.016(4)
C486_b 0.064(4) 0.084(4) 0.119(5) -0.011(4) -0.026(4) 0.010(3)
C487_b 0.064(4) 0.074(4) 0.119(5) -0.011(4) -0.018(4) 0.018(3)
C494_b 0.044(4) 0.119(6) 0.068(5) -0.046(4) -0.010(3) -0.015(3)
C495_b 0.067(7) 0.117(6) 0.063(6) -0.041(5) -0.012(5) -0.020(5)
C496_b 0.078(6) 0.155(10) 0.093(6) -0.062(6) 0.010(5) -0.047(6)
C497_b 0.081(7) 0.132(7) 0.088(6) -0.042(5) -0.038(5) -0.015(5)
C515_b 0.099(7) 0.050(2) 0.093(5) -0.014(3) 0.033(4) -0.013(3)
C518 0.066(4) 0.085(4) 0.086(5) -0.027(4) 0.022(4) -0.013(3)
C575_a 0.100(8) 0.050(3) 0.093(5) -0.012(3) 0.034(4) -0.013(3)
N510 0.095(4) 0.068(3) 0.103(4) -0.011(2) 0.040(3) -0.022(2)
C507 0.082(5) 0.089(4) 0.091(5) -0.025(4) 0.020(4) -0.019(3)
C508 0.167(9) 0.076(3) 0.178(8) -0.031(4) 0.110(8) -0.033(4)
C509 0.062(3) 0.072(3) 0.059(3) -0.014(2) 0.005(2) -0.028(2)
C511 0.067(3) 0.064(3) 0.067(3) -0.012(2) -0.001(2) -0.023(2)
C512 0.115(6) 0.077(4) 0.124(6) -0.027(4) 0.044(5) -0.020(4)
C513 0.131(7) 0.078(4) 0.135(7) -0.033(4) 0.042(6) -0.026(4)
N503 0.046(3) 0.100(4) 0.108(5) 0.007(4) -0.001(3) -0.002(3)
C500 0.111(8) 0.099(6) 0.135(8) -0.024(6) 0.024(6) -0.042(5)
C501 0.083(6) 0.111(7) 0.153(9) 0.023(6) 0.013(6) -0.022(5)
C502 0.053(4) 0.070(3) 0.082(4) -0.037(3) -0.008(3) -0.009(3)
C504 0.047(3) 0.075(4) 0.073(4) -0.037(3) -0.012(3) 0.002(3)
C505 0.075(6) 0.097(6) 0.142(8) -0.002(5) 0.020(5) -0.003(4)
C506 0.071(4) 0.074(4) 0.081(4) -0.025(3) -0.015(3) 0.009(3)
O527 0.210(11) 0.205(10) 0.256(12) -0.159(10) 0.058(9) -0.080(8)
C524 0.181(15) 0.26(2) 0.170(14) -0.012(13) -0.045(11) -0.126(15)
C525 0.109(8) 0.134(8) 0.129(8) -0.073(7) 0.033(6) -0.059(6)
C526 0.27(2) 0.148(11) 0.167(12) -0.015(9) 0.052(12) -0.123(13)
Ni29_b 0.0301(13) 0.0379(17) 0.0291(19) -0.0106(10) -0.0027(12) -0.0043(11)
Cr40_a 0.025(2) 0.0334(16) 0.0408(4) -0.0091(9) 0.0040(11) -0.0004(13)
Cr1A_b 0.0278(8) 0.0330(10) 0.0298(4) -0.0012(6) 0.0052(4) -0.0069(6)
Ni7A_b 0.023(3) 0.0372(6) 0.0265(11) 0.0014(7) -0.0022(16) -0.0074(18)

loop_
_atom_type_symbol
_atom_type_description
_atom_type_scat_dispersion_real
_atom_type_scat_dispersion_imag
_atom_type_scat_source
C C 0.0181 0.0091 'International Tables Vol C Tables 4.2.6.8 and 6.1.1.4'
H H 0.0000 0.0000 'International Tables Vol C Tables 4.2.6.8 and 6.1.1.4'
Co Co -2.3653 3.6143 'International Tables Vol C Tables 4.2.6.8 and 6.1.1.4'
Cr Cr -0.1635 2.4439 'International Tables Vol C Tables 4.2.6.8 and 6.1.1.4'
F F 0.0727 0.0534 'International Tables Vol C Tables 4.2.6.8 and 6.1.1.4'
N N 0.0311 0.0180 'International Tables Vol C Tables 4.2.6.8 and 6.1.1.4'
Ni Ni -3.0029 0.5091 'International Tables Vol C Tables 4.2.6.8 and 6.1.1.4'
O O 0.0492 0.0322 'International Tables Vol C Tables 4.2.6.8 and 6.1.1.4'
S S 0.3331 0.5567 'International Tables Vol C Tables 4.2.6.8 and 6.1.1.4'

loop_
_geom_angle_atom_site_label_1
_geom_angle_atom_site_label_2
_geom_angle_atom_site_label_3
_geom_angle
_geom_angle_site_symmetry_1
_geom_angle_site_symmetry_3
N6_a Co0H N158 89.2(6) . .
N6_a Co0H N166 101.5(6) . .
N6_a Co0H N168 85.6(6) . .
N6_a Co0H N357 170.0(6) . .
N158 Co0H N166 74.96(16) . .
N158 Co0H N168 75.83(16) . .
N158 Co0H N357 92.45(13) . .
N158 Co0H N514_b 88.2(3) . .
N166 Co0H N357 88.41(15) . .
N168 Co0H N166 149.77(16) . .
N168 Co0H N357 85.21(15) . .
N514_b Co0H N166 87.5(3) . .
N514_b Co0H N168 99.2(3) . .
N514_b Co0H N357 175.6(3) . .
N517 Co0H N6_a 92.4(6) . .
N517 Co0H N158 176.5(2) . .
N517 Co0H N166 101.6(2) . .
N517 Co0H N168 107.4(2) . .
N517 Co0H N357 86.50(16) . .
N517 Co0H N514_b 92.5(3) . .
F1 Ni1_a F2 85.1(6) . .
F1 Ni1_a O141 88.6(7) . .
F1 Ni1_a O152 88.4(7) . .
O1 Ni1_a F1 94.8(8) . .
O1 Ni1_a F2 179.1(11) . .
O1 Ni1_a O131 89.3(7) . .
O1 Ni1_a O141 89.3(7) . .
O1 Ni1_a O152 93.9(7) . .
O131 Ni1_a F1 175.7(9) . .
O131 Ni1_a F2 90.9(8) . .
O131 Ni1_a O141 92.9(8) . .
O131 Ni1_a O152 89.9(7) . .
O141 Ni1_a F2 89.8(6) . .
O152 Ni1_a F2 87.0(6) . .
O152 Ni1_a O141 175.8(10) . .
F9 Ni2_b F16 84.2(6) . .
F9 Ni2_b O352 87.4(7) . .
O201 Ni2_b F9 94.3(8) . .
O201 Ni2_b F16 178.2(10) . .
O201 Ni2_b O212 90.3(7) . .
O201 Ni2_b O222 91.8(6) . .
O201 Ni2_b O352 95.3(9) . .
O212 Ni2_b F9 174.8(9) . .
O212 Ni2_b F16 91.2(8) . .
O212 Ni2_b O222 93.3(7) . .
O212 Ni2_b O352 89.7(7) . .
O222 Ni2_b F9 89.1(7) . .
O222 Ni2_b F16 88.9(8) . .
O222 Ni2_b O352 172.2(10) . .
O352 Ni2_b F16 83.9(6) . .
F2 Cr1 F3 87.12(10) . .
F2 Cr1 O111 177.98(12) . .
F2 Cr1 O121 89.18(12) . .
F2 Cr1 O132 95.08(12) . .
F2 Cr1 O142 91.31(12) . .
F3 Cr1 O111 90.88(12) . .
F3 Cr1 O121 91.65(11) . .
F3 Cr1 O132 177.78(13) . .
F3 Cr1 O142 89.24(11) . .
O111 Cr1 O121 90.60(14) . .
O132 Cr1 O111 86.92(14) . .
O132 Cr1 O121 88.70(13) . .
O132 Cr1 O142 90.39(13) . .
O142 Cr1 O111 88.94(13) . .
O142 Cr1 O121 179.00(14) . .
F3 Cr2 F4 87.47(10) . .
F3 Cr2 O91 178.40(13) . .
F3 Cr2 O101 88.24(11) . .
F3 Cr2 O112 94.01(12) . .
F3 Cr2 O122 91.12(12) . .
F4 Cr2 O91 91.11(12) . .
F4 Cr2 O101 91.70(12) . .
F4 Cr2 O112 178.37(12) . .
F4 Cr2 O122 90.16(13) . .
O91 Cr2 O101 91.07(15) . .
O91 Cr2 O122 89.62(15) . .
O112 Cr2 O91 87.41(13) . .
O112 Cr2 O101 87.65(15) . .
O112 Cr2 O122 90.50(15) . .
O122 Cr2 O101 178.00(14) . .
F4 Cr3 O71 179.29(13) . .
F4 Cr3 O81 89.48(12) . .
F4 Cr3 O92 92.46(12) . .
F4 Cr3 O102 90.57(12) . .
F5 Cr3 F4 89.46(10) . .
F5 Cr3 O71 91.21(12) . .
F5 Cr3 O81 90.88(12) . .
F5 Cr3 O92 178.07(12) . .
F5 Cr3 O102 88.70(12) . .
O71 Cr3 O81 90.73(15) . .
O71 Cr3 O92 86.87(14) . .
O71 Cr3 O102 89.22(15) . .
O81 Cr3 O92 88.95(15) . .
O81 Cr3 O102 179.57(14) . .
O92 Cr3 O102 91.47(15) . .
F5 Cr4 O51 88.74(12) . .
F5 Cr4 O61 179.80(13) . .
F5 Cr4 O72 93.12(12) . .
F5 Cr4 O82 90.24(12) . .
F6 Cr4 F5 88.97(10) . .
F6 Cr4 O51 92.03(11) . .
F6 Cr4 O61 90.94(12) . .
F6 Cr4 O72 177.92(13) . .
F6 Cr4 O82 90.20(11) . .
O51 Cr4 O61 91.08(14) . .
O51 Cr4 O82 177.54(13) . .
O61 Cr4 O82 89.94(14) . .
O72 Cr4 O51 87.91(13) . .
O72 Cr4 O61 86.98(13) . .
O72 Cr4 O82 89.90(13) . .
F6 Cr5 O31 179.28(14) . .
F6 Cr5 O41 88.83(12) . .
F6 Cr5 O52 90.10(11) . .
F6 Cr5 O62 92.89(11) . .
F7 Cr5 F6 88.74(10) . .
F7 Cr5 O31 91.14(13) . .
F7 Cr5 O41 91.81(11) . .
F7 Cr5 O52 89.68(12) . .
F7 Cr5 O62 178.34(12) . .
O31 Cr5 O41 91.89(14) . .
O31 Cr5 O52 89.19(14) . .
O31 Cr5 O62 87.23(14) . .
O41 Cr5 O52 178.14(12) . .
O41 Cr5 O62 87.91(13) . .
O62 Cr5 O52 90.63(13) . .
F7 Cr6 O11 178.69(16) . .
F7 Cr6 O32 92.14(12) . .
F7 Cr6 O42 89.37(11) . .
F8 Cr6 F7 86.70(10) . .
F8 Cr6 O11 92.77(15) . .
F8 Cr6 O21 93.72(12) . .
F8 Cr6 O32 178.23(12) . .
F8 Cr6 O42 88.74(14) . .
O11 Cr6 O32 88.36(16) . .
O11 Cr6 O42 89.42(15) . .
O21 Cr6 F7 89.67(12) . .
O21 Cr6 O11 91.57(16) . .
O21 Cr6 O32 87.62(15) . .
O21 Cr6 O42 177.30(15) . .
O32 Cr6 O42 89.90(16) . .
F8 Cr7_a F1 85.8(5) . .
F8 Cr7_a O2 173.7(7) . .
F8 Cr7_a O22 91.1(6) . .
F8 Cr7_a O151 88.1(6) . .
O2 Cr7_a F1 87.9(5) . .
O12 Cr7_a F1 177.5(8) . .
O12 Cr7_a F8 96.6(6) . .
O12 Cr7_a O2 89.6(5) . .
O12 Cr7_a O22 94.2(7) . .
O12 Cr7_a O151 92.2(5) . .
O22 Cr7_a F1 86.4(5) . .
O22 Cr7_a O2 87.5(5) . .
O22 Cr7_a O151 173.6(7) . .
O151 Cr7_a F1 87.1(6) . .
O151 Cr7_a O2 92.6(6) . .
F9 Cr8_a F10 89.2(5) . .
F9 Cr8_a O202 97.3(5) . .
F9 Cr8_a O332 175.4(7) . .
F9 Cr8_a O342 94.8(5) . .
F9 Cr8_a O351 93.3(5) . .
F10 Cr8_a O332 88.3(4) . .
F10 Cr8_a O351 83.8(5) . .
O202 Cr8_a F10 173.5(6) . .
O202 Cr8_a O332 85.1(5) . .
O202 Cr8_a O342 90.7(5) . .
O202 Cr8_a O351 95.3(6) . .
O342 Cr8_a F10 89.2(6) . .
O342 Cr8_a O332 89.0(4) . .
O342 Cr8_a O351 169.2(6) . .
O351 Cr8_a O332 82.6(4) . .
F10 Cr9 F11 87.30(10) . .
F10 Cr9 O312 179.15(13) . .
F10 Cr9 O322 89.67(11) . .
F10 Cr9 O331 92.66(13) . .
F10 Cr9 O341 92.94(12) . .
F11 Cr9 O312 91.89(12) . .
F11 Cr9 O322 89.20(12) . .
F11 Cr9 O331 176.45(14) . .
F11 Cr9 O341 89.70(13) . .
O312 Cr9 O322 90.06(14) . .
O331 Cr9 O312 88.14(14) . .
O331 Cr9 O322 87.25(15) . .
O331 Cr9 O341 93.85(16) . .
O341 Cr9 O312 87.32(14) . .
O341 Cr9 O322 177.12(13) . .
F11 Cr10 F12 88.96(10) . .
F11 Cr10 O292 178.20(12) . .
F11 Cr10 O302 89.22(12) . .
F11 Cr10 O311 90.96(12) . .
F11 Cr10 O321 93.07(12) . .
F12 Cr10 O292 92.76(11) . .
F12 Cr10 O302 90.74(12) . .
F12 Cr10 O311 179.87(15) . .
F12 Cr10 O321 89.06(12) . .
O292 Cr10 O302 90.25(14) . .
O292 Cr10 O321 87.47(13) . .
O302 Cr10 O321 177.70(14) . .
O311 Cr10 O292 87.31(13) . .
O311 Cr10 O302 89.37(14) . .
O311 Cr10 O321 90.83(14) . .
F12 Cr11 F13 88.23(10) . .
F12 Cr11 O272 178.87(12) . .
F12 Cr11 O282 89.59(13) . .
F12 Cr11 O291 91.55(13) . .
F12 Cr11 O301 91.65(12) . .
F13 Cr11 O272 92.81(12) . .
F13 Cr11 O282 90.86(11) . .
F13 Cr11 O291 179.77(15) . .
F13 Cr11 O301 89.36(12) . .
O272 Cr11 O282 90.85(16) . .
O272 Cr11 O291 87.42(15) . .
O272 Cr11 O301 87.91(16) . .
O291 Cr11 O282 89.12(14) . .
O291 Cr11 O301 90.66(15) . .
O301 Cr11 O282 178.75(16) . .
F13 Cr12 F14 89.38(10) . .
F13 Cr12 O252 90.41(13) . .
F13 Cr12 O262 176.91(13) . .
F13 Cr12 O271 90.59(13) . .
F13 Cr12 O281 91.26(12) . .
F14 Cr12 O252 90.16(13) . .
F14 Cr12 O262 93.18(13) . .
F14 Cr12 O271 177.72(14) . .
F14 Cr12 O281 89.65(13) . .
O262 Cr12 O252 91.31(16) . .
O262 Cr12 O281 87.02(15) . .
O271 Cr12 O252 87.56(16) . .
O271 Cr12 O262 86.92(15) . .
O271 Cr12 O281 92.63(16) . .
O281 Cr12 O252 178.31(15) . .
F14 Cr13 F15 88.86(10) . .
F14 Cr13 O232 88.20(12) . .
F14 Cr13 O242 177.98(14) . .
F14 Cr13 O251 91.94(12) . .
F14 Cr13 O261 91.19(12) . .
F15 Cr13 O232 90.59(13) . .
F15 Cr13 O242 93.01(13) . .
F15 Cr13 O251 90.01(14) . .
F15 Cr13 O261 178.50(16) . .
O232 Cr13 O251 179.38(17) . .
O242 Cr13 O232 91.01(15) . .
O242 Cr13 O251 88.82(15) . .
O242 Cr13 O261 86.93(14) . .
O261 Cr13 O232 87.91(16) . .
O261 Cr13 O251 91.49(17) . .
F15 Cr14 O211 178.15(15) . .
F15 Cr14 O221 88.92(13) . .
F15 Cr14 O231 91.97(12) . .
F15 Cr14 O241 91.05(14) . .
F16 Cr14 F15 86.73(10) . .
F16 Cr14 O211 95.12(14) . .
F16 Cr14 O221 91.16(12) . .
F16 Cr14 O231 89.36(13) . .
F16 Cr14 O241 177.10(13) . .
O211 Cr14 O221 90.96(16) . .
O211 Cr14 O231 88.14(15) . .
O211 Cr14 O241 87.10(16) . .
O221 Cr14 O231 179.00(15) . .
O221 Cr14 O241 90.66(15) . .
O241 Cr14 O231 88.86(15) . .
Ni1_a F1 Cr7_a 122.4(6) . .
Ni7A_b F1 Cr1A_b 121.0(7) . .
Cr1 F2 Ni1_a 120.7(5) . .
Cr1 F2 Cr1A_b 122.1(5) . .
Cr2 F3 Cr1 122.34(12) . .
Cr3 F4 Cr2 122.90(12) . .
Cr3 F5 Cr4 124.00(11) . .
Cr4 F6 Cr5 122.85(12) . .
Cr5 F7 Cr6 123.21(13) . .
Cr6 F8 Cr7_a 119.2(4) . .
Cr6 F8 Ni7A_b 123.9(4) . .
Ni2_b F9 Ni29_b 119.9(7) . .
Cr8_a F9 Cr40_a 121.7(7) . .
Cr9 F10 Cr8_a 123.9(3) . .
Cr9 F10 Ni29_b 118.2(3) . .
Cr10 F11 Cr9 123.16(12) . .
Cr11 F12 Cr10 123.39(12) . .
Cr11 F13 Cr12 123.43(12) . .
Cr13 F14 Cr12 122.79(13) . .
Cr13 F15 Cr14 122.75(12) . .
Cr14 F16 Ni2_b 120.8(5) . .
Cr14 F16 Cr40_a 123.7(5) . .
C3 O1 Ni1_a 134.9(6) . .
C3 O1 Cr1A_b 132.9(6) . .
C3 O2 Cr7_a 134.6(5) . .
C3 O2 Ni7A_b 129.6(5) . .
C13 O11 Cr6 130.1(3) . .
C13 O12 Cr7_a 134.2(5) . .
C13 O12 Ni7A_b 137.6(5) . .
C23 O21 Cr6 135.6(3) . .
C23 O22 Cr7_a 126.4(5) . .
C23 O22 Ni7A_b 133.0(5) . .
C33 O31 Cr5 129.1(3) . .
C33 O32 Cr6 134.8(3) . .
C43 O41 Cr5 135.3(3) . .
C43 O42 Cr6 129.2(3) . .
C53 O51 Cr4 135.7(3) . .
C53 O52 Cr5 128.5(3) . .
C63 O61 Cr4 128.9(3) . .
C63 O62 Cr5 134.1(3) . .
C73 O71 Cr3 130.0(3) . .
C73 O72 Cr4 134.9(3) . .
C83 O81 Cr3 136.9(3) . .
C83 O82 Cr4 129.3(3) . .
C93 O91 Cr2 129.5(3) . .
C93 O92 Cr3 135.5(3) . .
C103 O101 Cr2 134.6(3) . .
C103 O102 Cr3 129.4(3) . .
C113 O111 Cr1 129.8(3) . .
C113 O112 Cr2 134.6(3) . .
C123 O121 Cr1 136.5(3) . .
C123 O122 Cr2 127.6(3) . .
C133 O131 Ni1_a 129.1(5) . .
C133 O131 Cr1A_b 128.4(5) . .
C133 O132 Cr1 134.0(3) . .
C143 O141 Ni1_a 136.6(5) . .
C143 O141 Cr1A_b 135.4(5) . .
C143 O142 Cr1 128.9(3) . .
C153 O151 Cr7_a 135.5(4) . .
C153 O151 Ni7A_b 129.4(4) . .
C153 O152 Ni1_a 131.2(6) . .
C153 O152 Cr1A_b 129.9(6) . .
C203 O201 Ni2_b 136.4(6) . .
C203 O201 Cr40_a 133.7(5) . .
C203 O202 Cr8_a 127.3(4) . .
C203 O202 Ni29_b 132.9(4) . .
C213 O211 Cr14 134.7(4) . .
C213 O212 Ni2_b 130.5(7) . .
C213 O212 Cr40_a 129.2(7) . .
C223 O221 Cr14 129.3(3) . .
C223 O222 Ni2_b 137.9(6) . .
C223 O222 Cr40_a 135.1(6) . .
C233 O231 Cr14 135.8(3) . .
C233 O232 Cr13 129.6(3) . .
C243 O241 Cr14 129.2(3) . .
C243 O242 Cr13 136.7(3) . .
C253 O251 Cr13 135.0(3) . .
C253 O252 Cr12 128.9(3) . .
C263 O261 Cr13 130.8(3) . .
C263 O262 Cr12 134.2(4) . .
C273 O271 Cr12 133.0(3) . .
C273 O272 Cr11 134.5(3) . .
C283 O281 Cr12 136.8(3) . .
C283 O282 Cr11 130.7(3) . .
C293 O291 Cr11 129.5(3) . .
C293 O292 Cr10 135.5(3) . .
C303 O301 Cr11 136.6(3) . .
C303 O302 Cr10 129.6(3) . .
C313 O311 Cr10 129.8(3) . .
C313 O312 Cr9 134.5(3) . .
C323 O321 Cr10 134.6(3) . .
C323 O322 Cr9 129.3(3) . .
C333 O331 Cr9 130.6(3) . .
C333 O332 Cr8_a 133.3(5) . .
C333 O332 Ni29_b 132.6(5) . .
C343 O341 Cr9 135.2(3) . .
C343 O342 Cr8_a 131.4(4) . .
C343 O342 Ni29_b 126.0(5) . .
C353 O351 Cr8_a 127.6(4) . .
C353 O351 Ni29_b 135.3(4) . .
C353 O352 Ni2_b 130.4(6) . .
C353 O352 Cr40_a 129.3(6) . .
C575_a N6_a Co0H 167.7(19) . .
C156 N158 Co0H 119.1(3) . .
C159 N158 Co0H 118.5(3) . .
C159 N158 C156 121.6(4) . .
C161 N166 Co0H 116.8(3) . .
C165 N166 Co0H 124.8(4) . .
C165 N166 C161 118.4(5) . .
C167 N168 Co0H 116.4(3) . .
C169 N168 Co0H 125.8(4) . .
C169 N168 C167 117.8(5) . .
C356 N357 Co0H 123.2(3) . .
C356 N357 C358 116.8(4) . .
C358 N357 Co0H 120.0(3) . .
C515_b N514_b Co0H 166.2(11) . .
C518 N517 Co0H 167.5(6) . .
O1 C3 C4 116.7(4) . .
O2 C3 O1 126.4(4) . .
O2 C3 C4 116.9(4) . .
C3 C4 C5_a 109.3(6) . .
C3 C4 C7_a 110.3(6) . .
C3 C4 C406_b 111.0(5) . .
C3 C4 C407_b 110.2(5) . .
C6_a C4 C3 108.3(6) . .
C6_a C4 C5_a 109.5(8) . .
C6_a C4 C7_a 110.6(8) . .
C7_a C4 C5_a 108.8(7) . .
C405_b C4 C3 106.9(5) . .
C405_b C4 C406_b 111.0(8) . .
C405_b C4 C407_b 112.5(7) . .
C407_b C4 C406_b 105.3(7) . .
C4 C5_a H5A_a 109.5 . .
C4 C5_a H5B_a 109.5 . .
C4 C5_a H5C_a 109.5 . .
H5A_a C5_a H5B_a 109.5 . .
H5A_a C5_a H5C_a 109.5 . .
H5B_a C5_a H5C_a 109.5 . .
C4 C6_a H6A_a 109.5 . .
C4 C6_a H6B_a 109.5 . .
C4 C6_a H6C_a 109.5 . .
H6A_a C6_a H6B_a 109.5 . .
H6A_a C6_a H6C_a 109.5 . .
H6B_a C6_a H6C_a 109.5 . .
C4 C7_a H7A_a 109.5 . .
C4 C7_a H7B_a 109.5 . .
C4 C7_a H7C_a 109.5 . .
H7A_a C7_a H7B_a 109.5 . .
H7A_a C7_a H7C_a 109.5 . .
H7B_a C7_a H7C_a 109.5 . .
O11 C13 C14_a 114.2(6) . .
O11 C13 C414_b 120.1(11) . .
O12 C13 O11 126.2(4) . .
O12 C13 C14_a 119.5(6) . .
O12 C13 C414_b 113.5(11) . .
C15_a C14_a C13 109.2(10) . .
C15_a C14_a C16_a 108.8(11) . .
C16_a C14_a C13 107.3(9) . .
C17_a C14_a C13 110.1(9) . .
C17_a C14_a C15_a 112.6(11) . .
C17_a C14_a C16_a 108.7(11) . .
C14_a C15_a H15A_a 109.5 . .
C14_a C15_a H15B_a 109.5 . .
C14_a C15_a H15C_a 109.5 . .
H15A_a C15_a H15B_a 109.5 . .
H15A_a C15_a H15C_a 109.5 . .
H15B_a C15_a H15C_a 109.5 . .
C14_a C16_a H16A_a 109.5 . .
C14_a C16_a H16B_a 109.5 . .
C14_a C16_a H16C_a 109.5 . .
H16A_a C16_a H16B_a 109.5 . .
H16A_a C16_a H16C_a 109.5 . .
H16B_a C16_a H16C_a 109.5 . .
C14_a C17_a H17A_a 109.5 . .
C14_a C17_a H17B_a 109.5 . .
C14_a C17_a H17C_a 109.5 . .
H17A_a C17_a H17B_a 109.5 . .
H17A_a C17_a H17C_a 109.5 . .
H17B_a C17_a H17C_a 109.5 . .
O21 C23 C24_a 115.4(7) . .
O21 C23 C424_b 115.6(6) . .
O22 C23 O21 126.0(4) . .
O22 C23 C24_a 118.4(7) . .
O22 C23 C424_b 118.3(6) . .
C23 C24_a C26_a 103.4(13) . .
C25_a C24_a C23 111.9(13) . .
C25_a C24_a C26_a 107.1(14) . .
C27_a C24_a C23 111.2(13) . .
C27_a C24_a C25_a 108.1(14) . .
C27_a C24_a C26_a 115.0(15) . .
C24_a C25_a H25A_a 109.5 . .
C24_a C25_a H25B_a 109.5 . .
C24_a C25_a H25C_a 109.5 . .
H25A_a C25_a H25B_a 109.5 . .
H25A_a C25_a H25C_a 109.5 . .
H25B_a C25_a H25C_a 109.5 . .
C24_a C26_a H26A_a 109.5 . .
C24_a C26_a H26B_a 109.5 . .
C24_a C26_a H26C_a 109.5 . .
H26A_a C26_a H26B_a 109.5 . .
H26A_a C26_a H26C_a 109.5 . .
H26B_a C26_a H26C_a 109.5 . .
C24_a C27_a H27A_a 109.5 . .
C24_a C27_a H27B_a 109.5 . .
C24_a C27_a H27C_a 109.5 . .
H27A_a C27_a H27B_a 109.5 . .
H27A_a C27_a H27C_a 109.5 . .
H27B_a C27_a H27C_a 109.5 . .
O31 C33 C34 115.8(5) . .
O32 C33 O31 124.8(4) . .
O32 C33 C34 119.4(4) . .
C33 C34 C37 110.3(6) . .
C35 C34 C33 107.1(6) . .
C35 C34 C37 108.5(8) . .
C36 C34 C33 109.4(5) . .
C36 C34 C35 110.4(9) . .
C36 C34 C37 111.1(8) . .
C34 C35 H35A 109.5 . .
C34 C35 H35B 109.5 . .
C34 C35 H35C 109.5 . .
H35A C35 H35B 109.5 . .
H35A C35 H35C 109.5 . .
H35B C35 H35C 109.5 . .
C34 C36 H36A 109.5 . .
C34 C36 H36B 109.5 . .
C34 C36 H36C 109.5 . .
H36A C36 H36B 109.5 . .
H36A C36 H36C 109.5 . .
H36B C36 H36C 109.5 . .
C34 C37 H37A 109.5 . .
C34 C37 H37B 109.5 . .
C34 C37 H37C 109.5 . .
H37A C37 H37B 109.5 . .
H37A C37 H37C 109.5 . .
H37B C37 H37C 109.5 . .
O41 C43 C44 115.4(4) . .
O42 C43 O41 125.1(4) . .
O42 C43 C44 119.5(4) . .
C43 C44 C45 107.7(5) . .
C43 C44 C46 108.0(4) . .
C45 C44 C46 106.9(5) . .
C47 C44 C43 111.0(4) . .
C47 C44 C45 112.1(6) . .
C47 C44 C46 110.9(6) . .
C44 C45 H45A 109.5 . .
C44 C45 H45B 109.5 . .
C44 C45 H45C 109.5 . .
H45A C45 H45B 109.5 . .
H45A C45 H45C 109.5 . .
H45B C45 H45C 109.5 . .
C44 C46 H46A 109.5 . .
C44 C46 H46B 109.5 . .
C44 C46 H46C 109.5 . .
H46A C46 H46B 109.5 . .
H46A C46 H46C 109.5 . .
H46B C46 H46C 109.5 . .
C44 C47 H47A 109.5 . .
C44 C47 H47B 109.5 . .
C44 C47 H47C 109.5 . .
H47A C47 H47B 109.5 . .
H47A C47 H47C 109.5 . .
H47B C47 H47C 109.5 . .
O51 C53 O52 125.1(4) . .
O51 C53 C54 117.3(4) . .
O52 C53 C54 117.5(4) . .
C53 C54 C56 105.5(4) . .
C55 C54 C53 108.8(4) . .
C55 C54 C56 110.1(6) . .
C57 C54 C53 111.1(4) . .
C57 C54 C55 112.5(6) . .
C57 C54 C56 108.5(6) . .
C54 C55 H55A 109.5 . .
C54 C55 H55B 109.5 . .
C54 C55 H55C 109.5 . .
H55A C55 H55B 109.5 . .
H55A C55 H55C 109.5 . .
H55B C55 H55C 109.5 . .
C54 C56 H56A 109.5 . .
C54 C56 H56B 109.5 . .
C54 C56 H56C 109.5 . .
H56A C56 H56B 109.5 . .
H56A C56 H56C 109.5 . .
H56B C56 H56C 109.5 . .
C54 C57 H57A 109.5 . .
C54 C57 H57B 109.5 . .
C54 C57 H57C 109.5 . .
H57A C57 H57B 109.5 . .
H57A C57 H57C 109.5 . .
H57B C57 H57C 109.5 . .
O61 C63 O62 126.1(4) . .
O61 C63 C64 117.4(4) . .
O62 C63 C64 116.5(4) . .
C65 C64 C63 108.1(5) . .
C65 C64 C66 107.8(6) . .
C65 C64 C67 116.8(7) . .
C66 C64 C63 110.4(5) . .
C67 C64 C63 108.8(5) . .
C67 C64 C66 104.8(6) . .
C64 C65 H65A 109.5 . .
C64 C65 H65B 109.5 . .
C64 C65 H65C 109.5 . .
H65A C65 H65B 109.5 . .
H65A C65 H65C 109.5 . .
H65B C65 H65C 109.5 . .
C64 C66 H66A 109.5 . .
C64 C66 H66B 109.5 . .
C64 C66 H66C 109.5 . .
H66A C66 H66B 109.5 . .
H66A C66 H66C 109.5 . .
H66B C66 H66C 109.5 . .
C64 C67 H67A 109.5 . .
C64 C67 H67B 109.5 . .
C64 C67 H67C 109.5 . .
H67A C67 H67B 109.5 . .
H67A C67 H67C 109.5 . .
H67B C67 H67C 109.5 . .
O71 C73 O72 125.6(4) . .
O71 C73 C74 116.6(4) . .
O72 C73 C74 117.8(4) . .
C75 C74 C73 107.1(5) . .
C75 C74 C76 109.4(5) . .
C75 C74 C77 110.6(6) . .
C76 C74 C73 106.6(4) . .
C77 C74 C73 110.7(4) . .
C77 C74 C76 112.3(6) . .
C74 C75 H75A 109.5 . .
C74 C75 H75B 109.5 . .
C74 C75 H75C 109.5 . .
H75A C75 H75B 109.5 . .
H75A C75 H75C 109.5 . .
H75B C75 H75C 109.5 . .
C74 C76 H76A 109.5 . .
C74 C76 H76B 109.5 . .
C74 C76 H76C 109.5 . .
H76A C76 H76B 109.5 . .
H76A C76 H76C 109.5 . .
H76B C76 H76C 109.5 . .
C74 C77 H77A 109.5 . .
C74 C77 H77B 109.5 . .
C74 C77 H77C 109.5 . .
H77A C77 H77B 109.5 . .
H77A C77 H77C 109.5 . .
H77B C77 H77C 109.5 . .
O81 C83 C84 116.5(4) . .
O82 C83 O81 124.9(4) . .
O82 C83 C84 118.6(4) . .
C83 C84 C85 105.6(4) . .
C86 C84 C83 109.0(5) . .
C86 C84 C85 109.1(6) . .
C87 C84 C83 111.3(4) . .
C87 C84 C85 109.3(5) . .
C87 C84 C86 112.2(6) . .
C84 C85 H85A 109.5 . .
C84 C85 H85B 109.5 . .
C84 C85 H85C 109.5 . .
H85A C85 H85B 109.5 . .
H85A C85 H85C 109.5 . .
H85B C85 H85C 109.5 . .
C84 C86 H86A 109.5 . .
C84 C86 H86B 109.5 . .
C84 C86 H86C 109.5 . .
H86A C86 H86B 109.5 . .
H86A C86 H86C 109.5 . .
H86B C86 H86C 109.5 . .
C84 C87 H87A 109.5 . .
C84 C87 H87B 109.5 . .
C84 C87 H87C 109.5 . .
H87A C87 H87B 109.5 . .
H87A C87 H87C 109.5 . .
H87B C87 H87C 109.5 . .
O91 C93 C94 116.0(4) . .
O92 C93 O91 125.9(4) . .
O92 C93 C94 118.1(4) . .
C93 C94 C96 107.1(5) . .
C95 C94 C93 107.4(5) . .
C95 C94 C96 109.6(8) . .
C95 C94 C97 114.0(7) . .
C97 C94 C93 111.2(5) . .
C97 C94 C96 107.4(6) . .
C94 C95 H95A 109.5 . .
C94 C95 H95B 109.5 . .
C94 C95 H95C 109.5 . .
H95A C95 H95B 109.5 . .
H95A C95 H95C 109.5 . .
H95B C95 H95C 109.5 . .
C94 C96 H96A 109.5 . .
C94 C96 H96B 109.5 . .
C94 C96 H96C 109.5 . .
H96A C96 H96B 109.5 . .
H96A C96 H96C 109.5 . .
H96B C96 H96C 109.5 . .
C94 C97 H97A 109.5 . .
C94 C97 H97B 109.5 . .
C94 C97 H97C 109.5 . .
H97A C97 H97B 109.5 . .
H97A C97 H97C 109.5 . .
H97B C97 H97C 109.5 . .
O101 C103 C104 115.0(5) . .
O102 C103 O101 126.6(4) . .
O102 C103 C104 118.4(5) . .
C103 C104 C106 108.0(6) . .
C105 C104 C103 108.2(6) . .
C105 C104 C106 107.4(7) . .
C105 C104 C107 111.7(6) . .
C107 C104 C103 112.3(5) . .
C107 C104 C106 109.0(7) . .
C104 C105 H10A 109.5 . .
C104 C105 H10B 109.5 . .
C104 C105 H10C 109.5 . .
H10A C105 H10B 109.5 . .
H10A C105 H10C 109.5 . .
H10B C105 H10C 109.5 . .
C104 C106 H10D 109.5 . .
C104 C106 H10E 109.5 . .
C104 C106 H10F 109.5 . .
H10D C106 H10E 109.5 . .
H10D C106 H10F 109.5 . .
H10E C106 H10F 109.5 . .
C104 C107 H10G 109.5 . .
C104 C107 H10H 109.5 . .
C104 C107 H10I 109.5 . .
H10G C107 H10H 109.5 . .
H10G C107 H10I 109.5 . .
H10H C107 H10I 109.5 . .
O111 C113 O112 125.0(4) . .
O111 C113 C114 118.8(4) . .
O112 C113 C114 116.3(4) . .
C113 C114 C116 108.5(5) . .
C115 C114 C113 111.9(5) . .
C115 C114 C116 109.3(7) . .
C115 C114 C117 114.8(7) . .
C117 C114 C113 107.3(5) . .
C117 C114 C116 104.5(7) . .
C114 C115 H11A 109.5 . .
C114 C115 H11B 109.5 . .
C114 C115 H11C 109.5 . .
H11A C115 H11B 109.5 . .
H11A C115 H11C 109.5 . .
H11B C115 H11C 109.5 . .
C114 C116 H11D 109.5 . .
C114 C116 H11E 109.5 . .
C114 C116 H11F 109.5 . .
H11D C116 H11E 109.5 . .
H11D C116 H11F 109.5 . .
H11E C116 H11F 109.5 . .
C114 C117 H11G 109.5 . .
C114 C117 H11H 109.5 . .
C114 C117 H11I 109.5 . .
H11G C117 H11H 109.5 . .
H11G C117 H11I 109.5 . .
H11H C117 H11I 109.5 . .
O121 C123 O122 125.2(4) . .
O121 C123 C124 117.1(4) . .
O122 C123 C124 117.7(4) . .
C123 C124 C125 110.3(5) . .
C126 C124 C123 109.6(5) . .
C126 C124 C125 105.0(6) . .
C127 C124 C123 108.4(5) . .
C127 C124 C125 107.9(7) . .
C127 C124 C126 115.6(7) . .
C124 C125 H12A 109.5 . .
C124 C125 H12B 109.5 . .
C124 C125 H12C 109.5 . .
H12A C125 H12B 109.5 . .
H12A C125 H12C 109.5 . .
H12B C125 H12C 109.5 . .
C124 C126 H12D 109.5 . .
C124 C126 H12E 109.5 . .
C124 C126 H12F 109.5 . .
H12D C126 H12E 109.5 . .
H12D C126 H12F 109.5 . .
H12E C126 H12F 109.5 . .
C124 C127 H12G 109.5 . .
C124 C127 H12H 109.5 . .
C124 C127 H12I 109.5 . .
H12G C127 H12H 109.5 . .
H12G C127 H12I 109.5 . .
H12H C127 H12I 109.5 . .
O131 C133 O132 126.1(4) . .
O131 C133 C134 117.0(4) . .
O132 C133 C134 116.7(4) . .
C133 C134 C135 105.5(5) . .
C136 C134 C133 109.7(5) . .
C136 C134 C135 105.0(7) . .
C137 C134 C133 112.6(5) . .
C137 C134 C135 106.2(7) . .
C137 C134 C136 116.8(7) . .
C134 C135 H13A 109.5 . .
C134 C135 H13B 109.5 . .
C134 C135 H13C 109.5 . .
H13A C135 H13B 109.5 . .
H13A C135 H13C 109.5 . .
H13B C135 H13C 109.5 . .
C134 C136 H13D 109.5 . .
C134 C136 H13E 109.5 . .
C134 C136 H13F 109.5 . .
H13D C136 H13E 109.5 . .
H13D C136 H13F 109.5 . .
H13E C136 H13F 109.5 . .
C134 C137 H13G 109.5 . .
C134 C137 H13H 109.5 . .
C134 C137 H13I 109.5 . .
H13G C137 H13H 109.5 . .
H13G C137 H13I 109.5 . .
H13H C137 H13I 109.5 . .
O141 C143 O142 125.8(3) . .
O141 C143 C144 116.7(3) . .
O142 C143 C144 117.5(3) . .
C143 C144 C145 107.3(4) . .
C143 C144 C147 108.3(4) . .
C146 C144 C143 111.7(4) . .
C146 C144 C145 111.0(6) . .
C146 C144 C147 109.8(5) . .
C147 C144 C145 108.7(4) . .
C144 C145 H14A 109.5 . .
C144 C145 H14B 109.5 . .
C144 C145 H14C 109.5 . .
H14A C145 H14B 109.5 . .
H14A C145 H14C 109.5 . .
H14B C145 H14C 109.5 . .
C144 C146 H14D 109.5 . .
C144 C146 H14E 109.5 . .
C144 C146 H14F 109.5 . .
H14D C146 H14E 109.5 . .
H14D C146 H14F 109.5 . .
H14E C146 H14F 109.5 . .
C144 C147 H14G 109.5 . .
C144 C147 H14H 109.5 . .
C144 C147 H14I 109.5 . .
H14G C147 H14H 109.5 . .
H14G C147 H14I 109.5 . .
H14H C147 H14I 109.5 . .
O151 C153 O152 127.2(4) . .
O151 C153 C154 117.2(4) . .
O152 C153 C154 115.5(4) . .
C155 C154 C153 119.7(4) . .
C160 C154 C153 119.6(4) . .
C160 C154 C155 120.7(4) . .
C154 C155 H155 121.0 . .
C154 C155 C156 118.0(4) . .
C156 C155 H155 121.0 . .
N158 C156 C155 120.8(4) . .
N158 C156 C161 113.9(4) . .
C155 C156 C161 125.2(5) . .
N158 C159 C160 120.9(4) . .
N158 C159 C167 114.4(4) . .
C160 C159 C167 124.8(4) . .
C154 C160 C159 118.0(4) . .
C154 C160 H160 121.0 . .
C159 C160 H160 121.0 . .
N166 C161 C156 114.0(5) . .
N166 C161 C162 121.1(5) . .
C162 C161 C156 124.9(5) . .
C161 C162 H162 119.9 . .
C161 C162 C163 120.1(6) . .
C163 C162 H162 119.9 . .
C162 C163 H163 121.4 . .
C162 C163 C164 117.3(7) . .
C164 C163 H163 121.4 . .
C163 C164 H164 120.1 . .
C165 C164 C163 119.9(6) . .
C165 C164 H164 120.1 . .
N166 C165 C164 123.2(6) . .
N166 C165 H165 118.4 . .
C164 C165 H165 118.4 . .
N168 C167 C159 114.2(5) . .
N168 C167 C172 122.1(5) . .
C172 C167 C159 123.8(5) . .
N168 C169 H169 118.6 . .
N168 C169 C170 122.8(6) . .
C170 C169 H169 118.6 . .
C169 C170 H170 120.1 . .
C169 C170 C171 119.8(6) . .
C171 C170 H170 120.1 . .
C170 C171 H171 120.9 . .
C170 C171 C172 118.1(7) . .
C172 C171 H171 120.9 . .
C167 C172 C171 119.4(6) . .
C167 C172 H172 120.3 . .
C171 C172 H172 120.3 . .
O201 C203 O202 126.8(4) . .
O201 C203 C204 116.6(5) . .
O202 C203 C204 116.5(5) . .
C203 C204 C205_a 109.3(6) . .
C203 C204 C486_b 109.2(8) . .
C206_a C204 C203 109.1(6) . .
C206_a C204 C205_a 109.9(8) . .
C207_a C204 C203 108.4(6) . .
C207_a C204 C205_a 108.8(8) . .
C207_a C204 C206_a 111.3(9) . .
C485_b C204 C203 110.6(8) . .
C485_b C204 C486_b 107.7(11) . .
C485_b C204 C487_b 115.7(12) . .
C487_b C204 C203 107.7(8) . .
C487_b C204 C486_b 105.7(11) . .
C204 C205_a H20A_a 109.5 . .
C204 C205_a H20B_a 109.5 . .
C204 C205_a H20C_a 109.5 . .
H20A_a C205_a H20B_a 109.5 . .
H20A_a C205_a H20C_a 109.5 . .
H20B_a C205_a H20C_a 109.5 . .
C204 C206_a H20D_a 109.5 . .
C204 C206_a H20E_a 109.5 . .
C204 C206_a H20F_a 109.5 . .
H20D_a C206_a H20E_a 109.5 . .
H20D_a C206_a H20F_a 109.5 . .
H20E_a C206_a H20F_a 109.5 . .
C204 C207_a H20G_a 109.5 . .
C204 C207_a H20H_a 109.5 . .
C204 C207_a H20I_a 109.5 . .
H20G_a C207_a H20H_a 109.5 . .
H20G_a C207_a H20I_a 109.5 . .
H20H_a C207_a H20I_a 109.5 . .
O211 C213 C214_a 118.1(9) . .
O211 C213 C464_b 113.2(8) . .
O212 C213 O211 126.9(4) . .
O212 C213 C214_a 113.7(9) . .
O212 C213 C464_b 119.4(8) . .
C213 C214_a C215_a 108.6(14) . .
C213 C214_a C216_a 113.1(14) . .
C213 C214_a C217_a 108(2) . .
C215_a C214_a C216_a 107.4(15) . .
C217_a C214_a C215_a 109.2(17) . .
C217_a C214_a C216_a 110.3(16) . .
C214_a C215_a H21A_a 109.5 . .
C214_a C215_a H21B_a 109.5 . .
C214_a C215_a H21C_a 109.5 . .
H21A_a C215_a H21B_a 109.5 . .
H21A_a C215_a H21C_a 109.5 . .
H21B_a C215_a H21C_a 109.5 . .
C214_a C216_a H21D_a 109.5 . .
C214_a C216_a H21E_a 109.5 . .
C214_a C216_a H21F_a 109.5 . .
H21D_a C216_a H21E_a 109.5 . .
H21D_a C216_a H21F_a 109.5 . .
H21E_a C216_a H21F_a 109.5 . .
C214_a C217_a H21G_a 109.5 . .
C214_a C217_a H21H_a 109.5 . .
C214_a C217_a H21I_a 109.5 . .
H21G_a C217_a H21H_a 109.5 . .
H21G_a C217_a H21I_a 109.5 . .
H21H_a C217_a H21I_a 109.5 . .
O221 C223 C224 115.5(5) . .
O222 C223 O221 126.0(4) . .
O222 C223 C224 118.4(5) . .
C223 C224 C227_a 100.0(10) . .
C223 C224 C475_b 102.7(7) . .
C225_a C224 C223 111.2(14) . .
C225_a C224 C226_a 123(2) . .
C225_a C224 C227_a 101.6(17) . .
C226_a C224 C223 114(2) . .
C226_a C224 C227_a 101.8(18) . .
C476_b C224 C223 110.2(9) . .
C476_b C224 C475_b 105.1(10) . .
C477_b C224 C223 113.1(7) . .
C477_b C224 C475_b 109.2(10) . .
C477_b C224 C476_b 115.4(12) . .
C224 C225_a H22A_a 109.5 . .
C224 C225_a H22B_a 109.5 . .
C224 C225_a H22C_a 109.5 . .
H22A_a C225_a H22B_a 109.5 . .
H22A_a C225_a H22C_a 109.5 . .
H22B_a C225_a H22C_a 109.5 . .
C224 C226_a H22D_a 109.5 . .
C224 C226_a H22E_a 109.5 . .
C224 C226_a H22F_a 109.5 . .
H22D_a C226_a H22E_a 109.5 . .
H22D_a C226_a H22F_a 109.5 . .
H22E_a C226_a H22F_a 109.5 . .
C224 C227_a H22G_a 109.5 . .
C224 C227_a H22H_a 109.5 . .
C224 C227_a H22I_a 109.5 . .
H22G_a C227_a H22H_a 109.5 . .
H22G_a C227_a H22I_a 109.5 . .
H22H_a C227_a H22I_a 109.5 . .
O231 C233 C234 117.3(4) . .
O232 C233 O231 124.5(4) . .
O232 C233 C234 118.1(4) . .
C233 C234 C236 108.3(5) . .
C233 C234 C237 111.1(5) . .
C235 C234 C233 108.8(5) . .
C235 C234 C236 111.8(8) . .
C235 C234 C237 113.0(7) . .
C236 C234 C237 103.8(7) . .
C234 C235 H23A 109.5 . .
C234 C235 H23B 109.5 . .
C234 C235 H23C 109.5 . .
H23A C235 H23B 109.5 . .
H23A C235 H23C 109.5 . .
H23B C235 H23C 109.5 . .
C234 C236 H23D 109.5 . .
C234 C236 H23E 109.5 . .
C234 C236 H23F 109.5 . .
H23D C236 H23E 109.5 . .
H23D C236 H23F 109.5 . .
H23E C236 H23F 109.5 . .
C234 C237 H23G 109.5 . .
C234 C237 H23H 109.5 . .
C234 C237 H23I 109.5 . .
H23G C237 H23H 109.5 . .
H23G C237 H23I 109.5 . .
H23H C237 H23I 109.5 . .
O241 C243 O242 124.8(4) . .
O241 C243 C244 118.8(4) . .
O242 C243 C244 116.4(4) . .
C243 C244 C246 106.0(4) . .
C245 C244 C243 111.1(4) . .
C245 C244 C246 108.9(5) . .
C247 C244 C243 109.6(5) . .
C247 C244 C245 112.8(5) . .
C247 C244 C246 108.2(6) . .
C244 C245 H24A 109.5 . .
C244 C245 H24B 109.5 . .
C244 C245 H24C 109.5 . .
H24A C245 H24B 109.5 . .
H24A C245 H24C 109.5 . .
H24B C245 H24C 109.5 . .
C244 C246 H24D 109.5 . .
C244 C246 H24E 109.5 . .
C244 C246 H24F 109.5 . .
H24D C246 H24E 109.5 . .
H24D C246 H24F 109.5 . .
H24E C246 H24F 109.5 . .
C244 C247 H24G 109.5 . .
C244 C247 H24H 109.5 . .
C244 C247 H24I 109.5 . .
H24G C247 H24H 109.5 . .
H24G C247 H24I 109.5 . .
H24H C247 H24I 109.5 . .
O251 C253 C254_a 121.0(7) . .
O251 C253 C444_b 114.2(5) . .
O252 C253 O251 125.7(5) . .
O252 C253 C254_a 112.9(7) . .
O252 C253 C444_b 120.1(6) . .
C253 C254_a C256_a 109.7(14) . .
C253 C254_a C257_a 110.3(14) . .
C255_a C254_a C253 110.1(13) . .
C255_a C254_a C256_a 109.7(15) . .
C255_a C254_a C257_a 112.9(15) . .
C256_a C254_a C257_a 103.9(12) . .
C254_a C255_a H25D_a 109.5 . .
C254_a C255_a H25E_a 109.5 . .
C254_a C255_a H25F_a 109.5 . .
H25D_a C255_a H25E_a 109.5 . .
H25D_a C255_a H25F_a 109.5 . .
H25E_a C255_a H25F_a 109.5 . .
C254_a C256_a H25G_a 109.5 . .
C254_a C256_a H25H_a 109.5 . .
C254_a C256_a H25I_a 109.5 . .
H25G_a C256_a H25H_a 109.5 . .
H25G_a C256_a H25I_a 109.5 . .
H25H_a C256_a H25I_a 109.5 . .
C254_a C257_a H25J_a 109.5 . .
C254_a C257_a H25K_a 109.5 . .
C254_a C257_a H25L_a 109.5 . .
H25J_a C257_a H25K_a 109.5 . .
H25J_a C257_a H25L_a 109.5 . .
H25K_a C257_a H25L_a 109.5 . .
O261 C263 O262 124.9(5) . .
O261 C263 C264_a 111.3(8) . .
O261 C263 C454_b 119.9(6) . .
O262 C263 C264_a 123.2(8) . .
O262 C263 C454_b 114.9(6) . .
C265_a C264_a C263 103.6(15) . .
C266_a C264_a C263 116.3(15) . .
C266_a C264_a C265_a 107.6(16) . .
C267_a C264_a C263 110.5(14) . .
C267_a C264_a C265_a 111.3(15) . .
C267_a C264_a C266_a 107.5(15) . .
C264_a C265_a H26D_a 109.5 . .
C264_a C265_a H26E_a 109.5 . .
C264_a C265_a H26F_a 109.5 . .
H26D_a C265_a H26E_a 109.5 . .
H26D_a C265_a H26F_a 109.5 . .
H26E_a C265_a H26F_a 109.5 . .
C264_a C266_a H26G_a 109.5 . .
C264_a C266_a H26H_a 109.5 . .
C264_a C266_a H26I_a 109.5 . .
H26G_a C266_a H26H_a 109.5 . .
H26G_a C266_a H26I_a 109.5 . .
H26H_a C266_a H26I_a 109.5 . .
C264_a C267_a H26J_a 109.5 . .
C264_a C267_a H26K_a 109.5 . .
C264_a C267_a H26L_a 109.5 . .
H26J_a C267_a H26K_a 109.5 . .
H26J_a C267_a H26L_a 109.5 . .
H26K_a C267_a H26L_a 109.5 . .
O271 C273 O272 124.1(4) . .
O271 C273 C274 117.5(4) . .
O272 C273 C274 118.3(4) . .
C273 C274 C275 111.2(5) . .
C276 C274 C273 106.4(5) . .
C276 C274 C275 110.9(7) . .
C276 C274 C277 111.9(8) . .
C277 C274 C273 108.6(5) . .
C277 C274 C275 107.9(8) . .
C274 C275 H27D 109.5 . .
C274 C275 H27E 109.5 . .
C274 C275 H27F 109.5 . .
H27D C275 H27E 109.5 . .
H27D C275 H27F 109.5 . .
H27E C275 H27F 109.5 . .
C274 C276 H27G 109.5 . .
C274 C276 H27H 109.5 . .
C274 C276 H27I 109.5 . .
H27G C276 H27H 109.5 . .
H27G C276 H27I 109.5 . .
H27H C276 H27I 109.5 . .
C274 C277 H27J 109.5 . .
C274 C277 H27K 109.5 . .
C274 C277 H27L 109.5 . .
H27J C277 H27K 109.5 . .
H27J C277 H27L 109.5 . .
H27K C277 H27L 109.5 . .
O281 C283 O282 124.9(4) . .
O281 C283 C284 116.4(4) . .
O282 C283 C284 118.7(4) . .
C283 C284 C286 109.5(5) . .
C285 C284 C283 104.2(5) . .
C285 C284 C286 113.0(7) . .
C287 C284 C283 111.1(5) . .
C287 C284 C285 109.7(5) . .
C287 C284 C286 109.3(6) . .
C284 C285 H28A 109.5 . .
C284 C285 H28B 109.5 . .
C284 C285 H28C 109.5 . .
H28A C285 H28B 109.5 . .
H28A C285 H28C 109.5 . .
H28B C285 H28C 109.5 . .
C284 C286 H28D 109.5 . .
C284 C286 H28E 109.5 . .
C284 C286 H28F 109.5 . .
H28D C286 H28E 109.5 . .
H28D C286 H28F 109.5 . .
H28E C286 H28F 109.5 . .
C284 C287 H28G 109.5 . .
C284 C287 H28H 109.5 . .
C284 C287 H28I 109.5 . .
H28G C287 H28H 109.5 . .
H28G C287 H28I 109.5 . .
H28H C287 H28I 109.5 . .
O291 C293 C294 116.8(4) . .
O292 C293 O291 125.8(4) . .
O292 C293 C294 117.4(4) . .
C293 C294 C295_a 104.7(6) . .
C293 C294 C435_b 103.8(8) . .
C296_a C294 C293 108.1(6) . .
C296_a C294 C295_a 108.5(10) . .
C297_a C294 C293 112.9(6) . .
C297_a C294 C295_a 111.1(10) . .
C297_a C294 C296_a 111.2(9) . .
C436_b C294 C293 108.0(8) . .
C436_b C294 C435_b 110.4(14) . .
C436_b C294 C437_b 114.7(13) . .
C437_b C294 C293 112.5(7) . .
C437_b C294 C435_b 107.0(12) . .
C294 C295_a H29A_a 109.5 . .
C294 C295_a H29B_a 109.5 . .
C294 C295_a H29C_a 109.5 . .
H29A_a C295_a H29B_a 109.5 . .
H29A_a C295_a H29C_a 109.5 . .
H29B_a C295_a H29C_a 109.5 . .
C294 C296_a H29D_a 109.5 . .
C294 C296_a H29E_a 109.5 . .
C294 C296_a H29F_a 109.5 . .
H29D_a C296_a H29E_a 109.5 . .
H29D_a C296_a H29F_a 109.5 . .
H29E_a C296_a H29F_a 109.5 . .
C294 C297_a H29G_a 109.5 . .
C294 C297_a H29H_a 109.5 . .
C294 C297_a H29I_a 109.5 . .
H29G_a C297_a H29H_a 109.5 . .
H29G_a C297_a H29I_a 109.5 . .
H29H_a C297_a H29I_a 109.5 . .
O301 C303 O302 124.7(4) . .
O301 C303 C304 117.4(5) . .
O302 C303 C304 117.8(4) . .
C305 C304 C303 109.6(5) . .
C306 C304 C303 106.7(5) . .
C306 C304 C305 110.9(7) . .
C306 C304 C307 111.6(7) . .
C307 C304 C303 111.7(5) . .
C307 C304 C305 106.5(7) . .
C304 C305 H30A 109.5 . .
C304 C305 H30B 109.5 . .
C304 C305 H30C 109.5 . .
H30A C305 H30B 109.5 . .
H30A C305 H30C 109.5 . .
H30B C305 H30C 109.5 . .
C304 C306 H30D 109.5 . .
C304 C306 H30E 109.5 . .
C304 C306 H30F 109.5 . .
H30D C306 H30E 109.5 . .
H30D C306 H30F 109.5 . .
H30E C306 H30F 109.5 . .
C304 C307 H30G 109.5 . .
C304 C307 H30H 109.5 . .
C304 C307 H30I 109.5 . .
H30G C307 H30H 109.5 . .
H30G C307 H30I 109.5 . .
H30H C307 H30I 109.5 . .
O311 C313 O312 125.3(4) . .
O311 C313 C314 118.2(4) . .
O312 C313 C314 116.5(4) . .
C313 C314 C315 110.3(4) . .
C313 C314 C316 107.7(5) . .
C313 C314 C317 109.4(5) . .
C315 C314 C316 108.8(6) . .
C315 C314 C317 111.9(6) . .
C317 C314 C316 108.6(6) . .
C314 C315 H31A 109.5 . .
C314 C315 H31B 109.5 . .
C314 C315 H31C 109.5 . .
H31A C315 H31B 109.5 . .
H31A C315 H31C 109.5 . .
H31B C315 H31C 109.5 . .
C314 C316 H31D 109.5 . .
C314 C316 H31E 109.5 . .
C314 C316 H31F 109.5 . .
H31D C316 H31E 109.5 . .
H31D C316 H31F 109.5 . .
H31E C316 H31F 109.5 . .
C314 C317 H31G 109.5 . .
C314 C317 H31H 109.5 . .
C314 C317 H31I 109.5 . .
H31G C317 H31H 109.5 . .
H31G C317 H31I 109.5 . .
H31H C317 H31I 109.5 . .
O321 C323 O322 125.3(4) . .
O321 C323 C324 116.9(4) . .
O322 C323 C324 117.7(4) . .
C325 C324 C323 105.7(5) . .
C326 C324 C323 110.3(5) . .
C326 C324 C325 110.5(6) . .
C326 C324 C327 110.2(5) . .
C327 C324 C323 110.7(4) . .
C327 C324 C325 109.4(6) . .
C324 C325 H32A 109.5 . .
C324 C325 H32B 109.5 . .
C324 C325 H32C 109.5 . .
H32A C325 H32B 109.5 . .
H32A C325 H32C 109.5 . .
H32B C325 H32C 109.5 . .
C324 C326 H32D 109.5 . .
C324 C326 H32E 109.5 . .
C324 C326 H32F 109.5 . .
H32D C326 H32E 109.5 . .
H32D C326 H32F 109.5 . .
H32E C326 H32F 109.5 . .
C324 C327 H32G 109.5 . .
C324 C327 H32H 109.5 . .
C324 C327 H32I 109.5 . .
H32G C327 H32H 109.5 . .
H32G C327 H32I 109.5 . .
H32H C327 H32I 109.5 . .
O331 C333 C334_a 111.2(7) . .
O331 C333 C494_b 118.2(6) . .
O332 C333 O331 126.3(5) . .
O332 C333 C334_a 121.9(7) . .
O332 C333 C494_b 115.3(6) . .
C335_a C334_a C333 105.8(12) . .
C335_a C334_a C336_a 112.0(14) . .
C335_a C334_a C337_a 114.2(14) . .
C336_a C334_a C333 109.5(12) . .
C336_a C334_a C337_a 108.0(13) . .
C337_a C334_a C333 107.1(11) . .
C334_a C335_a H33A_a 109.5 . .
C334_a C335_a H33B_a 109.5 . .
C334_a C335_a H33C_a 109.5 . .
H33A_a C335_a H33B_a 109.5 . .
H33A_a C335_a H33C_a 109.5 . .
H33B_a C335_a H33C_a 109.5 . .
C334_a C336_a H33D_a 109.5 . .
C334_a C336_a H33E_a 109.5 . .
C334_a C336_a H33F_a 109.5 . .
H33D_a C336_a H33E_a 109.5 . .
H33D_a C336_a H33F_a 109.5 . .
H33E_a C336_a H33F_a 109.5 . .
C334_a C337_a H33G_a 109.5 . .
C334_a C337_a H33H_a 109.5 . .
C334_a C337_a H33I_a 109.5 . .
H33G_a C337_a H33H_a 109.5 . .
H33G_a C337_a H33I_a 109.5 . .
H33H_a C337_a H33I_a 109.5 . .
O341 C343 C344 116.2(4) . .
O342 C343 O341 126.7(4) . .
O342 C343 C344 117.1(5) . .
C343 C344 C345 108.6(6) . .
C346 C344 C343 106.6(6) . .
C346 C344 C345 103.7(7) . .
C347 C344 C343 112.1(5) . .
C347 C344 C345 111.0(8) . .
C347 C344 C346 114.2(8) . .
C344 C345 H34A 109.5 . .
C344 C345 H34B 109.5 . .
C344 C345 H34C 109.5 . .
H34A C345 H34B 109.5 . .
H34A C345 H34C 109.5 . .
H34B C345 H34C 109.5 . .
C344 C346 H34D 109.5 . .
C344 C346 H34E 109.5 . .
C344 C346 H34F 109.5 . .
H34D C346 H34E 109.5 . .
H34D C346 H34F 109.5 . .
H34E C346 H34F 109.5 . .
C344 C347 H34G 109.5 . .
C344 C347 H34H 109.5 . .
C344 C347 H34I 109.5 . .
H34G C347 H34H 109.5 . .
H34G C347 H34I 109.5 . .
H34H C347 H34I 109.5 . .
O351 C353 C354 116.4(4) . .
O352 C353 O351 128.0(4) . .
O352 C353 C354 115.6(4) . .
C355 C354 C353 120.2(4) . .
C359 C354 C353 121.6(4) . .
C359 C354 C355 118.1(4) . .
C354 C355 H355 121.0 . .
C356 C355 C354 118.0(4) . .
C356 C355 H355 121.0 . .
N357 C356 C355 124.2(4) . .
N357 C356 H356 117.9 . .
C355 C356 H356 117.9 . .
N357 C358 H358 118.1 . .
N357 C358 C359 123.7(4) . .
C359 C358 H358 118.1 . .
C354 C359 H359 120.4 . .
C358 C359 C354 119.1(4) . .
C358 C359 H359 120.4 . .
C4 C405_b H40A_b 109.5 . .
C4 C405_b H40B_b 109.5 . .
C4 C405_b H40C_b 109.5 . .
H40A_b C405_b H40B_b 109.5 . .
H40A_b C405_b H40C_b 109.5 . .
H40B_b C405_b H40C_b 109.5 . .
C4 C406_b H40D_b 109.5 . .
C4 C406_b H40E_b 109.5 . .
C4 C406_b H40F_b 109.5 . .
H40D_b C406_b H40E_b 109.5 . .
H40D_b C406_b H40F_b 109.5 . .
H40E_b C406_b H40F_b 109.5 . .
C4 C407_b H40G_b 109.5 . .
C4 C407_b H40H_b 109.5 . .
C4 C407_b H40I_b 109.5 . .
H40G_b C407_b H40H_b 109.5 . .
H40G_b C407_b H40I_b 109.5 . .
H40H_b C407_b H40I_b 109.5 . .
C415_b C414_b C13 110.2(19) . .
C415_b C414_b C416_b 110.3(19) . .
C415_b C414_b C417_b 110.0(19) . .
C416_b C414_b C13 106(2) . .
C417_b C414_b C13 112(2) . .
C417_b C414_b C416_b 108.6(19) . .
C414_b C415_b H41A_b 109.5 . .
C414_b C415_b H41B_b 109.5 . .
C414_b C415_b H41C_b 109.5 . .
H41A_b C415_b H41B_b 109.5 . .
H41A_b C415_b H41C_b 109.5 . .
H41B_b C415_b H41C_b 109.5 . .
C414_b C416_b H41D_b 109.5 . .
C414_b C416_b H41E_b 109.5 . .
C414_b C416_b H41F_b 109.5 . .
H41D_b C416_b H41E_b 109.5 . .
H41D_b C416_b H41F_b 109.5 . .
H41E_b C416_b H41F_b 109.5 . .
C414_b C417_b H41G_b 109.5 . .
C414_b C417_b H41H_b 109.5 . .
C414_b C417_b H41I_b 109.5 . .
H41G_b C417_b H41H_b 109.5 . .
H41G_b C417_b H41I_b 109.5 . .
H41H_b C417_b H41I_b 109.5 . .
C425_b C424_b C23 108.4(12) . .
C425_b C424_b C426_b 116.2(14) . .
C425_b C424_b C427_b 105.5(12) . .
C426_b C424_b C23 109.9(12) . .
C426_b C424_b C427_b 108.1(13) . .
C427_b C424_b C23 108.3(11) . .
C424_b C425_b H42A_b 109.5 . .
C424_b C425_b H42B_b 109.5 . .
C424_b C425_b H42C_b 109.5 . .
H42A_b C425_b H42B_b 109.5 . .
H42A_b C425_b H42C_b 109.5 . .
H42B_b C425_b H42C_b 109.5 . .
C424_b C426_b H42D_b 109.5 . .
C424_b C426_b H42E_b 109.5 . .
C424_b C426_b H42F_b 109.5 . .
H42D_b C426_b H42E_b 109.5 . .
H42D_b C426_b H42F_b 109.5 . .
H42E_b C426_b H42F_b 109.5 . .
C424_b C427_b H42G_b 109.5 . .
C424_b C427_b H42H_b 109.5 . .
C424_b C427_b H42I_b 109.5 . .
H42G_b C427_b H42H_b 109.5 . .
H42G_b C427_b H42I_b 109.5 . .
H42H_b C427_b H42I_b 109.5 . .
C294 C435_b H43A_b 109.5 . .
C294 C435_b H43B_b 109.5 . .
C294 C435_b H43C_b 109.5 . .
H43A_b C435_b H43B_b 109.5 . .
H43A_b C435_b H43C_b 109.5 . .
H43B_b C435_b H43C_b 109.5 . .
C294 C436_b H43D_b 109.5 . .
C294 C436_b H43E_b 109.5 . .
C294 C436_b H43F_b 109.5 . .
H43D_b C436_b H43E_b 109.5 . .
H43D_b C436_b H43F_b 109.5 . .
H43E_b C436_b H43F_b 109.5 . .
C294 C437_b H43G_b 109.5 . .
C294 C437_b H43H_b 109.5 . .
C294 C437_b H43I_b 109.5 . .
H43G_b C437_b H43H_b 109.5 . .
H43G_b C437_b H43I_b 109.5 . .
H43H_b C437_b H43I_b 109.5 . .
C253 C444_b C447_b 108.4(10) . .
C445_b C444_b C253 110.7(9) . .
C445_b C444_b C447_b 107.7(10) . .
C446_b C444_b C253 109.1(10) . .
C446_b C444_b C445_b 113.1(11) . .
C446_b C444_b C447_b 107.7(10) . .
C444_b C445_b H44A_b 109.5 . .
C444_b C445_b H44B_b 109.5 . .
C444_b C445_b H44C_b 109.5 . .
H44A_b C445_b H44B_b 109.5 . .
H44A_b C445_b H44C_b 109.5 . .
H44B_b C445_b H44C_b 109.5 . .
C444_b C446_b H44D_b 109.5 . .
C444_b C446_b H44E_b 109.5 . .
C444_b C446_b H44F_b 109.5 . .
H44D_b C446_b H44E_b 109.5 . .
H44D_b C446_b H44F_b 109.5 . .
H44E_b C446_b H44F_b 109.5 . .
C444_b C447_b H44G_b 109.5 . .
C444_b C447_b H44H_b 109.5 . .
C444_b C447_b H44I_b 109.5 . .
H44G_b C447_b H44H_b 109.5 . .
H44G_b C447_b H44I_b 109.5 . .
H44H_b C447_b H44I_b 109.5 . .
C263 C454_b C456_b 102.3(8) . .
C263 C454_b C457_b 108.8(9) . .
C455_b C454_b C263 114.2(9) . .
C455_b C454_b C456_b 108.3(11) . .
C455_b C454_b C457_b 109.8(10) . .
C457_b C454_b C456_b 113.4(11) . .
C454_b C455_b H45D_b 109.5 . .
C454_b C455_b H45E_b 109.5 . .
C454_b C455_b H45F_b 109.5 . .
H45D_b C455_b H45E_b 109.5 . .
H45D_b C455_b H45F_b 109.5 . .
H45E_b C455_b H45F_b 109.5 . .
C454_b C456_b H45G_b 109.5 . .
C454_b C456_b H45H_b 109.5 . .
C454_b C456_b H45I_b 109.5 . .
H45G_b C456_b H45H_b 109.5 . .
H45G_b C456_b H45I_b 109.5 . .
H45H_b C456_b H45I_b 109.5 . .
C454_b C457_b H45J_b 109.5 . .
C454_b C457_b H45K_b 109.5 . .
C454_b C457_b H45L_b 109.5 . .
H45J_b C457_b H45K_b 109.5 . .
H45J_b C457_b H45L_b 109.5 . .
H45K_b C457_b H45L_b 109.5 . .
C465_b C464_b C213 105.2(10) . .
C466_b C464_b C213 109.5(12) . .
C466_b C464_b C465_b 111.2(14) . .
C466_b C464_b C467_b 110.9(15) . .
C467_b C464_b C213 111.1(17) . .
C467_b C464_b C465_b 108.7(13) . .
C464_b C465_b H46D_b 109.5 . .
C464_b C465_b H46E_b 109.5 . .
C464_b C465_b H46F_b 109.5 . .
H46D_b C465_b H46E_b 109.5 . .
H46D_b C465_b H46F_b 109.5 . .
H46E_b C465_b H46F_b 109.5 . .
C464_b C466_b H46G_b 109.5 . .
C464_b C466_b H46H_b 109.5 . .
C464_b C466_b H46I_b 109.5 . .
H46G_b C466_b H46H_b 109.5 . .
H46G_b C466_b H46I_b 109.5 . .
H46H_b C466_b H46I_b 109.5 . .
C464_b C467_b H46J_b 109.5 . .
C464_b C467_b H46K_b 109.5 . .
C464_b C467_b H46L_b 109.5 . .
H46J_b C467_b H46K_b 109.5 . .
H46J_b C467_b H46L_b 109.5 . .
H46K_b C467_b H46L_b 109.5 . .
C224 C475_b H47D_b 109.5 . .
C224 C475_b H47E_b 109.5 . .
C224 C475_b H47F_b 109.5 . .
H47D_b C475_b H47E_b 109.5 . .
H47D_b C475_b H47F_b 109.5 . .
H47E_b C475_b H47F_b 109.5 . .
C224 C476_b H47G_b 109.5 . .
C224 C476_b H47H_b 109.5 . .
C224 C476_b H47I_b 109.5 . .
H47G_b C476_b H47H_b 109.5 . .
H47G_b C476_b H47I_b 109.5 . .
H47H_b C476_b H47I_b 109.5 . .
C224 C477_b H47J_b 109.5 . .
C224 C477_b H47K_b 109.5 . .
C224 C477_b H47L_b 109.5 . .
H47J_b C477_b H47K_b 109.5 . .
H47J_b C477_b H47L_b 109.5 . .
H47K_b C477_b H47L_b 109.5 . .
C204 C485_b H48A_b 109.5 . .
C204 C485_b H48B_b 109.5 . .
C204 C485_b H48C_b 109.5 . .
H48A_b C485_b H48B_b 109.5 . .
H48A_b C485_b H48C_b 109.5 . .
H48B_b C485_b H48C_b 109.5 . .
C204 C486_b H48D_b 109.5 . .
C204 C486_b H48E_b 109.5 . .
C204 C486_b H48F_b 109.5 . .
H48D_b C486_b H48E_b 109.5 . .
H48D_b C486_b H48F_b 109.5 . .
H48E_b C486_b H48F_b 109.5 . .
C204 C487_b H48G_b 109.5 . .
C204 C487_b H48H_b 109.5 . .
C204 C487_b H48I_b 109.5 . .
H48G_b C487_b H48H_b 109.5 . .
H48G_b C487_b H48I_b 109.5 . .
H48H_b C487_b H48I_b 109.5 . .
C333 C494_b C495_b 112.7(10) . .
C333 C494_b C496_b 107.0(10) . .
C333 C494_b C497_b 110.5(10) . .
C496_b C494_b C495_b 109.0(11) . .
C497_b C494_b C495_b 107.4(9) . .
C497_b C494_b C496_b 110.4(12) . .
C494_b C495_b H49A_b 109.5 . .
C494_b C495_b H49B_b 109.5 . .
C494_b C495_b H49C_b 109.5 . .
H49A_b C495_b H49B_b 109.5 . .
H49A_b C495_b H49C_b 109.5 . .
H49B_b C495_b H49C_b 109.5 . .
C494_b C496_b H49D_b 109.5 . .
C494_b C496_b H49E_b 109.5 . .
C494_b C496_b H49F_b 109.5 . .
H49D_b C496_b H49E_b 109.5 . .
H49D_b C496_b H49F_b 109.5 . .
H49E_b C496_b H49F_b 109.5 . .
C494_b C497_b H49G_b 109.5 . .
C494_b C497_b H49H_b 109.5 . .
C494_b C497_b H49I_b 109.5 . .
H49G_b C497_b H49H_b 109.5 . .
H49G_b C497_b H49I_b 109.5 . .
H49H_b C497_b H49I_b 109.5 . .
N514_b C515_b S516_b 176.4(16) . .
N517 C518 S519 178.7(8) . .
N6_a C575_a S401_a 175(3) . .
H51A N510 H51B 106.1 . .
C509 N510 H51A 105.5 . .
C509 N510 H51B 105.5 . .
C511 N510 H51A 105.5 . .
C511 N510 H51B 105.5 . .
C511 N510 C509 127.1(5) . .
H50A C507 H50B 109.5 . .
H50A C507 H50C 109.5 . .
H50B C507 H50C 109.5 . .
C508 C507 H50A 109.5 . .
C508 C507 H50B 109.5 . .
C508 C507 H50C 109.5 . .
C507 C508 H50D 105.8 . .
C507 C508 H50E 105.8 . .
H50D C508 H50E 106.2 . .
C509 C508 C507 125.9(7) . .
C509 C508 H50D 105.8 . .
C509 C508 H50E 105.8 . .
N510 C509 H50F 106.4 . .
N510 C509 H50G 106.4 . .
C508 C509 N510 123.5(6) . .
C508 C509 H50F 106.4 . .
C508 C509 H50G 106.4 . .
H50F C509 H50G 106.5 . .
N510 C511 H51C 106.4 . .
N510 C511 H51D 106.4 . .
H51C C511 H51D 106.5 . .
C512 C511 N510 123.6(6) . .
C512 C511 H51C 106.4 . .
C512 C511 H51D 106.4 . .
C511 C512 H51E 106.6 . .
C511 C512 H51F 106.6 . .
C511 C512 C513 122.8(8) . .
H51E C512 H51F 106.6 . .
C513 C512 H51E 106.6 . .
C513 C512 H51F 106.6 . .
C512 C513 H51G 109.5 . .
C512 C513 H51H 109.5 . .
C512 C513 H51I 109.5 . .
H51G C513 H51H 109.5 . .
H51G C513 H51I 109.5 . .
H51H C513 H51I 109.5 . .
H50H N503 H50I 106.3 . .
C502 N503 H50H 106.1 . .
C502 N503 H50I 106.1 . .
C504 N503 H50H 106.1 . .
C504 N503 H50I 106.1 . .
C504 N503 C502 124.8(5) . .
H50J C500 H50K 109.5 . .
H50J C500 H50L 109.5 . .
H50K C500 H50L 109.5 . .
C501 C500 H50J 109.5 . .
C501 C500 H50K 109.5 . .
C501 C500 H50L 109.5 . .
C500 C501 H50M 108.0 . .
C500 C501 H50N 108.0 . .
H50M C501 H50N 107.3 . .
C502 C501 C500 117.1(8) . .
C502 C501 H50M 108.0 . .
C502 C501 H50N 108.0 . .
N503 C502 H50O 107.2 . .
N503 C502 H50P 107.2 . .
C501 C502 N503 120.3(6) . .
C501 C502 H50O 107.2 . .
C501 C502 H50P 107.2 . .
H50O C502 H50P 106.9 . .
N503 C504 H50Q 107.3 . .
N503 C504 H50R 107.3 . .
H50Q C504 H50R 106.9 . .
C505 C504 N503 120.1(6) . .
C505 C504 H50Q 107.3 . .
C505 C504 H50R 107.3 . .
C504 C505 H50S 107.6 . .
C504 C505 H50T 107.6 . .
C504 C505 C506 118.8(7) . .
H50S C505 H50T 107.0 . .
C506 C505 H50S 107.6 . .
C506 C505 H50T 107.6 . .
C505 C506 H50U 109.5 . .
C505 C506 H50V 109.5 . .
C505 C506 H50W 109.5 . .
H50U C506 H50V 109.5 . .
H50U C506 H50W 109.5 . .
H50V C506 H50W 109.5 . .
H52A C524 H52B 109.5 . .
H52A C524 H52C 109.5 . .
H52B C524 H52C 109.5 . .
C525 C524 H52A 109.5 . .
C525 C524 H52B 109.5 . .
C525 C524 H52C 109.5 . .
O527 C525 C524 118.6(14) . .
O527 C525 C526 124.7(14) . .
C524 C525 C526 116.6(11) . .
C525 C526 H52D 109.5 . .
C525 C526 H52E 109.5 . .
C525 C526 H52F 109.5 . .
H52D C526 H52E 109.5 . .
H52D C526 H52F 109.5 . .
H52E C526 H52F 109.5 . .
F10 Ni29_b F9 82.4(4) . .
F10 Ni29_b O342 88.4(6) . .
O202 Ni29_b F9 88.5(4) . .
O202 Ni29_b F10 170.7(6) . .
O202 Ni29_b O342 89.1(5) . .
O202 Ni29_b O351 96.2(6) . .
O332 Ni29_b F9 178.0(7) . .
O332 Ni29_b F10 96.7(5) . .
O332 Ni29_b O202 92.4(6) . .
O332 Ni29_b O342 95.9(5) . .
O332 Ni29_b O351 91.1(5) . .
O342 Ni29_b F9 85.9(5) . .
O351 Ni29_b F9 87.0(4) . .
O351 Ni29_b F10 85.3(5) . .
O351 Ni29_b O342 171.1(7) . .
F9 Cr40_a F16 89.8(7) . .
F9 Cr40_a O201 94.0(8) . .
F9 Cr40_a O212 178.6(10) . .
F9 Cr40_a O222 90.5(7) . .
F9 Cr40_a O352 91.9(7) . .
F16 Cr40_a O201 175.6(10) . .
F16 Cr40_a O212 91.5(7) . .
F16 Cr40_a O222 90.5(8) . .
F16 Cr40_a O352 88.3(6) . .
O201 Cr40_a O212 84.7(6) . .
O201 Cr40_a O222 87.3(6) . .
O222 Cr40_a O212 89.0(7) . .
O352 Cr40_a O201 93.8(8) . .
O352 Cr40_a O212 88.6(7) . .
O352 Cr40_a O222 177.3(10) . .
F1 Cr1A_b F2 88.2(7) . .
F1 Cr1A_b O1 95.7(8) . .
F1 Cr1A_b O131 177.7(9) . .
F1 Cr1A_b O141 90.7(7) . .
F1 Cr1A_b O152 90.5(8) . .
F2 Cr1A_b O1 176.0(11) . .
F2 Cr1A_b O131 90.0(8) . .
F2 Cr1A_b O141 91.0(6) . .
F2 Cr1A_b O152 88.1(6) . .
O1 Cr1A_b O131 86.1(6) . .
O1 Cr1A_b O141 88.1(6) . .
O1 Cr1A_b O152 92.7(6) . .
O141 Cr1A_b O131 90.8(7) . .
O152 Cr1A_b O131 88.0(7) . .
O152 Cr1A_b O141 178.5(11) . .
F1 Ni7A_b F8 88.5(5) . .
F1 Ni7A_b O2 97.9(6) . .
F1 Ni7A_b O12 175.2(8) . .
F1 Ni7A_b O22 93.0(6) . .
F1 Ni7A_b O151 92.5(6) . .
F8 Ni7A_b O12 86.9(5) . .
O2 Ni7A_b F8 173.6(7) . .
O2 Ni7A_b O12 86.7(5) . .
O2 Ni7A_b O22 91.2(6) . .
O2 Ni7A_b O151 95.3(7) . .
O22 Ni7A_b F8 88.4(6) . .
O22 Ni7A_b O12 88.3(6) . .
O22 Ni7A_b O151 170.8(8) . .
O151 Ni7A_b F8 84.5(5) . .
O151 Ni7A_b O12 85.6(5) . .

loop_
_geom_bond_atom_site_label_1
_geom_bond_atom_site_label_2
_geom_bond_distance
_geom_bond_site_symmetry_2
Co0H N6_a 2.04(2) .
Co0H N158 2.097(4) .
Co0H N166 2.138(5) .
Co0H N168 2.133(5) .
Co0H N357 2.225(3) .
Co0H N514_b 2.114(10) .
Co0H N517 2.024(5) .
Ni1_a F1 1.975(19) .
Ni1_a F2 2.002(15) .
Ni1_a O1 1.937(15) .
Ni1_a O131 1.94(2) .
Ni1_a O141 1.996(17) .
Ni1_a O152 1.990(17) .
Ni2_b F9 2.001(16) .
Ni2_b F16 2.035(17) .
Ni2_b O201 1.907(18) .
Ni2_b O212 1.935(16) .
Ni2_b O222 1.974(18) .
Ni2_b O352 2.015(17) .
Cr1 F2 1.917(2) .
Cr1 F3 1.928(2) .
Cr1 O111 1.966(3) .
Cr1 O121 1.970(3) .
Cr1 O132 1.939(3) .
Cr1 O142 1.947(3) .
Cr2 F3 1.919(2) .
Cr2 F4 1.929(3) .
Cr2 O91 1.955(3) .
Cr2 O101 1.972(3) .
Cr2 O112 1.948(3) .
Cr2 O122 1.958(3) .
Cr3 F4 1.928(2) .
Cr3 F5 1.910(2) .
Cr3 O71 1.949(3) .
Cr3 O81 1.951(3) .
Cr3 O92 1.960(3) .
Cr3 O102 1.966(3) .
Cr4 F5 1.922(2) .
Cr4 F6 1.910(2) .
Cr4 O51 1.953(3) .
Cr4 O61 1.953(3) .
Cr4 O72 1.950(3) .
Cr4 O82 1.961(3) .
Cr5 F6 1.932(2) .
Cr5 F7 1.909(2) .
Cr5 O31 1.939(3) .
Cr5 O41 1.947(3) .
Cr5 O52 1.962(3) .
Cr5 O62 1.960(3) .
Cr6 F7 1.942(2) .
Cr6 F8 1.896(3) .
Cr6 O11 1.950(3) .
Cr6 O21 1.940(3) .
Cr6 O32 1.976(4) .
Cr6 O42 1.984(3) .
Cr7_a F1 2.076(12) .
Cr7_a F8 1.935(14) .
Cr7_a O2 2.038(14) .
Cr7_a O12 1.887(12) .
Cr7_a O22 2.007(15) .
Cr7_a O151 2.010(16) .
Cr8_a F9 1.839(10) .
Cr8_a F10 2.015(13) .
Cr8_a O202 1.963(14) .
Cr8_a O332 2.136(10) .
Cr8_a O342 1.992(13) .
Cr8_a O351 2.040(13) .
Cr9 F10 1.898(2) .
Cr9 F11 1.946(3) .
Cr9 O312 1.974(3) .
Cr9 O322 1.977(3) .
Cr9 O331 1.946(4) .
Cr9 O341 1.951(3) .
Cr10 F11 1.912(2) .
Cr10 F12 1.926(2) .
Cr10 O292 1.956(3) .
Cr10 O302 1.956(3) .
Cr10 O311 1.943(3) .
Cr10 O321 1.960(3) .
Cr11 F12 1.915(3) .
Cr11 F13 1.918(2) .
Cr11 O272 1.941(3) .
Cr11 O282 1.961(3) .
Cr11 O291 1.948(3) .
Cr11 O301 1.955(3) .
Cr12 F13 1.922(2) .
Cr12 F14 1.926(3) .
Cr12 O252 1.954(3) .
Cr12 O262 1.947(3) .
Cr12 O271 1.928(3) .
Cr12 O281 1.953(3) .
Cr13 F14 1.918(2) .
Cr13 F15 1.930(2) .
Cr13 O232 1.959(4) .
Cr13 O242 1.936(3) .
Cr13 O251 1.963(4) .
Cr13 O261 1.950(3) .
Cr14 F15 1.932(2) .
Cr14 F16 1.901(3) .
Cr14 O211 1.937(3) .
Cr14 O221 1.950(3) .
Cr14 O231 1.971(3) .
Cr14 O241 1.969(4) .
S401_a C575_a 1.61(2) .
S516_b C515_b 1.639(10) .
S519 C518 1.611(7) .
F1 Cr1A_b 1.903(19) .
F1 Ni7A_b 1.863(12) .
F2 Cr1A_b 1.962(15) .
F8 Ni7A_b 2.049(14) .
F9 Ni29_b 2.107(10) .
F9 Cr40_a 1.901(16) .
F10 Ni29_b 2.005(14) .
F16 Cr40_a 1.930(18) .
O1 C3 1.269(6) .
O1 Cr1A_b 1.980(15) .
O2 C3 1.236(6) .
O2 Ni7A_b 1.925(14) .
O11 C13 1.252(6) .
O12 C13 1.224(6) .
O12 Ni7A_b 2.103(12) .
O21 C23 1.265(6) .
O22 C23 1.238(6) .
O22 Ni7A_b 1.990(16) .
O31 C33 1.266(6) .
O32 C33 1.252(6) .
O41 C43 1.265(5) .
O42 C43 1.252(5) .
O51 C53 1.259(5) .
O52 C53 1.260(5) .
O61 C63 1.249(5) .
O62 C63 1.253(5) .
O71 C73 1.246(6) .
O72 C73 1.261(5) .
O81 C83 1.264(6) .
O82 C83 1.257(6) .
O91 C93 1.252(6) .
O92 C93 1.249(6) .
O101 C103 1.255(6) .
O102 C103 1.236(6) .
O111 C113 1.254(5) .
O112 C113 1.256(5) .
O121 C123 1.248(5) .
O122 C123 1.272(6) .
O131 C133 1.249(6) .
O131 Cr1A_b 2.01(2) .
O132 C133 1.275(6) .
O141 C143 1.252(5) .
O141 Cr1A_b 1.996(17) .
O142 C143 1.260(5) .
O151 C153 1.254(6) .
O151 Ni7A_b 2.033(15) .
O152 C153 1.266(6) .
O152 Cr1A_b 1.987(17) .
O201 C203 1.247(6) .
O201 Cr40_a 2.014(18) .
O202 C203 1.257(6) .
O202 Ni29_b 1.980(14) .
O211 C213 1.259(7) .
O212 C213 1.242(7) .
O212 Cr40_a 2.032(16) .
O221 C223 1.272(6) .
O222 C223 1.234(6) .
O222 Cr40_a 2.024(17) .
O231 C233 1.269(6) .
O232 C233 1.249(6) .
O241 C243 1.255(6) .
O242 C243 1.260(6) .
O251 C253 1.269(6) .
O252 C253 1.253(6) .
O261 C263 1.244(6) .
O262 C263 1.269(6) .
O271 C273 1.249(6) .
O272 C273 1.267(6) .
O281 C283 1.251(6) .
O282 C283 1.257(5) .
O291 C293 1.266(5) .
O292 C293 1.240(6) .
O301 C303 1.260(6) .
O302 C303 1.265(6) .
O311 C313 1.248(6) .
O312 C313 1.264(6) .
O321 C323 1.257(6) .
O322 C323 1.265(5) .
O331 C333 1.262(6) .
O332 C333 1.234(7) .
O332 Ni29_b 1.865(10) .
O341 C343 1.267(6) .
O342 C343 1.246(6) .
O342 Ni29_b 2.032(13) .
O351 C353 1.248(5) .
O351 Ni29_b 1.994(13) .
O352 C353 1.246(5) .
O352 Cr40_a 1.958(17) .
N6_a C575_a 1.20(3) .
N158 C156 1.335(6) .
N158 C159 1.330(6) .
N166 C161 1.366(6) .
N166 C165 1.325(7) .
N168 C167 1.364(6) .
N168 C169 1.342(7) .
N357 C356 1.331(6) .
N357 C358 1.337(6) .
N514_b C515_b 1.109(14) .
N517 C518 1.140(8) .
C3 C4 1.517(5) .
C4 C5_a 1.532(10) .
C4 C6_a 1.504(10) .
C4 C7_a 1.517(10) .
C4 C405_b 1.468(12) .
C4 C406_b 1.546(12) .
C4 C407_b 1.532(12) .
C5_a H5A_a 0.9800 .
C5_a H5B_a 0.9800 .
C5_a H5C_a 0.9800 .
C6_a H6A_a 0.9800 .
C6_a H6B_a 0.9800 .
C6_a H6C_a 0.9800 .
C7_a H7A_a 0.9800 .
C7_a H7B_a 0.9800 .
C7_a H7C_a 0.9800 .
C13 C14_a 1.533(16) .
C13 C414_b 1.54(4) .
C14_a C15_a 1.514(11) .
C14_a C16_a 1.530(12) .
C14_a C17_a 1.506(11) .
C15_a H15A_a 0.9800 .
C15_a H15B_a 0.9800 .
C15_a H15C_a 0.9800 .
C16_a H16A_a 0.9800 .
C16_a H16B_a 0.9800 .
C16_a H16C_a 0.9800 .
C17_a H17A_a 0.9800 .
C17_a H17B_a 0.9800 .
C17_a H17C_a 0.9800 .
C23 C24_a 1.52(2) .
C23 C424_b 1.54(2) .
C24_a C25_a 1.516(13) .
C24_a C26_a 1.530(12) .
C24_a C27_a 1.507(13) .
C25_a H25A_a 0.9800 .
C25_a H25B_a 0.9800 .
C25_a H25C_a 0.9800 .
C26_a H26A_a 0.9800 .
C26_a H26B_a 0.9800 .
C26_a H26C_a 0.9800 .
C27_a H27A_a 0.9800 .
C27_a H27B_a 0.9800 .
C27_a H27C_a 0.9800 .
C33 C34 1.512(7) .
C34 C35 1.496(10) .
C34 C36 1.491(8) .
C34 C37 1.518(8) .
C35 H35A 0.9800 .
C35 H35B 0.9800 .
C35 H35C 0.9800 .
C36 H36A 0.9800 .
C36 H36B 0.9800 .
C36 H36C 0.9800 .
C37 H37A 0.9800 .
C37 H37B 0.9800 .
C37 H37C 0.9800 .
C43 C44 1.512(6) .
C44 C45 1.522(8) .
C44 C46 1.545(8) .
C44 C47 1.509(7) .
C45 H45A 0.9800 .
C45 H45B 0.9800 .
C45 H45C 0.9800 .
C46 H46A 0.9800 .
C46 H46B 0.9800 .
C46 H46C 0.9800 .
C47 H47A 0.9800 .
C47 H47B 0.9800 .
C47 H47C 0.9800 .
C53 C54 1.524(5) .
C54 C55 1.514(7) .
C54 C56 1.525(7) .
C54 C57 1.501(7) .
C55 H55A 0.9800 .
C55 H55B 0.9800 .
C55 H55C 0.9800 .
C56 H56A 0.9800 .
C56 H56B 0.9800 .
C56 H56C 0.9800 .
C57 H57A 0.9800 .
C57 H57B 0.9800 .
C57 H57C 0.9800 .
C63 C64 1.522(6) .
C64 C65 1.475(9) .
C64 C66 1.522(8) .
C64 C67 1.517(8) .
C65 H65A 0.9800 .
C65 H65B 0.9800 .
C65 H65C 0.9800 .
C66 H66A 0.9800 .
C66 H66B 0.9800 .
C66 H66C 0.9800 .
C67 H67A 0.9800 .
C67 H67B 0.9800 .
C67 H67C 0.9800 .
C73 C74 1.535(5) .
C74 C75 1.512(8) .
C74 C76 1.525(7) .
C74 C77 1.513(7) .
C75 H75A 0.9800 .
C75 H75B 0.9800 .
C75 H75C 0.9800 .
C76 H76A 0.9800 .
C76 H76B 0.9800 .
C76 H76C 0.9800 .
C77 H77A 0.9800 .
C77 H77B 0.9800 .
C77 H77C 0.9800 .
C83 C84 1.520(6) .
C84 C85 1.528(7) .
C84 C86 1.512(8) .
C84 C87 1.502(7) .
C85 H85A 0.9800 .
C85 H85B 0.9800 .
C85 H85C 0.9800 .
C86 H86A 0.9800 .
C86 H86B 0.9800 .
C86 H86C 0.9800 .
C87 H87A 0.9800 .
C87 H87B 0.9800 .
C87 H87C 0.9800 .
C93 C94 1.522(6) .
C94 C95 1.491(8) .
C94 C96 1.539(9) .
C94 C97 1.516(7) .
C95 H95A 0.9800 .
C95 H95B 0.9800 .
C95 H95C 0.9800 .
C96 H96A 0.9800 .
C96 H96B 0.9800 .
C96 H96C 0.9800 .
C97 H97A 0.9800 .
C97 H97B 0.9800 .
C97 H97C 0.9800 .
C103 C104 1.525(6) .
C104 C105 1.481(9) .
C104 C106 1.559(9) .
C104 C107 1.506(8) .
C105 H10A 0.9800 .
C105 H10B 0.9800 .
C105 H10C 0.9800 .
C106 H10D 0.9800 .
C106 H10E 0.9800 .
C106 H10F 0.9800 .
C107 H10G 0.9800 .
C107 H10H 0.9800 .
C107 H10I 0.9800 .
C113 C114 1.510(6) .
C114 C115 1.473(7) .
C114 C116 1.530(9) .
C114 C117 1.503(8) .
C115 H11A 0.9800 .
C115 H11B 0.9800 .
C115 H11C 0.9800 .
C116 H11D 0.9800 .
C116 H11E 0.9800 .
C116 H11F 0.9800 .
C117 H11G 0.9800 .
C117 H11H 0.9800 .
C117 H11I 0.9800 .
C123 C124 1.526(6) .
C124 C125 1.554(8) .
C124 C126 1.497(8) .
C124 C127 1.453(8) .
C125 H12A 0.9800 .
C125 H12B 0.9800 .
C125 H12C 0.9800 .
C126 H12D 0.9800 .
C126 H12E 0.9800 .
C126 H12F 0.9800 .
C127 H12G 0.9800 .
C127 H12H 0.9800 .
C127 H12I 0.9800 .
C133 C134 1.526(6) .
C134 C135 1.537(8) .
C134 C136 1.485(8) .
C134 C137 1.468(9) .
C135 H13A 0.9800 .
C135 H13B 0.9800 .
C135 H13C 0.9800 .
C136 H13D 0.9800 .
C136 H13E 0.9800 .
C136 H13F 0.9800 .
C137 H13G 0.9800 .
C137 H13H 0.9800 .
C137 H13I 0.9800 .
C143 C144 1.524(5) .
C144 C145 1.527(7) .
C144 C146 1.522(7) .
C144 C147 1.525(6) .
C145 H14A 0.9800 .
C145 H14B 0.9800 .
C145 H14C 0.9800 .
C146 H14D 0.9800 .
C146 H14E 0.9800 .
C146 H14F 0.9800 .
C147 H14G 0.9800 .
C147 H14H 0.9800 .
C147 H14I 0.9800 .
C153 C154 1.511(6) .
C154 C155 1.393(7) .
C154 C160 1.377(7) .
C155 H155 0.9500 .
C155 C156 1.396(6) .
C156 C161 1.478(7) .
C159 C160 1.405(6) .
C159 C167 1.488(7) .
C160 H160 0.9500 .
C161 C162 1.371(8) .
C162 H162 0.9500 .
C162 C163 1.383(8) .
C163 H163 0.9500 .
C163 C164 1.399(10) .
C164 H164 0.9500 .
C164 C165 1.347(10) .
C165 H165 0.9500 .
C167 C172 1.367(8) .
C169 H169 0.9500 .
C169 C170 1.366(10) .
C170 H170 0.9500 .
C170 C171 1.379(10) .
C171 H171 0.9500 .
C171 C172 1.397(8) .
C172 H172 0.9500 .
C203 C204 1.525(6) .
C204 C205_a 1.576(13) .
C204 C206_a 1.489(14) .
C204 C207_a 1.485(13) .
C204 C485_b 1.452(18) .
C204 C486_b 1.594(19) .
C204 C487_b 1.478(18) .
C205_a H20A_a 0.9800 .
C205_a H20B_a 0.9800 .
C205_a H20C_a 0.9800 .
C206_a H20D_a 0.9800 .
C206_a H20E_a 0.9800 .
C206_a H20F_a 0.9800 .
C207_a H20G_a 0.9800 .
C207_a H20H_a 0.9800 .
C207_a H20I_a 0.9800 .
C213 C214_a 1.507(19) .
C213 C464_b 1.553(16) .
C214_a C215_a 1.521(13) .
C214_a C216_a 1.521(13) .
C214_a C217_a 1.512(13) .
C215_a H21A_a 0.9800 .
C215_a H21B_a 0.9800 .
C215_a H21C_a 0.9800 .
C216_a H21D_a 0.9800 .
C216_a H21E_a 0.9800 .
C216_a H21F_a 0.9800 .
C217_a H21G_a 0.9800 .
C217_a H21H_a 0.9800 .
C217_a H21I_a 0.9800 .
C223 C224 1.542(7) .
C224 C225_a 1.39(3) .
C224 C226_a 1.43(4) .
C224 C227_a 1.78(2) .
C224 C475_b 1.606(18) .
C224 C476_b 1.530(14) .
C224 C477_b 1.441(14) .
C225_a H22A_a 0.9800 .
C225_a H22B_a 0.9800 .
C225_a H22C_a 0.9800 .
C226_a H22D_a 0.9800 .
C226_a H22E_a 0.9800 .
C226_a H22F_a 0.9800 .
C227_a H22G_a 0.9800 .
C227_a H22H_a 0.9800 .
C227_a H22I_a 0.9800 .
C233 C234 1.512(6) .
C234 C235 1.482(7) .
C234 C236 1.513(8) .
C234 C237 1.521(8) .
C235 H23A 0.9800 .
C235 H23B 0.9800 .
C235 H23C 0.9800 .
C236 H23D 0.9800 .
C236 H23E 0.9800 .
C236 H23F 0.9800 .
C237 H23G 0.9800 .
C237 H23H 0.9800 .
C237 H23I 0.9800 .
C243 C244 1.520(6) .
C244 C245 1.517(7) .
C244 C246 1.537(7) .
C244 C247 1.501(8) .
C245 H24A 0.9800 .
C245 H24B 0.9800 .
C245 H24C 0.9800 .
C246 H24D 0.9800 .
C246 H24E 0.9800 .
C246 H24F 0.9800 .
C247 H24G 0.9800 .
C247 H24H 0.9800 .
C247 H24I 0.9800 .
C253 C254_a 1.51(2) .
C253 C444_b 1.524(16) .
C254_a C255_a 1.498(13) .
C254_a C256_a 1.529(13) .
C254_a C257_a 1.530(13) .
C255_a H25D_a 0.9800 .
C255_a H25E_a 0.9800 .
C255_a H25F_a 0.9800 .
C256_a H25G_a 0.9800 .
C256_a H25H_a 0.9800 .
C256_a H25I_a 0.9800 .
C257_a H25J_a 0.9800 .
C257_a H25K_a 0.9800 .
C257_a H25L_a 0.9800 .
C263 C264_a 1.53(2) .
C263 C454_b 1.516(15) .
C264_a C265_a 1.523(13) .
C264_a C266_a 1.516(13) .
C264_a C267_a 1.506(13) .
C265_a H26D_a 0.9800 .
C265_a H26E_a 0.9800 .
C265_a H26F_a 0.9800 .
C266_a H26G_a 0.9800 .
C266_a H26H_a 0.9800 .
C266_a H26I_a 0.9800 .
C267_a H26J_a 0.9800 .
C267_a H26K_a 0.9800 .
C267_a H26L_a 0.9800 .
C273 C274 1.520(7) .
C274 C275 1.528(8) .
C274 C276 1.475(8) .
C274 C277 1.488(8) .
C275 H27D 0.9800 .
C275 H27E 0.9800 .
C275 H27F 0.9800 .
C276 H27G 0.9800 .
C276 H27H 0.9800 .
C276 H27I 0.9800 .
C277 H27J 0.9800 .
C277 H27K 0.9800 .
C277 H27L 0.9800 .
C283 C284 1.519(6) .
C284 C285 1.517(8) .
C284 C286 1.531(8) .
C284 C287 1.512(8) .
C285 H28A 0.9800 .
C285 H28B 0.9800 .
C285 H28C 0.9800 .
C286 H28D 0.9800 .
C286 H28E 0.9800 .
C286 H28F 0.9800 .
C287 H28G 0.9800 .
C287 H28H 0.9800 .
C287 H28I 0.9800 .
C293 C294 1.532(6) .
C294 C295_a 1.578(14) .
C294 C296_a 1.530(12) .
C294 C297_a 1.463(12) .
C294 C435_b 1.58(2) .
C294 C436_b 1.477(18) .
C294 C437_b 1.501(17) .
C295_a H29A_a 0.9800 .
C295_a H29B_a 0.9800 .
C295_a H29C_a 0.9800 .
C296_a H29D_a 0.9800 .
C296_a H29E_a 0.9800 .
C296_a H29F_a 0.9800 .
C297_a H29G_a 0.9800 .
C297_a H29H_a 0.9800 .
C297_a H29I_a 0.9800 .
C303 C304 1.515(6) .
C304 C305 1.512(8) .
C304 C306 1.504(8) .
C304 C307 1.508(8) .
C305 H30A 0.9800 .
C305 H30B 0.9800 .
C305 H30C 0.9800 .
C306 H30D 0.9800 .
C306 H30E 0.9800 .
C306 H30F 0.9800 .
C307 H30G 0.9800 .
C307 H30H 0.9800 .
C307 H30I 0.9800 .
C313 C314 1.511(6) .
C314 C315 1.520(7) .
C314 C316 1.525(8) .
C314 C317 1.525(8) .
C315 H31A 0.9800 .
C315 H31B 0.9800 .
C315 H31C 0.9800 .
C316 H31D 0.9800 .
C316 H31E 0.9800 .
C316 H31F 0.9800 .
C317 H31G 0.9800 .
C317 H31H 0.9800 .
C317 H31I 0.9800 .
C323 C324 1.526(6) .
C324 C325 1.523(8) .
C324 C326 1.510(8) .
C324 C327 1.519(7) .
C325 H32A 0.9800 .
C325 H32B 0.9800 .
C325 H32C 0.9800 .
C326 H32D 0.9800 .
C326 H32E 0.9800 .
C326 H32F 0.9800 .
C327 H32G 0.9800 .
C327 H32H 0.9800 .
C327 H32I 0.9800 .
C333 C334_a 1.647(18) .
C333 C494_b 1.452(15) .
C334_a C335_a 1.499(12) .
C334_a C336_a 1.515(13) .
C334_a C337_a 1.521(12) .
C335_a H33A_a 0.9800 .
C335_a H33B_a 0.9800 .
C335_a H33C_a 0.9800 .
C336_a H33D_a 0.9800 .
C336_a H33E_a 0.9800 .
C336_a H33F_a 0.9800 .
C337_a H33G_a 0.9800 .
C337_a H33H_a 0.9800 .
C337_a H33I_a 0.9800 .
C343 C344 1.522(6) .
C344 C345 1.528(9) .
C344 C346 1.513(9) .
C344 C347 1.467(9) .
C345 H34A 0.9800 .
C345 H34B 0.9800 .
C345 H34C 0.9800 .
C346 H34D 0.9800 .
C346 H34E 0.9800 .
C346 H34F 0.9800 .
C347 H34G 0.9800 .
C347 H34H 0.9800 .
C347 H34I 0.9800 .
C353 C354 1.507(6) .
C354 C355 1.404(6) .
C354 C359 1.377(6) .
C355 H355 0.9500 .
C355 C356 1.379(6) .
C356 H356 0.9500 .
C358 H358 0.9500 .
C358 C359 1.374(6) .
C359 H359 0.9500 .
C405_b H40A_b 0.9800 .
C405_b H40B_b 0.9800 .
C405_b H40C_b 0.9800 .
C406_b H40D_b 0.9800 .
C406_b H40E_b 0.9800 .
C406_b H40F_b 0.9800 .
C407_b H40G_b 0.9800 .
C407_b H40H_b 0.9800 .
C407_b H40I_b 0.9800 .
C414_b C415_b 1.509(14) .
C414_b C416_b 1.520(14) .
C414_b C417_b 1.518(14) .
C415_b H41A_b 0.9800 .
C415_b H41B_b 0.9800 .
C415_b H41C_b 0.9800 .
C416_b H41D_b 0.9800 .
C416_b H41E_b 0.9800 .
C416_b H41F_b 0.9800 .
C417_b H41G_b 0.9800 .
C417_b H41H_b 0.9800 .
C417_b H41I_b 0.9800 .
C424_b C425_b 1.512(12) .
C424_b C426_b 1.514(12) .
C424_b C427_b 1.522(12) .
C425_b H42A_b 0.9800 .
C425_b H42B_b 0.9800 .
C425_b H42C_b 0.9800 .
C426_b H42D_b 0.9800 .
C426_b H42E_b 0.9800 .
C426_b H42F_b 0.9800 .
C427_b H42G_b 0.9800 .
C427_b H42H_b 0.9800 .
C427_b H42I_b 0.9800 .
C435_b H43A_b 0.9800 .
C435_b H43B_b 0.9800 .
C435_b H43C_b 0.9800 .
C436_b H43D_b 0.9800 .
C436_b H43E_b 0.9800 .
C436_b H43F_b 0.9800 .
C437_b H43G_b 0.9800 .
C437_b H43H_b 0.9800 .
C437_b H43I_b 0.9800 .
C444_b C445_b 1.514(11) .
C444_b C446_b 1.501(11) .
C444_b C447_b 1.526(11) .
C445_b H44A_b 0.9800 .
C445_b H44B_b 0.9800 .
C445_b H44C_b 0.9800 .
C446_b H44D_b 0.9800 .
C446_b H44E_b 0.9800 .
C446_b H44F_b 0.9800 .
C447_b H44G_b 0.9800 .
C447_b H44H_b 0.9800 .
C447_b H44I_b 0.9800 .
C454_b C455_b 1.506(11) .
C454_b C456_b 1.518(11) .
C454_b C457_b 1.518(10) .
C455_b H45D_b 0.9800 .
C455_b H45E_b 0.9800 .
C455_b H45F_b 0.9800 .
C456_b H45G_b 0.9800 .
C456_b H45H_b 0.9800 .
C456_b H45I_b 0.9800 .
C457_b H45J_b 0.9800 .
C457_b H45K_b 0.9800 .
C457_b H45L_b 0.9800 .
C464_b C465_b 1.523(12) .
C464_b C466_b 1.507(12) .
C464_b C467_b 1.511(13) .
C465_b H46D_b 0.9800 .
C465_b H46E_b 0.9800 .
C465_b H46F_b 0.9800 .
C466_b H46G_b 0.9800 .
C466_b H46H_b 0.9800 .
C466_b H46I_b 0.9800 .
C467_b H46J_b 0.9800 .
C467_b H46K_b 0.9800 .
C467_b H46L_b 0.9800 .
C475_b H47D_b 0.9800 .
C475_b H47E_b 0.9800 .
C475_b H47F_b 0.9800 .
C476_b H47G_b 0.9800 .
C476_b H47H_b 0.9800 .
C476_b H47I_b 0.9800 .
C477_b H47J_b 0.9800 .
C477_b H47K_b 0.9800 .
C477_b H47L_b 0.9800 .
C485_b H48A_b 0.9800 .
C485_b H48B_b 0.9800 .
C485_b H48C_b 0.9800 .
C486_b H48D_b 0.9800 .
C486_b H48E_b 0.9800 .
C486_b H48F_b 0.9800 .
C487_b H48G_b 0.9800 .
C487_b H48H_b 0.9800 .
C487_b H48I_b 0.9800 .
C494_b C495_b 1.534(11) .
C494_b C496_b 1.522(12) .
C494_b C497_b 1.519(12) .
C495_b H49A_b 0.9800 .
C495_b H49B_b 0.9800 .
C495_b H49C_b 0.9800 .
C496_b H49D_b 0.9800 .
C496_b H49E_b 0.9800 .
C496_b H49F_b 0.9800 .
C497_b H49G_b 0.9800 .
C497_b H49H_b 0.9800 .
C497_b H49I_b 0.9800 .
N510 H51A 0.9100 .
N510 H51B 0.9100 .
N510 C509 1.422(8) .
N510 C511 1.407(8) .
C507 H50A 0.9800 .
C507 H50B 0.9800 .
C507 H50C 0.9800 .
C507 C508 1.438(10) .
C508 H50D 0.9900 .
C508 H50E 0.9900 .
C508 C509 1.367(10) .
C509 H50F 0.9900 .
C509 H50G 0.9900 .
C511 H51C 0.9900 .
C511 H51D 0.9900 .
C511 C512 1.387(10) .
C512 H51E 0.9900 .
C512 H51F 0.9900 .
C512 C513 1.406(11) .
C513 H51G 0.9800 .
C513 H51H 0.9800 .
C513 H51I 0.9800 .
N503 H50H 0.9100 .
N503 H50I 0.9100 .
N503 C502 1.427(8) .
N503 C504 1.426(9) .
C500 H50J 0.9800 .
C500 H50K 0.9800 .
C500 H50L 0.9800 .
C500 C501 1.450(11) .
C501 H50M 0.9900 .
C501 H50N 0.9900 .
C501 C502 1.423(11) .
C502 H50O 0.9900 .
C502 H50P 0.9900 .
C504 H50Q 0.9900 .
C504 H50R 0.9900 .
C504 C505 1.404(10) .
C505 H50S 0.9900 .
C505 H50T 0.9900 .
C505 C506 1.497(11) .
C506 H50U 0.9800 .
C506 H50V 0.9800 .
C506 H50W 0.9800 .
O527 C525 1.149(11) .
C524 H52A 0.9800 .
C524 H52B 0.9800 .
C524 H52C 0.9800 .
C524 C525 1.460(16) .
C525 C526 1.467(17) .
C526 H52D 0.9800 .
C526 H52E 0.9800 .
C526 H52F 0.9800 .

loop_
_geom_torsion_atom_site_label_1
_geom_torsion_atom_site_label_2
_geom_torsion_atom_site_label_3
_geom_torsion_atom_site_label_4
_geom_torsion
_geom_torsion_site_symmetry_1
_geom_torsion_site_symmetry_2
_geom_torsion_site_symmetry_3
_geom_torsion_site_symmetry_4
Co0H N158 C156 C155 -169.2(3) . . . .
Co0H N158 C156 C161 12.2(5) . . . .
Co0H N158 C159 C160 169.8(3) . . . .
Co0H N158 C159 C167 -10.0(5) . . . .
Co0H N166 C161 C156 -3.3(5) . . . .
Co0H N166 C161 C162 178.7(4) . . . .
Co0H N166 C165 C164 -177.7(4) . . . .
Co0H N168 C167 C159 -1.7(5) . . . .
Co0H N168 C167 C172 177.4(4) . . . .
Co0H N168 C169 C170 -176.7(5) . . . .
Co0H N357 C356 C355 178.3(4) . . . .
Co0H N357 C358 C359 -179.7(4) . . . .
Ni1_a F1 Ni7A_b F8 -135.9(6) . . . .
Ni1_a F1 Ni7A_b O2 44.2(9) . . . .
Ni1_a F1 Ni7A_b O22 135.8(7) . . . .
Ni1_a F1 Ni7A_b O151 -51.5(8) . . . .
Ni1_a O1 C3 O2 17.0(10) . . . .
Ni1_a O1 C3 C4 -162.6(8) . . . .
Ni1_a O131 C133 O132 -21.2(9) . . . .
Ni1_a O131 C133 C134 154.1(7) . . . .
Ni1_a O141 C143 O142 -12.5(11) . . . .
Ni1_a O141 C143 C144 167.6(9) . . . .
Ni1_a O152 C153 O151 -6.1(9) . . . .
Ni1_a O152 C153 C154 172.3(6) . . . .
Ni2_b O201 C203 O202 18.0(11) . . . .
Ni2_b O201 C203 C204 -160.3(8) . . . .
Ni2_b O212 C213 O211 -17.8(11) . . . .
Ni2_b O212 C213 C214_a 175.6(11) . . . .
Ni2_b O212 C213 C464_b 153.5(9) . . . .
Ni2_b O222 C223 O221 -7.0(11) . . . .
Ni2_b O222 C223 C224 175.3(8) . . . .
Ni2_b O352 C353 O351 -8.9(9) . . . .
Ni2_b O352 C353 C354 171.6(7) . . . .
Cr1 O111 C113 O112 16.2(7) . . . .
Cr1 O111 C113 C114 -164.3(4) . . . .
Cr1 O121 C123 O122 9.5(8) . . . .
Cr1 O121 C123 C124 -171.1(4) . . . .
Cr1 O132 C133 O131 -13.7(7) . . . .
Cr1 O132 C133 C134 171.0(3) . . . .
Cr1 O142 C143 O141 -15.3(7) . . . .
Cr1 O142 C143 C144 164.7(3) . . . .
Cr2 O91 C93 O92 -17.3(8) . . . .
Cr2 O91 C93 C94 163.7(4) . . . .
Cr2 O101 C103 O102 -17.5(8) . . . .
Cr2 O101 C103 C104 163.3(4) . . . .
Cr2 O112 C113 O111 16.5(8) . . . .
Cr2 O112 C113 C114 -162.9(4) . . . .
Cr2 O122 C123 O121 20.5(7) . . . .
Cr2 O122 C123 C124 -158.9(4) . . . .
Cr3 O71 C73 O72 20.5(7) . . . .
Cr3 O71 C73 C74 -159.0(3) . . . .
Cr3 O81 C83 O82 9.6(7) . . . .
Cr3 O81 C83 C84 -172.7(3) . . . .
Cr3 O92 C93 O91 -11.2(8) . . . .
Cr3 O92 C93 C94 167.8(4) . . . .
Cr3 O102 C103 O101 -11.7(7) . . . .
Cr3 O102 C103 C104 167.4(4) . . . .
Cr4 O51 C53 O52 -14.7(8) . . . .
Cr4 O51 C53 C54 170.1(3) . . . .
Cr4 O61 C63 O62 -16.2(7) . . . .
Cr4 O61 C63 C64 163.1(4) . . . .
Cr4 O72 C73 O71 8.6(8) . . . .
Cr4 O72 C73 C74 -171.8(3) . . . .
Cr4 O82 C83 O81 16.8(6) . . . .
Cr4 O82 C83 C84 -160.9(3) . . . .
Cr5 O31 C33 O32 17.0(8) . . . .
Cr5 O31 C33 C34 -161.7(4) . . . .
Cr5 O41 C43 O42 22.2(7) . . . .
Cr5 O41 C43 C44 -157.6(4) . . . .
Cr5 O52 C53 O51 -17.5(7) . . . .
Cr5 O52 C53 C54 157.7(3) . . . .
Cr5 O62 C63 O61 -17.2(7) . . . .
Cr5 O62 C63 C64 163.5(4) . . . .
Cr6 O11 C13 O12 -14.7(10) . . . .
Cr6 O11 C13 C14_a 169.5(6) . . . .
Cr6 O11 C13 C414_b 160.8(12) . . . .
Cr6 O21 C23 O22 -6.9(7) . . . .
Cr6 O21 C23 C24_a 177.1(7) . . . .
Cr6 O21 C23 C424_b 171.1(7) . . . .
Cr6 O32 C33 O31 18.6(8) . . . .
Cr6 O32 C33 C34 -162.7(4) . . . .
Cr6 O42 C43 O41 10.2(7) . . . .
Cr6 O42 C43 C44 -169.9(4) . . . .
Cr7_a F1 Ni7A_b F8 -7(14) . . . .
Cr7_a F1 Ni7A_b O2 173(15) . . . .
Cr7_a F1 Ni7A_b O22 -95(14) . . . .
Cr7_a F1 Ni7A_b O151 77(14) . . . .
Cr7_a O2 C3 O1 8.3(9) . . . .
Cr7_a O2 C3 C4 -172.1(6) . . . .
Cr7_a O12 C13 O11 -10.1(12) . . . .
Cr7_a O12 C13 C14_a 165.5(9) . . . .
Cr7_a O12 C13 C414_b 174.2(13) . . . .
Cr7_a O22 C23 O21 -20.0(8) . . . .
Cr7_a O22 C23 C24_a 155.9(8) . . . .
Cr7_a O22 C23 C424_b 162.1(8) . . . .
Cr7_a O151 C153 O152 29.0(9) . . . .
Cr7_a O151 C153 C154 -149.3(6) . . . .
Cr8_a O202 C203 O201 4.3(9) . . . .
Cr8_a O202 C203 C204 -177.4(6) . . . .
Cr8_a O332 C333 O331 -25.9(10) . . . .
Cr8_a O332 C333 C334_a 145.1(9) . . . .
Cr8_a O332 C333 C494_b 158.6(8) . . . .
Cr8_a O332 Ni29_b F10 -128(45) . . . .
Cr8_a O332 Ni29_b O202 51(44) . . . .
Cr8_a O332 Ni29_b O342 -38(44) . . . .
Cr8_a O332 Ni29_b O351 147(45) . . . .
Cr8_a O342 C343 O341 -11.3(10) . . . .
Cr8_a O342 C343 C344 169.8(6) . . . .
Cr8_a O351 C353 O352 31.8(8) . . . .
Cr8_a O351 C353 C354 -148.7(5) . . . .
Cr9 O312 C313 O311 18.9(8) . . . .
Cr9 O312 C313 C314 -161.3(4) . . . .
Cr9 O322 C323 O321 19.5(7) . . . .
Cr9 O322 C323 C324 -156.9(3) . . . .
Cr9 O331 C333 O332 -3.4(8) . . . .
Cr9 O331 C333 C334_a -175.3(6) . . . .
Cr9 O331 C333 C494_b 171.9(6) . . . .
Cr9 O341 C343 O342 -12.5(9) . . . .
Cr9 O341 C343 C344 166.4(5) . . . .
Cr10 O292 C293 O291 -10.7(8) . . . .
Cr10 O292 C293 C294 168.6(4) . . . .
Cr10 O302 C303 O301 -16.8(7) . . . .
Cr10 O302 C303 C304 159.0(4) . . . .
Cr10 O311 C313 O312 14.6(8) . . . .
Cr10 O311 C313 C314 -165.1(4) . . . .
Cr10 O321 C323 O322 13.5(7) . . . .
Cr10 O321 C323 C324 -170.2(3) . . . .
Cr11 O272 C273 O271 19.6(8) . . . .
Cr11 O272 C273 C274 -161.6(4) . . . .
Cr11 O282 C283 O281 11.9(7) . . . .
Cr11 O282 C283 C284 -166.0(4) . . . .
Cr11 O291 C293 O292 -17.0(8) . . . .
Cr11 O291 C293 C294 163.6(4) . . . .
Cr11 O301 C303 O302 -9.7(8) . . . .
Cr11 O301 C303 C304 174.4(4) . . . .
Cr12 O252 C253 O251 -20.3(9) . . . .
Cr12 O252 C253 C254_a 152.8(8) . . . .
Cr12 O252 C253 C444_b 159.1(6) . . . .
Cr12 O262 C263 O261 -21.3(9) . . . .
Cr12 O262 C263 C264_a 149.0(9) . . . .
Cr12 O262 C263 C454_b 165.0(5) . . . .
Cr12 O271 C273 O272 7.2(8) . . . .
Cr12 O271 C273 C274 -171.6(4) . . . .
Cr12 O281 C283 O282 9.9(8) . . . .
Cr12 O281 C283 C284 -172.2(4) . . . .
Cr13 O232 C233 O231 18.9(7) . . . .
Cr13 O232 C233 C234 -160.4(3) . . . .
Cr13 O242 C243 O241 4.3(9) . . . .
Cr13 O242 C243 C244 -177.6(4) . . . .
Cr13 O251 C253 O252 -8.9(9) . . . .
Cr13 O251 C253 C254_a 178.5(8) . . . .
Cr13 O251 C253 C444_b 171.7(6) . . . .
Cr13 O261 C263 O262 -9.8(9) . . . .
Cr13 O261 C263 C264_a 178.8(8) . . . .
Cr13 O261 C263 C454_b 163.6(5) . . . .
Cr14 O211 C213 O212 -11.2(9) . . . .
Cr14 O211 C213 C214_a 154.9(10) . . . .
Cr14 O211 C213 C464_b 177.1(7) . . . .
Cr14 O221 C223 O222 -14.8(7) . . . .
Cr14 O221 C223 C224 163.0(4) . . . .
Cr14 O231 C233 O232 12.7(8) . . . .
Cr14 O231 C233 C234 -167.9(3) . . . .
Cr14 O241 C243 O242 23.2(8) . . . .
Cr14 O241 C243 C244 -154.9(4) . . . .
F7 Cr6 F8 Cr7_a 132.5(5) . . . .
F7 Cr6 F8 Ni7A_b 127.5(5) . . . .
F8 Cr7_a O12 C13 -2.4(11) . . . .
F8 Cr7_a O12 Ni7A_b -174(15) . . . .
F10 Cr8_a F9 Ni2_b -133.6(6) . . . .
F10 Cr8_a F9 Ni29_b -54(31) . . . .
F10 Cr8_a F9 Cr40_a -130.3(6) . . . .
F11 Cr9 F10 Cr8_a 129.0(4) . . . .
F11 Cr9 F10 Ni29_b 135.2(4) . . . .
O1 C3 C4 C5_a 155.4(9) . . . .
O1 C3 C4 C6_a -85.4(9) . . . .
O1 C3 C4 C7_a 35.8(10) . . . .
O1 C3 C4 C405_b 100.6(8) . . . .
O1 C3 C4 C406_b -20.7(8) . . . .
O1 C3 C4 C407_b -137.0(7) . . . .
O2 Cr7_a O12 C13 176.7(5) . . . .
O2 Cr7_a O12 Ni7A_b 5(15) . . . .
O2 C3 C4 C5_a -24.2(10) . . . .
O2 C3 C4 C6_a 95.0(9) . . . .
O2 C3 C4 C7_a -143.9(9) . . . .
O2 C3 C4 C405_b -79.1(8) . . . .
O2 C3 C4 C406_b 159.7(7) . . . .
O2 C3 C4 C407_b 43.4(8) . . . .
O11 Cr6 F8 Cr7_a -48.7(5) . . . .
O11 Cr6 F8 Ni7A_b -53.7(5) . . . .
O11 C13 C14_a C15_a -45.2(11) . . . .
O11 C13 C14_a C16_a 72.5(11) . . . .
O11 C13 C14_a C17_a -169.4(9) . . . .
O11 C13 C414_b C415_b -121.4(17) . . . .
O11 C13 C414_b C416_b 119.2(16) . . . .
O11 C13 C414_b C417_b 1(2) . . . .
O12 C13 C14_a C15_a 138.7(9) . . . .
O12 C13 C14_a C16_a -103.6(10) . . . .
O12 C13 C14_a C17_a 14.5(13) . . . .
O12 C13 C414_b C415_b 55(2) . . . .
O12 C13 C414_b C416_b -64.7(17) . . . .
O12 C13 C414_b C417_b 177.2(16) . . . .
O21 Cr6 F8 Cr7_a 43.0(5) . . . .
O21 Cr6 F8 Ni7A_b 38.1(5) . . . .
O21 C23 C24_a C25_a -33.6(15) . . . .
O21 C23 C24_a C26_a 81.4(13) . . . .
O21 C23 C24_a C27_a -154.6(12) . . . .
O21 C23 C424_b C425_b -59.7(13) . . . .
O21 C23 C424_b C426_b 172.3(10) . . . .
O21 C23 C424_b C427_b 54.3(12) . . . .
O22 Cr7_a O12 C13 89.3(8) . . . .
O22 Cr7_a O12 Ni7A_b -83(15) . . . .
O22 C23 C24_a C25_a 150.1(12) . . . .
O22 C23 C24_a C26_a -94.9(13) . . . .
O22 C23 C24_a C27_a 29.1(16) . . . .
O22 C23 C424_b C425_b 118.4(11) . . . .
O22 C23 C424_b C426_b -9.6(15) . . . .
O22 C23 C424_b C427_b -127.5(11) . . . .
O31 C33 C34 C35 -63.0(8) . . . .
O31 C33 C34 C36 56.6(9) . . . .
O31 C33 C34 C37 179.1(7) . . . .
O32 C33 C34 C35 118.1(8) . . . .
O32 C33 C34 C36 -122.2(8) . . . .
O32 C33 C34 C37 0.3(9) . . . .
O41 C43 C44 C45 -60.8(6) . . . .
O41 C43 C44 C46 54.3(6) . . . .
O41 C43 C44 C47 176.2(6) . . . .
O42 Cr6 F8 Cr7_a -138.1(5) . . . .
O42 Cr6 F8 Ni7A_b -143.0(5) . . . .
O42 C43 C44 C45 119.3(5) . . . .
O42 C43 C44 C46 -125.6(5) . . . .
O42 C43 C44 C47 -3.7(8) . . . .
O51 C53 C54 C55 -46.6(7) . . . .
O51 C53 C54 C56 71.5(6) . . . .
O51 C53 C54 C57 -171.1(6) . . . .
O52 C53 C54 C55 137.8(6) . . . .
O52 C53 C54 C56 -104.0(6) . . . .
O52 C53 C54 C57 13.4(8) . . . .
O61 C63 C64 C65 -96.3(7) . . . .
O61 C63 C64 C66 21.5(7) . . . .
O61 C63 C64 C67 136.0(6) . . . .
O62 C63 C64 C65 83.1(7) . . . .
O62 C63 C64 C66 -159.1(5) . . . .
O62 C63 C64 C67 -44.6(8) . . . .
O71 C73 C74 C75 -55.0(6) . . . .
O71 C73 C74 C76 62.0(7) . . . .
O71 C73 C74 C77 -175.6(6) . . . .
O72 C73 C74 C75 125.3(5) . . . .
O72 C73 C74 C76 -117.6(6) . . . .
O72 C73 C74 C77 4.8(8) . . . .
O81 C83 C84 C85 -62.8(6) . . . .
O81 C83 C84 C86 54.3(7) . . . .
O81 C83 C84 C87 178.6(5) . . . .
O82 C83 C84 C85 115.0(6) . . . .
O82 C83 C84 C86 -127.8(6) . . . .
O82 C83 C84 C87 -3.5(7) . . . .
O91 C93 C94 C95 -60.6(9) . . . .
O91 C93 C94 C96 57.0(7) . . . .
O91 C93 C94 C97 174.0(6) . . . .
O92 C93 C94 C95 120.2(8) . . . .
O92 C93 C94 C96 -122.2(6) . . . .
O92 C93 C94 C97 -5.1(8) . . . .
O101 C103 C104 C105 68.0(8) . . . .
O101 C103 C104 C106 -48.0(7) . . . .
O101 C103 C104 C107 -168.3(6) . . . .
O102 C103 C104 C105 -111.3(7) . . . .
O102 C103 C104 C106 132.7(6) . . . .
O102 C103 C104 C107 12.5(8) . . . .
O111 C113 C114 C115 -3.9(9) . . . .
O111 C113 C114 C116 -124.7(7) . . . .
O111 C113 C114 C117 123.0(7) . . . .
O112 C113 C114 C115 175.6(7) . . . .
O112 C113 C114 C116 54.8(7) . . . .
O112 C113 C114 C117 -57.5(8) . . . .
O121 C123 C124 C125 2.5(8) . . . .
O121 C123 C124 C126 117.6(6) . . . .
O121 C123 C124 C127 -115.4(7) . . . .
O122 C123 C124 C125 -178.0(6) . . . .
O122 C123 C124 C126 -62.9(7) . . . .
O122 C123 C124 C127 64.1(8) . . . .
O131 C133 C134 C135 -79.5(6) . . . .
O131 C133 C134 C136 33.1(8) . . . .
O131 C133 C134 C137 165.0(7) . . . .
O132 C133 C134 C135 96.2(6) . . . .
O132 C133 C134 C136 -151.1(6) . . . .
O132 C133 C134 C137 -19.2(8) . . . .
O141 C143 C144 C145 -67.2(6) . . . .
O141 C143 C144 C146 170.9(5) . . . .
O141 C143 C144 C147 49.9(6) . . . .
O142 C143 C144 C145 112.8(5) . . . .
O142 C143 C144 C146 -9.0(7) . . . .
O142 C143 C144 C147 -130.0(4) . . . .
O151 Cr7_a O12 C13 -90.7(8) . . . .
O151 Cr7_a O12 Ni7A_b 97(15) . . . .
O151 C153 C154 C155 6.2(5) . . . .
O151 C153 C154 C160 -174.8(4) . . . .
O152 C153 C154 C155 -172.4(4) . . . .
O152 C153 C154 C160 6.7(5) . . . .
O201 C203 C204 C205_a -0.5(9) . . . .
O201 C203 C204 C206_a -120.7(8) . . . .
O201 C203 C204 C207_a 117.9(8) . . . .
O201 C203 C204 C485_b -48.2(12) . . . .
O201 C203 C204 C486_b -166.6(9) . . . .
O201 C203 C204 C487_b 79.1(11) . . . .
O202 Cr8_a F9 Ni2_b 45.9(8) . . . .
O202 Cr8_a F9 Ni29_b 125(31) . . . .
O202 Cr8_a F9 Cr40_a 49.2(8) . . . .
O202 C203 C204 C205_a -179.0(7) . . . .
O202 C203 C204 C206_a 60.8(9) . . . .
O202 C203 C204 C207_a -60.6(9) . . . .
O202 C203 C204 C485_b 133.3(11) . . . .
O202 C203 C204 C486_b 14.9(11) . . . .
O202 C203 C204 C487_b -99.4(11) . . . .
O211 C213 C214_a C215_a 37.8(17) . . . .
O211 C213 C214_a C216_a -81.2(16) . . . .
O211 C213 C214_a C217_a 156.3(16) . . . .
O211 C213 C464_b C465_b -55.7(14) . . . .
O211 C213 C464_b C466_b 63.8(13) . . . .
O211 C213 C464_b C467_b -173.2(12) . . . .
O212 C213 C214_a C215_a -154.3(12) . . . .
O212 C213 C214_a C216_a 86.7(17) . . . .
O212 C213 C214_a C217_a -35.8(19) . . . .
O212 C213 C464_b C465_b 131.8(12) . . . .
O212 C213 C464_b C466_b -108.6(13) . . . .
O212 C213 C464_b C467_b 14.3(16) . . . .
O221 C223 C224 C225_a -119(2) . . . .
O221 C223 C224 C226_a 26(2) . . . .
O221 C223 C224 C227_a 134.0(11) . . . .
O221 C223 C224 C475_b -74.3(10) . . . .
O221 C223 C224 C476_b 37.3(12) . . . .
O221 C223 C224 C477_b 168.2(16) . . . .
O222 C223 C224 C225_a 59(2) . . . .
O222 C223 C224 C226_a -156(2) . . . .
O222 C223 C224 C227_a -48.1(12) . . . .
O222 C223 C224 C475_b 103.7(10) . . . .
O222 C223 C224 C476_b -144.8(10) . . . .
O222 C223 C224 C477_b -13.9(17) . . . .
O231 C233 C234 C235 -56.1(8) . . . .
O231 C233 C234 C236 65.6(7) . . . .
O231 C233 C234 C237 179.0(6) . . . .
O232 C233 C234 C235 123.3(7) . . . .
O232 C233 C234 C236 -115.0(7) . . . .
O232 C233 C234 C237 -1.7(7) . . . .
O241 C243 C244 C245 -2.8(7) . . . .
O241 C243 C244 C246 115.3(6) . . . .
O241 C243 C244 C247 -128.1(6) . . . .
O242 C243 C244 C245 179.0(5) . . . .
O242 C243 C244 C246 -62.9(6) . . . .
O242 C243 C244 C247 53.7(7) . . . .
O251 C253 C254_a C255_a -18.5(16) . . . .
O251 C253 C254_a C256_a 102.3(11) . . . .
O251 C253 C254_a C257_a -143.8(10) . . . .
O251 C253 C444_b C445_b 173.6(8) . . . .
O251 C253 C444_b C446_b -61.3(11) . . . .
O251 C253 C444_b C447_b 55.7(10) . . . .
O252 C253 C254_a C255_a 168.1(12) . . . .
O252 C253 C254_a C256_a -71.2(12) . . . .
O252 C253 C254_a C257_a 42.8(13) . . . .
O252 C253 C444_b C445_b -5.8(13) . . . .
O252 C253 C444_b C446_b 119.3(9) . . . .
O252 C253 C444_b C447_b -123.7(8) . . . .
O261 C263 C264_a C265_a -77.1(13) . . . .
O261 C263 C264_a C266_a 40.7(16) . . . .
O261 C263 C264_a C267_a 163.5(13) . . . .
O261 C263 C454_b C455_b -148.2(9) . . . .
O261 C263 C454_b C456_b 95.0(10) . . . .
O261 C263 C454_b C457_b -25.3(12) . . . .
O262 C263 C264_a C265_a 111.4(13) . . . .
O262 C263 C264_a C266_a -130.8(13) . . . .
O262 C263 C264_a C267_a -8.0(17) . . . .
O262 C263 C454_b C455_b 25.8(11) . . . .
O262 C263 C454_b C456_b -90.9(9) . . . .
O262 C263 C454_b C457_b 148.8(9) . . . .
O271 C273 C274 C275 -3.5(8) . . . .
O271 C273 C274 C276 117.4(7) . . . .
O271 C273 C274 C277 -122.0(8) . . . .
O272 C273 C274 C275 177.6(6) . . . .
O272 C273 C274 C276 -61.4(8) . . . .
O272 C273 C274 C277 59.1(9) . . . .
O281 C283 C284 C285 -88.6(6) . . . .
O281 C283 C284 C286 32.5(8) . . . .
O281 C283 C284 C287 153.4(5) . . . .
O282 C283 C284 C285 89.5(7) . . . .
O282 C283 C284 C286 -149.4(6) . . . .
O282 C283 C284 C287 -28.5(7) . . . .
O291 C293 C294 C295_a -62.7(10) . . . .
O291 C293 C294 C296_a 52.9(9) . . . .
O291 C293 C294 C297_a 176.3(10) . . . .
O291 C293 C294 C435_b 118.4(12) . . . .
O291 C293 C294 C436_b -124.4(14) . . . .
O291 C293 C294 C437_b 3.1(14) . . . .
O292 C293 C294 C295_a 117.9(10) . . . .
O292 C293 C294 C296_a -126.5(8) . . . .
O292 C293 C294 C297_a -3.1(11) . . . .
O292 C293 C294 C435_b -61.0(12) . . . .
O292 C293 C294 C436_b 56.2(15) . . . .
O292 C293 C294 C437_b -176.3(13) . . . .
O301 C303 C304 C305 -49.4(7) . . . .
O301 C303 C304 C306 70.7(7) . . . .
O301 C303 C304 C307 -167.2(6) . . . .
O302 C303 C304 C305 134.4(6) . . . .
O302 C303 C304 C306 -105.5(7) . . . .
O302 C303 C304 C307 16.6(8) . . . .
O311 C313 C314 C315 8.6(8) . . . .
O311 C313 C314 C316 -110.0(6) . . . .
O311 C313 C314 C317 132.1(6) . . . .
O312 C313 C314 C315 -171.2(6) . . . .
O312 C313 C314 C316 70.2(7) . . . .
O312 C313 C314 C317 -47.6(7) . . . .
O321 C323 C324 C325 -80.1(6) . . . .
O321 C323 C324 C326 39.4(7) . . . .
O321 C323 C324 C327 161.6(5) . . . .
O322 Cr9 F10 Cr8_a -141.8(4) . . . .
O322 Cr9 F10 Ni29_b -135.6(4) . . . .
O322 C323 C324 C325 96.5(6) . . . .
O322 C323 C324 C326 -144.0(6) . . . .
O322 C323 C324 C327 -21.8(7) . . . .
O331 Cr9 F10 Cr8_a -54.5(4) . . . .
O331 Cr9 F10 Ni29_b -48.4(4) . . . .
O331 C333 C334_a C335_a -54.2(13) . . . .
O331 C333 C334_a C336_a 66.7(12) . . . .
O331 C333 C334_a C337_a -176.5(10) . . . .
O331 C333 C494_b C495_b 0.1(12) . . . .
O331 C333 C494_b C496_b 119.8(10) . . . .
O331 C333 C494_b C497_b -120.0(9) . . . .
O332 C333 C334_a C335_a 133.5(11) . . . .
O332 C333 C334_a C336_a -105.6(11) . . . .
O332 C333 C334_a C337_a 11.3(14) . . . .
O332 C333 C494_b C495_b 175.9(8) . . . .
O332 C333 C494_b C496_b -64.3(12) . . . .
O332 C333 C494_b C497_b 55.8(11) . . . .
O341 Cr9 F10 Cr8_a 39.5(4) . . . .
O341 Cr9 F10 Ni29_b 45.6(4) . . . .
O341 C343 C344 C345 -50.0(9) . . . .
O341 C343 C344 C346 61.2(8) . . . .
O341 C343 C344 C347 -173.1(8) . . . .
O342 Cr8_a F9 Ni2_b 137.2(6) . . . .
O342 Cr8_a F9 Ni29_b -143(31) . . . .
O342 Cr8_a F9 Cr40_a 140.6(6) . . . .
O342 C343 C344 C345 129.0(7) . . . .
O342 C343 C344 C346 -119.8(7) . . . .
O342 C343 C344 C347 5.9(10) . . . .
O351 Cr8_a F9 Ni2_b -49.8(8) . . . .
O351 Cr8_a F9 Ni29_b 30(31) . . . .
O351 Cr8_a F9 Cr40_a -46.5(8) . . . .
O351 C353 C354 C355 13.3(6) . . . .
O351 C353 C354 C359 -168.6(4) . . . .
O352 C353 C354 C355 -167.1(4) . . . .
O352 C353 C354 C359 11.0(6) . . . .
N158 C156 C161 N166 -5.5(5) . . . .
N158 C156 C161 C162 172.4(4) . . . .
N158 C159 C160 C154 -1.2(6) . . . .
N158 C159 C167 N168 7.5(6) . . . .
N158 C159 C167 C172 -171.6(5) . . . .
N166 C161 C162 C163 0.0(8) . . . .
N168 C167 C172 C171 0.9(8) . . . .
N168 C169 C170 C171 -1.8(10) . . . .
N357 C358 C359 C354 2.4(8) . . . .
C14_a C13 C414_b C415_b -176(10) . . . .
C14_a C13 C414_b C416_b 65(8) . . . .
C14_a C13 C414_b C417_b -53(8) . . . .
C24_a C23 C424_b C425_b -149(11) . . . .
C24_a C23 C424_b C426_b 83(11) . . . .
C24_a C23 C424_b C427_b -35(10) . . . .
C153 C154 C155 C156 177.5(3) . . . .
C153 C154 C160 C159 -176.9(4) . . . .
C154 C155 C156 N158 0.1(6) . . . .
C154 C155 C156 C161 178.6(4) . . . .
C155 C154 C160 C159 2.1(6) . . . .
C155 C156 C161 N166 175.9(4) . . . .
C155 C156 C161 C162 -6.1(7) . . . .
C156 N158 C159 C160 -0.1(6) . . . .
C156 N158 C159 C167 -179.9(4) . . . .
C156 C161 C162 C163 -177.8(5) . . . .
C159 N158 C156 C155 0.7(6) . . . .
C159 N158 C156 C161 -177.9(4) . . . .
C159 C167 C172 C171 179.8(5) . . . .
C160 C154 C155 C156 -1.5(6) . . . .
C160 C159 C167 N168 -172.3(4) . . . .
C160 C159 C167 C172 8.7(7) . . . .
C161 N166 C165 C164 0.5(8) . . . .
C161 C162 C163 C164 -1.1(9) . . . .
C162 C163 C164 C165 1.9(10) . . . .
C163 C164 C165 N166 -1.7(9) . . . .
C165 N166 C161 C156 178.4(4) . . . .
C165 N166 C161 C162 0.3(7) . . . .
C167 N168 C169 C170 1.5(8) . . . .
C167 C159 C160 C154 178.5(4) . . . .
C169 N168 C167 C159 180.0(4) . . . .
C169 N168 C167 C172 -1.0(7) . . . .
C169 C170 C171 C172 1.6(10) . . . .
C170 C171 C172 C167 -1.1(9) . . . .
C214_a C213 C464_b C465_b 53(3) . . . .
C214_a C213 C464_b C466_b 172(4) . . . .
C214_a C213 C464_b C467_b -65(3) . . . .
C254_a C253 C444_b C445_b 33(6) . . . .
C254_a C253 C444_b C446_b 159(7) . . . .
C254_a C253 C444_b C447_b -84(6) . . . .
C264_a C263 C454_b C455_b 150(4) . . . .
C264_a C263 C454_b C456_b 34(3) . . . .
C264_a C263 C454_b C457_b -87(4) . . . .
C333 O332 Ni29_b F10 8.6(9) . . . .
C333 O332 Ni29_b O202 -173.0(5) . . . .
C333 O332 Ni29_b O342 97.7(7) . . . .
C333 O332 Ni29_b O351 -76.7(8) . . . .
C334_a C333 C494_b C495_b -62(3) . . . .
C334_a C333 C494_b C496_b 58(3) . . . .
C334_a C333 C494_b C497_b 178(4) . . . .
C353 C354 C355 C356 179.7(4) . . . .
C353 C354 C359 C358 179.1(4) . . . .
C354 C355 C356 N357 0.3(7) . . . .
C355 C354 C359 C358 -2.7(7) . . . .
C356 N357 C358 C359 -0.6(7) . . . .
C358 N357 C356 C355 -0.7(7) . . . .
C359 C354 C355 C356 1.5(7) . . . .
C414_b C13 C14_a C15_a 84(9) . . . .
C414_b C13 C14_a C16_a -158(9) . . . .
C414_b C13 C14_a C17_a -40(8) . . . .
C424_b C23 C24_a C25_a 60(10) . . . .
C424_b C23 C24_a C26_a 175(11) . . . .
C424_b C23 C24_a C27_a -61(10) . . . .
C444_b C253 C254_a C255_a 25(5) . . . .
C444_b C253 C254_a C256_a 145(7) . . . .
C444_b C253 C254_a C257_a -101(6) . . . .
C454_b C263 C264_a C265_a 48(3) . . . .
C454_b C263 C264_a C266_a 166(4) . . . .
C454_b C263 C264_a C267_a -71(3) . . . .
C464_b C213 C214_a C215_a -43(3) . . . .
C464_b C213 C214_a C216_a -162(4) . . . .
C464_b C213 C214_a C217_a 75(3) . . . .
C494_b C333 C334_a C335_a 69(3) . . . .
C494_b C333 C334_a C336_a -170(4) . . . .
C494_b C333 C334_a C337_a -53(3) . . . .
N510 C511 C512 C513 -176.5(10) . . . .
C507 C508 C509 N510 177.7(10) . . . .
C509 N510 C511 C512 179.9(9) . . . .
C511 N510 C509 C508 178.3(10) . . . .
N503 C504 C505 C506 -179.5(8) . . . .
C500 C501 C502 N503 -179.4(9) . . . .
C502 N503 C504 C505 -178.2(8) . . . .
C504 N503 C502 C501 -179.6(9) . . . .
Ni29_b O202 C203 O201 11.7(10) . . . .
Ni29_b O202 C203 C204 -170.0(6) . . . .
Ni29_b O332 C333 O331 -26.9(10) . . . .
Ni29_b O332 C333 C334_a 144.1(9) . . . .
Ni29_b O332 C333 C494_b 157.6(8) . . . .
Ni29_b O342 C343 O341 -18.3(9) . . . .
Ni29_b O342 C343 C344 162.8(6) . . . .
Ni29_b O351 C353 O352 33.0(9) . . . .
Ni29_b O351 C353 C354 -147.5(6) . . . .
Cr40_a O201 C203 O202 15.9(11) . . . .
Cr40_a O201 C203 C204 -162.4(8) . . . .
Cr40_a O212 C213 O211 -13.8(10) . . . .
Cr40_a O212 C213 C214_a 179.6(11) . . . .
Cr40_a O212 C213 C464_b 157.5(9) . . . .
Cr40_a O222 C223 O221 -11.3(10) . . . .
Cr40_a O222 C223 C224 171.0(7) . . . .
Cr40_a O352 C353 O351 -13.9(9) . . . .
Cr40_a O352 C353 C354 166.6(7) . . . .
Cr1A_b F1 Ni7A_b F8 -135.2(7) . . . .
Cr1A_b F1 Ni7A_b O2 44.9(9) . . . .
Cr1A_b F1 Ni7A_b O22 136.5(7) . . . .
Cr1A_b F1 Ni7A_b O151 -50.8(8) . . . .
Cr1A_b O1 C3 O2 17.0(10) . . . .
Cr1A_b O1 C3 C4 -162.6(7) . . . .
Cr1A_b O131 C133 O132 -20.1(9) . . . .
Cr1A_b O131 C133 C134 155.2(7) . . . .
Cr1A_b O141 C143 O142 -15.3(11) . . . .
Cr1A_b O141 C143 C144 164.7(9) . . . .
Cr1A_b O152 C153 O151 -8.6(8) . . . .
Cr1A_b O152 C153 C154 169.7(6) . . . .
Ni7A_b O2 C3 O1 3.1(9) . . . .
Ni7A_b O2 C3 C4 -177.3(6) . . . .
Ni7A_b O12 C13 O11 -9.4(12) . . . .
Ni7A_b O12 C13 C14_a 166.2(9) . . . .
Ni7A_b O12 C13 C414_b 174.9(13) . . . .
Ni7A_b O22 C23 O21 -16.9(9) . . . .
Ni7A_b O22 C23 C24_a 159.0(9) . . . .
Ni7A_b O22 C23 C424_b 165.2(8) . . . .
Ni7A_b O151 C153 O152 24.5(8) . . . .
Ni7A_b O151 C153 C154 -153.8(6) . . . .

loop_
_smtbx_masks_void_nr
_smtbx_masks_void_average_x
_smtbx_masks_void_average_y
_smtbx_masks_void_average_z
_smtbx_masks_void_volume
_smtbx_masks_void_count_electrons
1 0.000 0.000 0.848 1397.4 166.5
2 -0.713 0.500 0.500 1093.1 145.3
3 0.499 0.582 0.084 111.4 12.4
4 0.501 0.418 -0.084 111.4 12.0
5 0.471 0.087 0.499 34.7 1.8
6 0.433 0.207 0.025 7.3 0.0
7 0.529 -0.087 0.501 34.7 1.3
8 0.567 0.793 0.975 7.3 0.0
